data_7127558
loop_
_publ_author_name
'Pramanik, Susnata'
'Kauffmann, Brice'
'Hecht, Stefan'
'Ferrand, Yann'
'Huc, Ivan'

_publ_section_title
;
 Light-mediated chiroptical switching of an achiral foldamer host in
 presence of a carbohydrate guest.
;
_journal_issue 1
_journal_name_full 'Chemical communications (Cambridge, England)'
_journal_page_first 93
_journal_page_last 96
_journal_paper_doi 10.1039/d0cc06484j
_journal_volume 57
_journal_year 2021
_chemical_formula_moiety 'C174 H168 Cl2 Mg N32 O26 S2, F6 P, C H2 Cl2, 3(C6 H14), H2 O, C6 H12'
_chemical_formula_sum 'C199 H226 Cl4 F6 Mg N32 O27 P S2'
_chemical_formula_weight 3873.30
_chemical_properties_physical Air-sensitive
_space_group_crystal_system triclinic
_space_group_IT_number 2
_space_group_name_Hall '-P 1'
_space_group_name_H-M_alt 'P -1'
_atom_sites_solution_hydrogens mixed
_atom_sites_solution_primary dual
_audit_creation_date 2020-09-18
_audit_creation_method
;
Olex2 1.2
(compiled May 29 2018 13:30:08 for OlexSys, GUI svn.r5506)
;
_audit_update_record
;
2020-09-18 deposited with the CCDC.	2020-12-04 downloaded from the CCDC.
;
_cell_angle_alpha 70.680(3)
_cell_angle_beta 82.045(3)
_cell_angle_gamma 68.219(3)
_cell_formula_units_Z 2
_cell_length_a 19.9465(7)
_cell_length_b 20.6535(6)
_cell_length_c 29.5300(9)
_cell_measurement_reflns_used 23977
_cell_measurement_temperature 130
_cell_measurement_theta_max 68.3200
_cell_measurement_theta_min 2.4690
_cell_volume 10659.0(7)
_computing_molecular_graphics 'Olex2 (Dolomanov et al., 2009)'
_computing_publication_material 'Olex2 (Dolomanov et al., 2009)'
_computing_structure_refinement 'ShelXL (Sheldrick, 2015)'
_computing_structure_solution 'ShelXT (Sheldrick, 2015)'
_diffrn_ambient_temperature 130(2)
_diffrn_measured_fraction_theta_full 0.983
_diffrn_measured_fraction_theta_max 0.956
_diffrn_measurement_device_type 'Rigaku FRX'
_diffrn_radiation_type CuK\a
_diffrn_radiation_wavelength 1.54184
_diffrn_reflns_av_R_equivalents 0.0771
_diffrn_reflns_av_unetI/netI 0.0654
_diffrn_reflns_Laue_measured_fraction_full 0.983
_diffrn_reflns_Laue_measured_fraction_max 0.956
_diffrn_reflns_limit_h_max 23
_diffrn_reflns_limit_h_min -20
_diffrn_reflns_limit_k_max 25
_diffrn_reflns_limit_k_min -24
_diffrn_reflns_limit_l_max 35
_diffrn_reflns_limit_l_min -35
_diffrn_reflns_number 140060
_diffrn_reflns_point_group_measured_fraction_full 0.983
_diffrn_reflns_point_group_measured_fraction_max 0.956
_diffrn_reflns_theta_full 67.684
_diffrn_reflns_theta_max 69.872
_diffrn_reflns_theta_min 2.386
_exptl_absorpt_coefficient_mu 1.376
_exptl_absorpt_correction_T_max 1.00000
_exptl_absorpt_correction_T_min 0.60269
_exptl_absorpt_correction_type multi-scan
_exptl_crystal_colour 'clear yellowish'
_exptl_crystal_colour_lustre clear
_exptl_crystal_colour_modifier yellowish
_exptl_crystal_density_diffrn 1.207
_exptl_crystal_description block
_exptl_crystal_F_000 4082
_exptl_crystal_size_max 0.1
_exptl_crystal_size_mid 0.1
_exptl_crystal_size_min 0.1
_refine_diff_density_max 1.207
_refine_diff_density_min -1.699
_refine_diff_density_rms 0.083
_refine_ls_extinction_coef 0.00001(2)
_refine_ls_extinction_expression Fc^*^=kFc[1+0.001xFc^2^\l^3^/sin(2\q)]^-1/4^
_refine_ls_extinction_method 'SHELXL-2018/3 (Sheldrick 2018)'
_refine_ls_goodness_of_fit_ref 1.046
_refine_ls_hydrogen_treatment constr
_refine_ls_matrix_type full
_refine_ls_number_parameters 2512
_refine_ls_number_reflns 38563
_refine_ls_number_restraints 2179
_refine_ls_restrained_S_all 1.056
_refine_ls_R_factor_all 0.1309
_refine_ls_R_factor_gt 0.0909
_refine_ls_shift/su_max 0.001
_refine_ls_shift/su_mean 0.000
_refine_ls_structure_factor_coef Fsqd
_refine_ls_weighting_details 'w=1/[\s^2^(Fo^2^)+(0.1835P)^2^+3.6819P] where P=(Fo^2^+2Fc^2^)/3'
_refine_ls_weighting_scheme calc
_refine_ls_wR_factor_gt 0.2589
_refine_ls_wR_factor_ref 0.2991
_reflns_Friedel_coverage 0.000
_reflns_number_gt 23810
_reflns_number_total 38563
_reflns_threshold_expression 'I > 2\s(I)'
_cod_data_source_file d0cc06484j2.cif
_cod_data_source_block sp_01_058yf_b_a
_cod_depositor_comments 'Adding full bibliography for 7127557--7127559.cif.'
_cod_database_code 7127558
_shelx_shelxl_version_number 2018/3
_shelx_space_group_comment
;
The symmetry employed for this shelxl refinement is uniquely defined
by the following loop, which should always be used as a source of
symmetry information in preference to the above space-group names.
They are only intended as comments.
;
_olex2_refinement_description
;
1. Fixed Uiso
 At 1.2 times of:
  All C(H) groups, All C(H,H) groups, All C(H,H,H,H) groups, All N(H) groups
 At 1.5 times of:
  All C(H,H,H) groups, All O(H,H) groups
2. Restrained distances
 C07C-C06S
 1.54 with sigma of 0.02
 C7G-C12 = C7H-C12 = C7H-C074 = C079-C074 = C079-C070
 1.54 with sigma of 0.02
 C06U-C06O = C06Q-C06O = C06X-C06Q = C073-C06X = C07F-C073
 1.54 with sigma of 0.02
3. Rigid body (RIGU) restrains
 C06R, C053, C05U, C045
 with sigma for 1-2 distances of 0.004 and sigma for 1-3 distances of 0.004
 All non-hydrogen atoms
 with sigma for 1-2 distances of 0.0004 and sigma for 1-3 distances of 0.0004
 C07C, C06S, C072, C067, O1H
 with sigma for 1-2 distances of 0.004 and sigma for 1-3 distances of 0.004
 C2, C8, C1, C06A
 with sigma for 1-2 distances of 0.004 and sigma for 1-3 distances of 0.004
4. Others
 Fixed Sof: H06O(0.75) H06P(0.75) H06Q(0.25) H06R(0.25) C075(0.6666)
 H07D(0.6666) H07E(0.6666) H07F(0.6666) C078(0.6666) H078(0.6666) C07E(0.6666)
 H07J(0.6666) H07K(0.6666) H07L(0.6666) C1(0.33333) H1(0.33333) C2(0.33333)
 H2A(0.33333) H2B(0.33333) H2C(0.33333) C8(0.33333) H8A(0.33333) H8B(0.33333)
 H8C(0.33333)
5.a Free rotating group:
 O06K(H6CA,HN)
5.b Ternary CH refined with riding coordinates:
 C03G(H03G), C03K(H03K), C053(H053), C057(H057), C05F(H05J), C05P(H05U),
 C05V(H05), C05X(H1AA), C06D(H06Y), C06M(H7AA), C06S(H9AA), C078(H078), C1(H1)
5.c Secondary CH2 refined with riding coordinates:
 C044(H04A,H04B), C045(H04C,H04D), C046(H04E,H04F), C04Y(H04N,H04O), C051(H05A,
 H05B), C054(H05C,H05D), C05N(H05Q,H05R), C05O(H05S,H05T), C05R(H05W,H05X),
 C05S(H05Y,H), C05W(H0AA,HC), C067(H06G,H06H), C06A(H06O,H06P), C06A(H06Q,H06R),
  C06H(H5CA,HJ), C06I(H5AA,HK), C06N(H5BA,HQ), C06O(H8BA,HR), C06P(H6BA,HS),
 C06Q(H9BA,HT), C06X(H1CA,H1DA), C071(H07Z,H6DA), C073(H07O,H07P), C074(H07W,
 H07X), C076(H07M,H07N), C077(H07,H7DA), C079(H07Y,H8DA), C7H(H7HA,H7HB),
 C9(H9A,H9B), C12(H12A,H12B)
5.d Aromatic/amide H refined with riding coordinates:
 N00W(H00W), N014(H014), N018(H018), N01B(H01B), N01C(H01C), N01D(H01D),
 N01I(H01I), N01M(H01M), N01O(H01O), N01R(H01R), N01X(H01X), N01Y(H01Y),
 C025(H025), C02A(H02A), C02J(H02J), C02O(H02O), C02W(H02W), C02Z(H02Z),
 C035(H035), C036(H036), C03C(H03C), C03L(H03L), C03N(H03N), C03P(H03P),
 C03Q(H03Q), C03S(H03S), C03X(H03X), C040(H040), C043(H043), C047(H047),
 C048(H048), C04D(H04G), C04F(H04H), C04G(H04I), C04H(H04J), C04J(H04K),
 C04K(H04L), C04M(H04M), C04P(H04P), C04Q(H04Q), C04R(H04R), C04S(H04S),
 C04T(H04T), C04V(H04V), C04W(H04W), C04X(H04X), C04Z(H04Z), C055(H055),
 C058(H058), C059(H059), C05D(H05H), C05E(H05I), C05G(H05K), C05I(H05L),
 C05J(H05M), C05Q(H05V), C05Y(H2AA), C05Z(H3AA), C060(H060), C061(H061),
 C062(H062), C064(H064), C07A(H2CA), C07I(H4CA)
5.e Idealised Me refined as rotating group:
 C05A(H05E,H05F,H05G), C05L(H05N,H05O,H05P), C05U(H05Z,HA,HB), C065(H06A,H06B,
 H06C), C066(H06D,H06E,H06F), C068(H06I,H06J,H06K), C069(H06L,H06M,H06N),
 C06B(H06S,H06T,H06U), C06C(H06V,H06W,H06X), C06E(H06Z,HD,HE), C06F(H06,HF,HG),
 C06G(H4AA,HH,HI), C06J(H4BA,HL,HM), C06L(H6AA,HO,HP), C06R(H8AA,HU,HV),
 C06T(H0BA,HW,HX), C06U(H0CA,HY,HZ), C06V(H7BA,H7CA,H8CA), C06W(H1BA,H9CA,H0DA),
  C06Y(H2BA,H2DA,H3DA), C06Z(H3BA,H4DA,H5DA), C070(H07T,H07U,H07V), C072(H07A,
 H07B,H07C), C075(H07D,H07E,H07F), C07B(H3CA,H9DA,H0EA), C07C(H07G,H07H,H07I),
 C07E(H07J,H07K,H07L), C07F(H07Q,H07R,H07S), C7G(H7GA,H7GB,H7GC), C26(H26A,H26B,
 H26C), C2(H2A,H2B,H2C), C8(H8A,H8B,H8C)
;
_smtbx_masks_void_probe_radius 1.2
_smtbx_masks_void_truncation_radius 1.2
_olex2_submission_original_sample_id mol1-MgCl2
_olex2_submission_special_instructions 'No special instructions were received'

loop_
_space_group_symop_operation_xyz
'x, y, z'
'-x, -y, -z'

loop_
_atom_site_label
_atom_site_type_symbol
_atom_site_fract_x
_atom_site_fract_y
_atom_site_fract_z
_atom_site_U_iso_or_equiv
_atom_site_adp_type
_atom_site_occupancy
_atom_site_site_symmetry_order
_atom_site_calc_flag
_atom_site_refinement_flags_posn
_atom_site_refinement_flags_adp
_atom_site_refinement_flags_occupancy
_atom_site_disorder_assembly
_atom_site_disorder_group
S001 S 0.90587(6) 0.33657(6) 0.37810(5) 0.0498(3) Uani 1 1 d . U . . .
S002 S 0.78938(6) 0.25916(7) 0.55342(5) 0.0543(3) Uani 1 1 d . U . . .
P3 P 0.70597(6) 0.17266(6) 0.30729(5) 0.0519(3) Uani 1 1 d . U . . .
Cl04 Cl -0.01472(7) 0.96184(8) 0.30356(7) 0.0776(4) Uani 1 1 d . U . . .
Cl05 Cl -0.06807(9) 1.11700(9) 0.25165(7) 0.0892(5) Uani 1 1 d . U . . .
Mg6 Mg 0.56295(9) 0.66254(8) 0.27318(7) 0.0560(4) Uani 1 1 d . U . . .
F007 F 0.74780(15) 0.13639(15) 0.26652(11) 0.0607(6) Uani 1 1 d . U . . .
F008 F 0.63419(14) 0.21123(14) 0.27575(11) 0.0602(6) Uani 1 1 d . U . . .
O009 O 0.51885(16) 0.40346(15) 0.18506(12) 0.0468(6) Uani 1 1 d . U . . .
O0A O 0.68023(16) 0.61423(15) 0.23968(12) 0.0481(5) Uani 1 1 d . U . . .
O00B O 0.58866(15) 0.57870(15) 0.35325(12) 0.0460(5) Uani 1 1 d . U . . .
F00C F 0.68239(16) 0.10319(14) 0.33228(12) 0.0655(6) Uani 1 1 d . U . . .
O00D O 0.50522(16) 0.23859(15) 0.38922(12) 0.0465(6) Uani 1 1 d . U . . .
F00E F 0.72915(15) 0.24205(14) 0.28141(13) 0.0700(7) Uani 1 1 d . U . . .
O00F O 0.46185(16) 0.59463(16) 0.43475(12) 0.0483(7) Uani 1 1 d . U . . .
O00G O 0.11297(16) 0.53284(15) 0.21671(12) 0.0467(6) Uani 1 1 d . U . . .
F0H F 0.77749(16) 0.13421(16) 0.33859(13) 0.0690(7) Uani 1 1 d . U . . .
O00I O 0.28251(16) 1.06175(16) 0.04154(12) 0.0512(7) Uani 1 1 d . U . . .
O00J O 0.35631(16) 0.42453(16) 0.24454(11) 0.0472(7) Uani 1 1 d . U . . .
O00K O 0.73138(16) 0.84590(16) 0.36788(13) 0.0524(7) Uani 1 1 d . U . . .
O00L O 0.11796(16) 0.76412(15) 0.24443(12) 0.0482(7) Uani 1 1 d . U . . .
F00M F 0.66362(17) 0.20901(17) 0.34757(13) 0.0728(7) Uani 1 1 d . U . . .
O00N O 0.16554(17) 0.86117(17) 0.12951(13) 0.0547(8) Uani 1 1 d . U . . .
O00O O 0.32089(17) 0.40959(17) 0.42337(12) 0.0536(7) Uani 1 1 d . U . . .
Cl0P Cl 0.43564(13) 0.72555(16) 0.26105(13) 0.1461(10) Uani 1 1 d . U . . .
O00Q O 0.47551(17) 0.98110(16) 0.29936(14) 0.0559(8) Uani 1 1 d . U . . .
O00R O 0.35233(18) 0.86872(16) 0.37065(13) 0.0570(8) Uani 1 1 d . U . . .
O00S O 0.40940(18) 0.67835(16) 0.10150(12) 0.0533(7) Uani 1 1 d . U . . .
O00T O 0.43568(17) 1.12688(16) 0.13617(14) 0.0583(9) Uani 1 1 d . U . . .
O00U O 0.80687(17) 1.12703(17) 0.14296(14) 0.0590(8) Uani 1 1 d . U . . .
N00V N 0.57057(17) 0.52753(18) 0.27873(13) 0.0403(6) Uani 1 1 d . U . . .
N00W N 0.42224(17) 0.55121(18) 0.38559(13) 0.0404(7) Uani 1 1 d . U . . .
H00W H 0.394603 0.564976 0.361742 0.048 Uiso 1 1 calc R . . . .
N00X N 0.37464(18) 0.88771(17) 0.23468(14) 0.0419(7) Uani 1 1 d . U . . .
O00Y O 0.82354(19) 0.94935(19) 0.25715(15) 0.0662(9) Uani 1 1 d . U . . .
O00Z O 0.83222(18) 0.58806(17) 0.18303(15) 0.0665(9) Uani 1 1 d . U . . .
N010 N 0.41879(17) 0.46537(17) 0.33460(13) 0.0388(6) Uani 1 1 d . U . . .
O011 O 0.64163(18) 1.04192(17) 0.07480(15) 0.0642(10) Uani 1 1 d . U . . .
N012 N 0.68733(17) 0.41062(18) 0.43640(14) 0.0414(6) Uani 1 1 d . U . . .
N013 N 0.30456(18) 0.65264(18) 0.20871(13) 0.0415(7) Uani 1 1 d . U . . .
N014 N 0.63046(18) 0.45955(18) 0.35138(13) 0.0405(6) Uani 1 1 d . U . . .
H014 H 0.658582 0.416875 0.366973 0.049 Uiso 1 1 calc R . . . .
N015 N 0.50970(17) 0.59499(18) 0.20793(13) 0.0396(6) Uani 1 1 d . U . . .
N016 N 0.29276(18) 0.87149(18) 0.19615(14) 0.0442(7) Uani 1 1 d . U . . .
N017 N 0.32207(18) 0.69094(17) 0.35045(13) 0.0396(7) Uani 1 1 d . U . . .
N018 N 0.75242(18) 0.57422(18) 0.30469(14) 0.0448(7) Uani 1 1 d . U . . .
H018 H 0.783660 0.535612 0.322220 0.054 Uiso 1 1 calc R . . . .
N019 N 0.44986(18) 0.84074(18) 0.13749(14) 0.0436(7) Uani 1 1 d . U . . .
Cl1A Cl 0.55170(19) 0.77505(17) 0.21342(14) 0.1722(13) Uani 1 1 d . U . . .
N01B N 0.20633(18) 0.71270(18) 0.30132(14) 0.0419(7) Uani 1 1 d . U . . .
H01B H 0.232920 0.671212 0.319430 0.050 Uiso 1 1 calc R . . . .
N01C N 0.35460(18) 0.53260(18) 0.24982(13) 0.0414(7) Uani 1 1 d . U . . .
H01C H 0.371730 0.550012 0.266403 0.050 Uiso 1 1 calc R . . . .
N01D N 0.4491(2) 0.72729(18) 0.14700(14) 0.0459(8) Uani 1 1 d . U . . .
H01D H 0.473271 0.715013 0.172303 0.055 Uiso 1 1 calc R . . . .
N01E N 0.20394(17) 0.58166(18) 0.31368(13) 0.0402(7) Uani 1 1 d . U . . .
N01F N 0.66992(19) 0.68815(18) 0.30603(15) 0.0480(7) Uani 1 1 d . U . . .
N01G N 0.2761(2) 0.4632(2) 0.39693(14) 0.0480(7) Uani 1 1 d . U . . .
O1H O 0.16375(19) 1.09015(18) 0.16851(17) 0.0740(11) Uani 1 1 d . U . . .
N01I N 0.46298(19) 0.89560(19) 0.27032(15) 0.0479(8) Uani 1 1 d . U . . .
H01I H 0.485087 0.851466 0.269474 0.058 Uiso 1 1 calc R . . . .
N01J N 0.80133(18) 0.43931(18) 0.29898(14) 0.0435(7) Uani 1 1 d . U . . .
N01K N 0.63112(19) 0.96948(18) 0.20133(15) 0.0458(8) Uani 1 1 d . U . . .
O1L O 1.01448(18) 0.7033(2) 0.33747(14) 0.0701(8) Uani 1 1 d . U . . .
N01M N 0.26118(19) 0.77487(19) 0.17626(15) 0.0479(8) Uani 1 1 d . U . . .
H01M H 0.294558 0.772298 0.193055 0.057 Uiso 1 1 calc R . . . .
O01N O 0.6175(2) 0.6787(2) 0.07693(15) 0.0733(9) Uani 1 1 d . U . . .
N01O N 0.70034(19) 0.91761(19) 0.09860(15) 0.0497(9) Uani 1 1 d . U . . .
H01O H 0.737205 0.884473 0.114525 0.060 Uiso 1 1 calc R . . . .
N01P N 0.81561(19) 0.93576(18) 0.11992(15) 0.0465(8) Uani 1 1 d . U . . .
N01Q N 0.58750(19) 0.80135(18) 0.30324(15) 0.0478(8) Uani 1 1 d . U . . .
N01R N 0.74325(19) 0.9117(2) 0.23396(15) 0.0505(8) Uani 1 1 d . U . . .
H01R H 0.739375 0.873915 0.229873 0.061 Uiso 1 1 calc R . . . .
O01S O 0.9807(2) 0.75607(18) 0.16534(16) 0.0705(10) Uani 1 1 d . U . . .
N01T N 0.84644(19) 0.7788(2) 0.24249(16) 0.0542(8) Uani 1 1 d . U . . .
N01U N 0.9482(2) 0.8142(2) 0.13525(17) 0.0541(8) Uani 1 1 d . U . . .
N01V N 0.45369(18) 0.95074(18) 0.13629(14) 0.0440(7) Uani 1 1 d . U . . .
N01W N 0.7280(2) 0.77310(19) 0.13026(16) 0.0510(8) Uani 1 1 d . U . . .
N01X N 0.52136(19) 1.01389(18) 0.16667(15) 0.0477(8) Uani 1 1 d . U . . .
H01X H 0.531543 0.968817 0.168546 0.057 Uiso 1 1 calc R . . . .
N01Y N 0.8247(2) 0.68827(19) 0.20261(16) 0.0554(8) Uani 1 1 d . U . . .
H01Y H 0.802059 0.734667 0.195928 0.066 Uiso 1 1 calc R . . . .
O01Z O 0.2541(3) 0.5227(2) 0.40277(15) 0.0814(13) Uani 1 1 d . U . . .
O020 O 0.9245(2) 0.8189(2) 0.09859(17) 0.0830(12) Uani 1 1 d . U . . .
C021 C 0.6035(2) 0.4629(2) 0.30977(16) 0.0388(7) Uani 1 1 d . U . . .
C022 C 0.4559(2) 0.4317(2) 0.37631(16) 0.0390(7) Uani 1 1 d . U . . .
C023 C 0.2763(2) 0.7620(2) 0.33107(16) 0.0408(8) Uani 1 1 d . U . . .
C024 C 0.1801(2) 0.4938(2) 0.28580(16) 0.0404(7) Uani 1 1 d . U . . .
C025 C 0.6122(2) 0.3950(2) 0.30346(17) 0.0421(8) Uani 1 1 d . U . . .
H025 H 0.636460 0.351239 0.326187 0.051 Uiso 1 1 calc R . . . .
C026 C 0.5432(2) 0.5272(2) 0.23889(16) 0.0382(7) Uani 1 1 d . U . . .
C027 C 0.6498(2) 0.4833(2) 0.42114(17) 0.0409(7) Uani 1 1 d . U . . .
C028 C 0.5480(2) 0.4619(2) 0.23078(16) 0.0391(7) Uani 1 1 d . U . . .
C029 C 0.1652(2) 0.6335(2) 0.27759(16) 0.0383(7) Uani 1 1 d . U . . .
C02A C 0.1299(2) 0.6235(2) 0.24434(17) 0.0411(8) Uani 1 1 d . U . . .
H02A H 0.100989 0.663075 0.220958 0.049 Uiso 1 1 calc R . . . .
C02B C 0.4601(2) 0.4758(2) 0.40348(16) 0.0394(7) Uani 1 1 d . U . . .
C02C C 0.7347(2) 0.6382(2) 0.31743(17) 0.0444(8) Uani 1 1 d . U . . .
C02D C 0.2095(2) 0.5116(2) 0.31909(16) 0.0395(7) Uani 1 1 d . U . . .
C02E C 0.7042(2) 0.7659(2) 0.33818(17) 0.0439(8) Uani 1 1 d . U . . .
C02F C 0.6195(2) 0.5137(2) 0.37192(17) 0.0400(7) Uani 1 1 d . U . . .
C02G C 0.4883(2) 0.3545(2) 0.39498(16) 0.0399(7) Uani 1 1 d . U . . .
C02H C 0.7131(2) 0.3818(2) 0.48103(17) 0.0445(7) Uani 1 1 d . U . . .
C02I C 0.7255(2) 0.5663(2) 0.26736(18) 0.0455(7) Uani 1 1 d . U . . .
C02J C 0.6371(2) 0.5294(2) 0.44891(17) 0.0447(8) Uani 1 1 d . U . . .
H02J H 0.611566 0.579308 0.436963 0.054 Uiso 1 1 calc R . . . .
C02K C 0.4129(2) 0.4229(2) 0.31146(16) 0.0391(7) Uani 1 1 d . U . . .
C02L C 0.1393(2) 0.5533(2) 0.24737(16) 0.0400(7) Uani 1 1 d . U . . .
C02M C 0.4791(2) 0.5964(2) 0.17033(16) 0.0410(7) Uani 1 1 d . U . . .
C02N C 0.4777(2) 0.3117(2) 0.36893(16) 0.0408(7) Uani 1 1 d . U . . .
C02O C 0.5854(2) 0.3944(2) 0.26457(16) 0.0407(7) Uani 1 1 d . U . . .
H02O H 0.591183 0.350289 0.259777 0.049 Uiso 1 1 calc R . . . .
C02P C 0.3111(2) 0.9186(2) 0.21032(17) 0.0434(8) Uani 1 1 d . U . . .
C02Q C 0.1606(2) 0.7102(2) 0.27207(17) 0.0415(8) Uani 1 1 d . U . . .
C02R C 0.4223(2) 0.8018(2) 0.12274(16) 0.0419(8) Uani 1 1 d . U . . .
C02S C 0.6550(2) 0.7521(2) 0.31621(17) 0.0441(8) Uani 1 1 d . U . . .
C02T C 0.3129(2) 0.5848(2) 0.21036(16) 0.0406(7) Uani 1 1 d . U . . .
C02U C 0.2327(2) 0.8985(2) 0.17140(17) 0.0448(8) Uani 1 1 d . U . . .
C02V C 0.2484(2) 0.4515(2) 0.35798(16) 0.0420(7) Uani 1 1 d . U . . .
C02W C 0.7866(2) 0.6459(2) 0.34158(17) 0.0447(8) Uani 1 1 d . U . . .
H02W H 0.830547 0.608050 0.350211 0.054 Uiso 1 1 calc R . . . .
C02X C 0.2867(2) 0.8228(2) 0.33775(17) 0.0431(8) Uani 1 1 d . U . . .
C02Y C 0.2151(2) 0.7745(2) 0.30537(16) 0.0404(8) Uani 1 1 d . U . . .
C02Z C 0.7017(2) 0.4249(3) 0.51124(18) 0.0481(8) Uani 1 1 d . U . . .
H02Z H 0.719686 0.403664 0.542177 0.058 Uiso 1 1 calc R . . . .
C030 C 0.2692(2) 0.9929(2) 0.20053(19) 0.0492(9) Uani 1 1 d . U . . .
C031 C 0.3715(2) 0.4596(2) 0.26537(16) 0.0390(7) Uani 1 1 d . U . . .
C032 C 0.2151(2) 0.8439(2) 0.15616(17) 0.0450(8) Uani 1 1 d . U . . .
C033 C 0.4264(2) 1.0232(2) 0.12154(17) 0.0435(8) Uani 1 1 d . U . . .
C034 C 0.5135(2) 0.4674(2) 0.19008(16) 0.0406(7) Uani 1 1 d . U . . .
C035 C 0.4784(2) 0.5357(2) 0.15974(17) 0.0418(8) Uani 1 1 d . U . . .
H035 H 0.454818 0.541238 0.132899 0.050 Uiso 1 1 calc R . . . .
C036 C 0.4975(2) 0.4429(2) 0.44577(16) 0.0417(8) Uani 1 1 d . U . . .
H036 H 0.500225 0.471550 0.463536 0.050 Uiso 1 1 calc R . . . .
C037 C 0.6819(2) 0.9750(2) 0.22348(18) 0.0467(9) Uani 1 1 d . U . . .
C038 C 0.4243(2) 0.6050(2) 0.40172(16) 0.0409(8) Uani 1 1 d . U . . .
C039 C 0.3752(2) 0.6817(2) 0.37667(16) 0.0408(8) Uani 1 1 d . U . . .
C03A C 0.3956(2) 0.9315(2) 0.24819(18) 0.0455(9) Uani 1 1 d . U . . .
C03B C 0.3388(2) 1.0294(2) 0.07193(17) 0.0452(8) Uani 1 1 d . U . . .
C03C C 0.5275(2) 0.3227(2) 0.43789(17) 0.0443(8) Uani 1 1 d . U . . .
H03C H 0.550258 0.272223 0.449330 0.053 Uiso 1 1 calc R . . . .
C03D C 0.4233(2) 0.9150(2) 0.11897(16) 0.0405(8) Uani 1 1 d . U . . .
C03E C 0.3669(2) 0.9516(2) 0.08571(17) 0.0439(8) Uani 1 1 d . U . . .
C03F C 0.8646(2) 0.3141(2) 0.34062(18) 0.0444(8) Uani 1 1 d . U . . .
C03G C 0.9017(2) 0.1327(2) 0.43208(17) 0.0442(7) Uani 1 1 d . U . . .
H03G H 0.945654 0.120974 0.448951 0.053 Uiso 1 1 calc R . . . .
C03H C 0.6555(2) 0.8923(2) 0.08211(18) 0.0482(9) Uani 1 1 d . U . . .
C03I C 0.5713(2) 0.8656(2) 0.31042(18) 0.0452(9) Uani 1 1 d . U . . .
C03J C 0.5700(2) 1.0273(2) 0.18925(18) 0.0460(9) Uani 1 1 d . U . . .
C03K C 0.8642(2) 0.1229(2) 0.47296(18) 0.0458(7) Uani 1 1 d . U . . .
H03K H 0.907605 0.108177 0.491254 0.055 Uiso 1 1 calc R . . . .
C03L C 0.7715(2) 0.7091(2) 0.35191(17) 0.0448(9) Uani 1 1 d . U . . .
H03L H 0.804866 0.715172 0.367790 0.054 Uiso 1 1 calc R . . . .
C03M C 0.7577(2) 0.4903(2) 0.26329(17) 0.0430(7) Uani 1 1 d . U . . .
C03N C 0.4408(2) 0.3463(2) 0.32698(16) 0.0417(7) Uani 1 1 d . U . . .
H03N H 0.434244 0.319543 0.309123 0.050 Uiso 1 1 calc R . . . .
C03O C 0.6827(2) 0.8354(2) 0.34620(17) 0.0443(8) Uani 1 1 d . U . . .
C03P C 0.3901(2) 0.7382(2) 0.38514(18) 0.0463(9) Uani 1 1 d . U . . .
H03P H 0.428927 0.727831 0.403740 0.056 Uiso 1 1 calc R . . . .
C03Q C 0.1913(2) 0.4206(2) 0.29045(17) 0.0453(8) Uani 1 1 d . U . . .
H03Q H 0.171394 0.410026 0.268283 0.054 Uiso 1 1 calc R . . . .
C03R C 0.4985(2) 0.9212(2) 0.29313(18) 0.0471(9) Uani 1 1 d . U . . .
C03S C 0.8093(2) 0.3503(2) 0.26144(18) 0.0467(8) Uani 1 1 d . U . . .
H03S H 0.828056 0.301853 0.261272 0.056 Uiso 1 1 calc R . . . .
C03T C 0.4419(2) 0.6714(2) 0.13596(16) 0.0434(8) Uani 1 1 d . U . . .
C03U C 0.9034(2) 0.2061(2) 0.40380(17) 0.0437(7) Uani 1 1 d . U . . .
C03V C 0.9403(2) 0.8815(2) 0.14544(19) 0.0523(9) Uani 1 1 d . U . . .
C03W C 0.3458(2) 0.8087(2) 0.36522(18) 0.0466(9) Uani 1 1 d . U . . .
C03X C 0.1681(2) 0.8448(2) 0.28645(17) 0.0448(9) Uani 1 1 d . U . . .
H03X H 0.128596 0.852872 0.269266 0.054 Uiso 1 1 calc R . . . .
C03Y C 0.8251(2) 0.3692(2) 0.29881(17) 0.0435(7) Uani 1 1 d . U . . .
C03Z C 0.9287(2) 0.2502(2) 0.41802(18) 0.0454(8) Uani 1 1 d . U . . .
C040 C 0.7792(2) 0.2546(2) 0.46956(18) 0.0451(8) Uani 1 1 d . U . . .
H040 H 0.765590 0.267358 0.438041 0.054 Uiso 1 1 calc R . . . .
C041 C 0.2635(2) 0.7081(2) 0.17433(17) 0.0448(8) Uani 1 1 d . U . . .
C042 C 0.8262(2) 0.1830(2) 0.49507(18) 0.0471(8) Uani 1 1 d . U . . .
C043 C 0.7383(2) 0.4751(2) 0.22592(18) 0.0480(8) Uani 1 1 d . U . . .
H043 H 0.707607 0.511868 0.202162 0.058 Uiso 1 1 calc R . . . .
C044 C 0.0668(2) 0.5895(2) 0.17904(18) 0.0467(9) Uani 1 1 d . U . . .
H04A H 0.093222 0.619346 0.157970 0.056 Uiso 1 1 calc R . . . .
H04B H 0.025718 0.620742 0.192711 0.056 Uiso 1 1 calc R . . . .
C045 C 0.7062(3) 0.9096(2) 0.38416(19) 0.0505(9) Uani 1 1 d . U . . .
H04C H 0.662978 0.910578 0.404002 0.061 Uiso 1 1 calc R . . . .
H04D H 0.694430 0.953642 0.356879 0.061 Uiso 1 1 calc R . . . .
C046 C 0.4981(3) 0.1938(2) 0.36335(18) 0.0491(9) Uani 1 1 d . U . . .
H04E H 0.524376 0.201387 0.333006 0.059 Uiso 1 1 calc R . . . .
H04F H 0.447603 0.207054 0.356697 0.059 Uiso 1 1 calc R . . . .
C047 C 0.6637(2) 0.4987(2) 0.49495(18) 0.0476(8) Uani 1 1 d . U . . .
H047 H 0.655854 0.527770 0.514763 0.057 Uiso 1 1 calc R . . . .
C048 C 0.6159(2) 0.8853(2) 0.33173(17) 0.0452(9) Uani 1 1 d . U . . .
H048 H 0.600556 0.931334 0.335979 0.054 Uiso 1 1 calc R . . . .
C049 C 0.8604(2) 0.8249(3) 0.25951(18) 0.0518(8) Uani 1 1 d . U . . .
C04A C 0.8723(2) 1.0060(2) 0.14392(19) 0.0499(9) Uani 1 1 d . U . . .
C04B C 0.4608(2) 1.0612(2) 0.14236(18) 0.0463(9) Uani 1 1 d . U . . .
C04C C 0.6932(2) 0.9879(2) 0.09273(18) 0.0479(10) Uani 1 1 d . U . . .
C04D C 0.1792(2) 0.9043(2) 0.29279(17) 0.0450(8) Uani 1 1 d . U . . .
H04G H 0.146872 0.951393 0.279793 0.054 Uiso 1 1 calc R . . . .
C04E C 0.8737(2) 0.9424(2) 0.13525(18) 0.0464(9) Uani 1 1 d . U . . .
C04F C 0.2362(2) 0.8943(2) 0.31750(18) 0.0464(9) Uani 1 1 d . U . . .
H04H H 0.242582 0.934561 0.321350 0.056 Uiso 1 1 calc R . . . .
C04G C 0.2588(2) 0.3812(2) 0.36118(18) 0.0466(8) Uani 1 1 d . U . . .
H04I H 0.284851 0.343311 0.386634 0.056 Uiso 1 1 calc R . . . .
C04H C 0.3418(2) 0.9078(2) 0.06863(18) 0.0484(9) Uani 1 1 d . U . . .
H04J H 0.306892 0.929796 0.045075 0.058 Uiso 1 1 calc R . . . .
C04I C 0.7563(2) 0.3028(2) 0.49635(18) 0.0470(8) Uani 1 1 d . U . . .
C04J C 0.3691(2) 0.8336(2) 0.08690(17) 0.0477(9) Uani 1 1 d . U . . .
H04K H 0.353218 0.804284 0.076117 0.057 Uiso 1 1 calc R . . . .
C04K C 0.2933(2) 1.0367(2) 0.2173(2) 0.0538(11) Uani 1 1 d . U . . .
H04L H 0.265928 1.086021 0.212093 0.065 Uiso 1 1 calc R . . . .
C04L C 0.7567(2) 0.9942(2) 0.11130(17) 0.0454(9) Uani 1 1 d . U . . .
C04M C 0.3682(2) 1.0654(2) 0.09031(17) 0.0454(8) Uani 1 1 d . U . . .
H04M H 0.350210 1.116149 0.082387 0.054 Uiso 1 1 calc R . . . .
C04N C 0.8080(2) 0.9018(3) 0.24967(19) 0.0537(10) Uani 1 1 d . U . . .
C04O C 0.6728(2) 0.8145(2) 0.09830(19) 0.0502(9) Uani 1 1 d . U . . .
C04P C 0.5317(2) 0.3664(2) 0.46244(17) 0.0450(8) Uani 1 1 d . U . . .
H04P H 0.557639 0.345322 0.490687 0.054 Uiso 1 1 calc R . . . .
C04Q C 0.2313(2) 0.3645(2) 0.32735(18) 0.0496(9) Uani 1 1 d . U . . .
H04Q H 0.239977 0.316081 0.329686 0.059 Uiso 1 1 calc R . . . .
C04R C 0.2835(2) 0.5686(2) 0.17743(17) 0.0455(8) Uani 1 1 d . U . . .
H04R H 0.291598 0.520570 0.178942 0.055 Uiso 1 1 calc R . . . .
C04S C 0.8688(2) 0.2430(2) 0.35876(17) 0.0446(8) Uani 1 1 d . U . . .
H04S H 0.850764 0.220694 0.343148 0.054 Uiso 1 1 calc R . . . .
C04T C 0.7483(2) 1.0609(2) 0.11759(19) 0.0519(10) Uani 1 1 d . U . . .
H04T H 0.704800 1.099905 0.110784 0.062 Uiso 1 1 calc R . . . .
C04U C 0.8352(2) 0.1778(3) 0.54137(18) 0.0503(8) Uani 1 1 d . U . . .
C04V C 0.3563(2) 1.0073(2) 0.24119(19) 0.0501(10) Uani 1 1 d . U . . .
H04V H 0.373199 1.035391 0.252468 0.060 Uiso 1 1 calc R . . . .
C04W C 0.5990(3) 0.9358(3) 0.0518(2) 0.0557(11) Uani 1 1 d . U . . .
H04W H 0.586203 0.986459 0.042440 0.067 Uiso 1 1 calc R . . . .
C04X C 0.2413(2) 0.6276(3) 0.14214(18) 0.0497(9) Uani 1 1 d . U . . .
H04X H 0.220556 0.619037 0.119380 0.060 Uiso 1 1 calc R . . . .
C04Y C 0.4746(3) 0.4042(3) 0.15022(19) 0.0515(9) Uani 1 1 d . U . . .
H04N H 0.490155 0.426188 0.118072 0.062 Uiso 1 1 calc R . . . .
H04O H 0.424623 0.432860 0.154763 0.062 Uiso 1 1 calc R . . . .
C04Z C 0.2295(2) 0.6987(3) 0.13993(18) 0.0506(9) Uani 1 1 d . U . . .
H04Z H 0.200265 0.738383 0.116733 0.061 Uiso 1 1 calc R . . . .
C050 C 0.8905(2) 0.7073(3) 0.2567(2) 0.0558(9) Uani 1 1 d . U . . .
C051 C 0.9388(3) 0.0732(2) 0.40862(19) 0.0506(9) Uani 1 1 d . U . . .
H05A H 0.990317 0.055388 0.413861 0.061 Uiso 1 1 calc R . . . .
H05B H 0.931307 0.093949 0.374291 0.061 Uiso 1 1 calc R . . . .
C052 C 0.8049(2) 0.6540(2) 0.1779(2) 0.0562(9) Uani 1 1 d . U . . .
C053 C 0.7644(3) 0.9064(3) 0.4125(2) 0.0598(10) Uani 1 1 d . U . . .
H053 H 0.781516 0.857812 0.436153 0.072 Uiso 1 1 calc R . . . .
C054 C 0.2495(3) 1.1399(2) 0.02756(19) 0.0545(10) Uani 1 1 d . U . . .
H05C H 0.285141 1.162340 0.012231 0.065 Uiso 1 1 calc R . . . .
H05D H 0.229987 1.155812 0.055600 0.065 Uiso 1 1 calc R . . . .
C055 C 0.7659(2) 0.4033(2) 0.22486(19) 0.0514(9) Uani 1 1 d . U . . .
H055 H 0.755139 0.391219 0.199735 0.062 Uiso 1 1 calc R . . . .
C056 C 0.8063(2) 1.0677(2) 0.1342(2) 0.0532(10) Uani 1 1 d . U . . .
C057 C 0.5277(3) 0.1147(2) 0.39316(19) 0.0545(10) Uani 1 1 d . U . . .
H057 H 0.577846 0.103311 0.400841 0.065 Uiso 1 1 calc R . . . .
C058 C 0.5570(3) 1.0925(2) 0.1982(2) 0.0532(11) Uani 1 1 d . U . . .
H058 H 0.514725 1.132218 0.188391 0.064 Uiso 1 1 calc R . . . .
C059 C 0.9983(3) 0.8830(3) 0.1647(2) 0.0560(10) Uani 1 1 d . U . . .
H059 H 1.039951 0.841732 0.172062 0.067 Uiso 1 1 calc R . . . .
C05A C 0.4677(3) 0.2863(3) 0.20805(19) 0.0548(10) Uani 1 1 d . U . . .
H05E H 0.503757 0.282537 0.228186 0.082 Uiso 1 1 calc GR . . . .
H05F H 0.469679 0.238184 0.210376 0.082 Uiso 1 1 calc GR . . . .
H05G H 0.420825 0.313166 0.218251 0.082 Uiso 1 1 calc GR . . . .
C05B C 0.6339(3) 0.7838(3) 0.0801(2) 0.0560(10) Uani 1 1 d . U . . .
C05C C 0.7455(3) 0.7018(2) 0.1428(2) 0.0537(9) Uani 1 1 d . U . . .
C05D C 0.6091(3) 1.0961(3) 0.2223(2) 0.0567(11) Uani 1 1 d . U . . .
H05H H 0.601167 1.138611 0.229973 0.068 Uiso 1 1 calc R . . . .
C05E C 0.6731(3) 1.0377(2) 0.23545(19) 0.0525(10) Uani 1 1 d . U . . .
H05I H 0.708581 1.040207 0.251509 0.063 Uiso 1 1 calc R . . . .
C05F C 0.4819(3) 0.3258(3) 0.1566(2) 0.0558(9) Uani 1 1 d . U . . .
H05J H 0.531304 0.299807 0.147539 0.067 Uiso 1 1 calc R . . . .
C05G C 0.9193(2) 0.8038(3) 0.28925(19) 0.0586(10) Uani 1 1 d . U . . .
H05K H 0.929901 0.838622 0.297483 0.070 Uiso 1 1 calc R . . . .
C05H C 0.8778(2) 0.6576(3) 0.2380(2) 0.0572(9) Uani 1 1 d . U . . .
C05I C 0.9330(3) 1.0085(3) 0.1621(2) 0.0561(11) Uani 1 1 d . U . . .
H05L H 0.931768 1.051458 0.166583 0.067 Uiso 1 1 calc R . . . .
C05J C 0.1859(2) 0.9719(2) 0.1599(2) 0.0534(10) Uani 1 1 d . U . . .
H05M H 0.144263 0.987565 0.142600 0.064 Uiso 1 1 calc R . . . .
C05K C 0.2033(2) 1.0195(2) 0.1749(2) 0.0544(10) Uani 1 1 d . U . . .
C05L C 0.9673(3) 0.2319(3) 0.4631(2) 0.0556(11) Uani 1 1 d . U . . .
H05N H 1.007055 0.249433 0.455622 0.083 Uiso 1 1 calc GR . . . .
H05O H 0.985001 0.179786 0.477732 0.083 Uiso 1 1 calc GR . . . .
H05P H 0.934477 0.254696 0.484985 0.083 Uiso 1 1 calc GR . . . .
C05M C 0.6562(3) 0.7057(3) 0.0954(2) 0.0597(10) Uani 1 1 d . U . . .
C05N C 0.9080(3) -0.0131(2) 0.4810(2) 0.0544(9) Uani 1 1 d . U . . .
H05Q H 0.955585 -0.027265 0.493432 0.065 Uiso 1 1 calc R . . . .
H05R H 0.892582 -0.055205 0.492860 0.065 Uiso 1 1 calc R . . . .
C05O C 0.7389(3) 1.1869(3) 0.1403(2) 0.0594(12) Uani 1 1 d . U . . .
H05S H 0.704071 1.170139 0.162762 0.071 Uiso 1 1 calc R . . . .
H05T H 0.719820 1.205500 0.108258 0.071 Uiso 1 1 calc R . . . .
C05P C 0.1895(3) 1.1628(3) -0.0070(2) 0.0606(11) Uani 1 1 d . U . . .
H05U H 0.209993 1.143870 -0.034187 0.073 Uiso 1 1 calc R . . . .
C05Q C 0.9166(3) 0.5832(3) 0.2555(2) 0.0644(11) Uani 1 1 d . U . . .
H05V H 0.908120 0.550165 0.244039 0.077 Uiso 1 1 calc R . . . .
C05R C 0.8551(3) 0.0493(2) 0.4990(2) 0.0563(10) Uani 1 1 d . U . . .
H05W H 0.806149 0.053399 0.494797 0.068 Uiso 1 1 calc R . . . .
H05X H 0.862076 0.037380 0.533028 0.068 Uiso 1 1 calc R . . . .
C05S C 0.4056(3) 0.8573(3) 0.4033(2) 0.0598(11) Uani 1 1 d . U . . .
H05Y H 0.453707 0.839769 0.389866 0.072 Uiso 1 1 calc R . . . .
H H 0.401829 0.821104 0.433490 0.072 Uiso 1 1 calc R . . . .
C05T C 0.9458(2) 0.6808(3) 0.2904(2) 0.0597(9) Uani 1 1 d . U . . .
C05U C 0.7355(3) 0.9633(3) 0.4390(2) 0.0584(11) Uani 1 1 d . U . . .
H05Z H 0.772857 0.958947 0.458222 0.088 Uiso 1 1 calc GR . . . .
HA H 0.695382 0.955652 0.459233 0.088 Uiso 1 1 calc GR . . . .
HB H 0.719858 1.011368 0.416146 0.088 Uiso 1 1 calc GR . . . .
C05V C 0.7520(3) 1.2466(3) 0.1527(2) 0.0592(11) Uani 1 1 d . U . . .
H05 H 0.779186 1.225049 0.182453 0.071 Uiso 1 1 calc R . . . .
C05W C 0.9121(3) 0.0092(2) 0.4273(2) 0.0561(9) Uani 1 1 d . U . . .
H0AA H 0.864782 0.023031 0.414671 0.067 Uiso 1 1 calc R . . . .
HC H 0.944826 -0.031606 0.416845 0.067 Uiso 1 1 calc R . . . .
C05X C 0.0417(3) 0.5541(3) 0.1513(2) 0.0569(10) Uani 1 1 d . U . . .
H1AA H 0.015643 0.524244 0.173692 0.068 Uiso 1 1 calc R . . . .
C05Y C 0.9843(3) 0.6039(3) 0.3075(2) 0.0675(11) Uani 1 1 d . U . . .
H2AA H 1.020051 0.585494 0.330133 0.081 Uiso 1 1 calc R . . . .
C05Z C 0.5600(3) 0.9038(3) 0.0345(2) 0.0581(11) Uani 1 1 d . U . . .
H3AA H 0.522137 0.933934 0.013578 0.070 Uiso 1 1 calc R . . . .
C060 C 0.5768(3) 0.8303(3) 0.0479(2) 0.0596(11) Uani 1 1 d . U . . .
H060 H 0.550893 0.810435 0.035945 0.071 Uiso 1 1 calc R . . . .
C061 C 0.7119(3) 0.6651(3) 0.1259(2) 0.0613(11) Uani 1 1 d . U . . .
H061 H 0.727617 0.614290 0.135435 0.074 Uiso 1 1 calc R . . . .
C062 C 0.9688(3) 0.5582(3) 0.2908(2) 0.0706(11) Uani 1 1 d . U . . .
H062 H 0.993373 0.508186 0.303021 0.085 Uiso 1 1 calc R . . . .
C063 C 0.9600(3) 0.7320(3) 0.3056(2) 0.0622(9) Uani 1 1 d . U . . .
C064 C 0.9942(3) 0.9467(3) 0.1731(2) 0.0600(11) Uani 1 1 d . U . . .
H064 H 1.033287 0.947701 0.186357 0.072 Uiso 1 1 calc R . . . .
C065 C -0.0119(3) 0.6138(3) 0.1133(2) 0.0610(12) Uani 1 1 d . U . . .
H06A H 0.012726 0.642645 0.090048 0.091 Uiso 1 1 calc GR . . . .
H06B H -0.050028 0.644676 0.128510 0.091 Uiso 1 1 calc GR . . . .
H06C H -0.031967 0.591331 0.097588 0.091 Uiso 1 1 calc GR . . . .
C066 C 0.8828(3) 0.1149(3) 0.5797(2) 0.0614(12) Uani 1 1 d . U . . .
H06D H 0.896340 0.133542 0.601484 0.092 Uiso 1 1 calc GR . . . .
H06E H 0.925457 0.088267 0.565068 0.092 Uiso 1 1 calc GR . . . .
H06F H 0.856980 0.082856 0.597077 0.092 Uiso 1 1 calc GR . . . .
C067 C 0.0917(3) 1.1166(3) 0.1521(3) 0.0722(16) Uani 1 1 d . U . . .
H06G H 0.064893 1.086980 0.172979 0.087 Uiso 1 1 calc R . . . .
H06H H 0.092039 1.114134 0.119851 0.087 Uiso 1 1 calc R . . . .
C068 C 0.5271(3) 0.0673(3) 0.3634(2) 0.0641(13) Uani 1 1 d . U . . .
H06I H 0.544868 0.016717 0.382214 0.096 Uiso 1 1 calc GR . . . .
H06J H 0.557361 0.075267 0.335401 0.096 Uiso 1 1 calc GR . . . .
H06K H 0.478611 0.080027 0.353838 0.096 Uiso 1 1 calc GR . . . .
C069 C 0.6795(3) 1.3020(3) 0.1603(2) 0.0641(12) Uani 1 1 d . U . . .
H06L H 0.652231 1.322695 0.131428 0.096 Uiso 1 1 calc GR . . . .
H06M H 0.687034 1.340099 0.168398 0.096 Uiso 1 1 calc GR . . . .
H06N H 0.653443 1.278119 0.185999 0.096 Uiso 1 1 calc GR . . . .
C06A C 1.0269(3) 0.7499(4) 0.3609(2) 0.0756(11) Uani 1 1 d . U . . .
H06O H 0.983104 0.792190 0.358725 0.091 Uiso 0.75 1 calc R . P A 1
H06P H 1.064455 0.767628 0.343002 0.091 Uiso 0.75 1 calc R . P A 1
H06Q H 1.073373 0.727239 0.376347 0.091 Uiso 0.25 1 calc R . P B 2
H06R H 1.023421 0.797558 0.338544 0.091 Uiso 0.25 1 calc R . P B 2
C06B C 0.1593(3) 1.2465(3) -0.0259(2) 0.0713(14) Uani 1 1 d . U . . .
H06S H 0.135599 1.265709 -0.000070 0.107 Uiso 1 1 calc GR . . . .
H06T H 0.125231 1.261724 -0.050624 0.107 Uiso 1 1 calc GR . . . .
H06U H 0.198046 1.264664 -0.038722 0.107 Uiso 1 1 calc GR . . . .
C06C C 0.7949(3) 1.2830(3) 0.1129(2) 0.0724(14) Uani 1 1 d . U . . .
H06V H 0.839190 1.246720 0.107168 0.109 Uiso 1 1 calc GR . . . .
H06W H 0.805647 1.318432 0.122236 0.109 Uiso 1 1 calc GR . . . .
H06X H 0.767218 1.307019 0.084131 0.109 Uiso 1 1 calc GR . . . .
C06D C 0.3921(3) 0.9298(3) 0.4115(3) 0.0721(13) Uani 1 1 d . U . . .
H06Y H 0.395843 0.965805 0.380675 0.087 Uiso 1 1 calc R . . . .
C06E C 0.1305(3) 1.1318(4) 0.0170(2) 0.0779(16) Uani 1 1 d . U . . .
H06Z H 0.151795 1.080062 0.031947 0.117 Uiso 1 1 calc GR . . . .
HD H 0.096930 1.140988 -0.006712 0.117 Uiso 1 1 calc GR . . . .
HE H 0.105553 1.155000 0.040838 0.117 Uiso 1 1 calc GR . . . .
C06F C 0.4302(4) 0.3274(3) 0.1225(2) 0.0761(15) Uani 1 1 d . U . . .
H06 H 0.381361 0.348313 0.132849 0.114 Uiso 1 1 calc GR . . . .
HF H 0.438967 0.278481 0.122523 0.114 Uiso 1 1 calc GR . . . .
HG H 0.437710 0.356540 0.090673 0.114 Uiso 1 1 calc GR . . . .
C06G C 0.4854(4) 0.0994(3) 0.4397(2) 0.0728(14) Uani 1 1 d . U . . .
H4AA H 0.437287 0.105805 0.432839 0.109 Uiso 1 1 calc GR . . . .
HH H 0.483382 0.132752 0.456491 0.109 Uiso 1 1 calc GR . . . .
HI H 0.508704 0.050078 0.459209 0.109 Uiso 1 1 calc GR . . . .
C06H C -0.0924(3) 1.0405(3) 0.2830(2) 0.0660(14) Uani 1 1 d . U . . .
H5CA H -0.119346 1.031683 0.262163 0.079 Uiso 1 1 calc R . . . .
HJ H -0.123256 1.050033 0.310198 0.079 Uiso 1 1 calc R . . . .
C06I C 0.6389(4) 0.5991(3) 0.0915(2) 0.0789(14) Uani 1 1 d . U . . .
H5AA H 0.691117 0.577817 0.089464 0.095 Uiso 1 1 calc R . . . .
HK H 0.624237 0.581669 0.124702 0.095 Uiso 1 1 calc R . . . .
C06J C 0.8473(3) 0.4791(4) 0.4418(3) 0.0838(15) Uani 1 1 d . U . . .
H4BA H 0.891719 0.471796 0.423531 0.126 Uiso 1 1 calc GR . . . .
HL H 0.807463 0.498624 0.420456 0.126 Uiso 1 1 calc GR . . . .
HM H 0.847320 0.433157 0.464163 0.126 Uiso 1 1 calc GR . . . .
O06K O 0.6682(3) 0.8231(3) 0.2093(3) 0.1196(19) Uani 1 1 d . U . . .
H6CA H 0.666736 0.867228 0.198489 0.179 Uiso 1 1 d G . . . .
HN H 0.625395 0.825742 0.206360 0.179 Uiso 1 1 d G . . . .
C06L C 0.1037(4) 0.5043(4) 0.1298(3) 0.0811(17) Uani 1 1 d . U . . .
H6AA H 0.085457 0.481910 0.112913 0.122 Uiso 1 1 calc GR . . . .
HO H 0.134839 0.466973 0.154840 0.122 Uiso 1 1 calc GR . . . .
HP H 0.130474 0.532169 0.107826 0.122 Uiso 1 1 calc GR . . . .
C06M C 0.6069(4) 0.5750(3) 0.0617(2) 0.0817(14) Uani 1 1 d . U . . .
H7AA H 0.554195 0.597045 0.063583 0.098 Uiso 1 1 calc R . . . .
C06N C 0.8904(4) 0.5594(5) 0.5317(3) 0.0967(18) Uani 1 1 d . U . . .
H5BA H 0.898593 0.602275 0.509205 0.116 Uiso 1 1 calc R . . . .
HQ H 0.841509 0.575909 0.544213 0.116 Uiso 1 1 calc R . . . .
C06O C 0.2893(4) 1.2505(4) 0.2455(3) 0.0988(17) Uani 1 1 d D U . . .
H8BA H 0.239205 1.264241 0.256246 0.119 Uiso 1 1 calc R . . . .
HR H 0.304319 1.292171 0.239855 0.119 Uiso 1 1 calc R . . . .
C06P C 0.8399(4) 0.5314(4) 0.4684(3) 0.0941(18) Uani 1 1 d . U . . .
H6BA H 0.840230 0.577123 0.444998 0.113 Uiso 1 1 calc R . . . .
HS H 0.792817 0.541122 0.484177 0.113 Uiso 1 1 calc R . . . .
C06Q C 0.2941(4) 1.2349(4) 0.2002(3) 0.0976(17) Uani 1 1 d D U . . .
H9BA H 0.281232 1.191738 0.206422 0.117 Uiso 1 1 calc R . . . .
HT H 0.344075 1.222678 0.189181 0.117 Uiso 1 1 calc R . . . .
C06R C 0.8262(4) 0.9175(5) 0.3799(3) 0.098(2) Uani 1 1 d . U . . .
H8AA H 0.813211 0.968005 0.360848 0.146 Uiso 1 1 calc GR . . . .
HU H 0.837599 0.887423 0.359121 0.146 Uiso 1 1 calc GR . . . .
HV H 0.867565 0.904282 0.398650 0.146 Uiso 1 1 calc GR . . . .
C06S C 0.0563(4) 1.1957(3) 0.1527(4) 0.123(3) Uani 1 1 d D U . . .
H9AA H 0.048897 1.194099 0.186479 0.148 Uiso 1 1 calc R . . . .
C06T C 0.6280(5) 0.4924(3) 0.0788(3) 0.0913(19) Uani 1 1 d . U . . .
H0BA H 0.679627 0.470342 0.077584 0.137 Uiso 1 1 calc GR . . . .
HW H 0.606894 0.477528 0.058450 0.137 Uiso 1 1 calc GR . . . .
HX H 0.610886 0.477118 0.111196 0.137 Uiso 1 1 calc GR . . . .
C06U C 0.3355(4) 1.1860(4) 0.2859(3) 0.110(2) Uani 1 1 d D U . . .
H0CA H 0.384790 1.170010 0.274968 0.165 Uiso 1 1 calc GR . . . .
HY H 0.317516 1.146293 0.294334 0.165 Uiso 1 1 calc GR . . . .
HZ H 0.332894 1.201632 0.313512 0.165 Uiso 1 1 calc GR . . . .
C06V C 0.9405(4) 0.5878(6) 0.5925(3) 0.112(2) Uani 1 1 d . U . . .
H7BA H 0.958664 0.622752 0.569233 0.167 Uiso 1 1 calc GR . . . .
H7CA H 0.971784 0.563038 0.619622 0.167 Uiso 1 1 calc GR . . . .
H8CA H 0.892846 0.612707 0.602860 0.167 Uiso 1 1 calc GR . . . .
C06W C 0.6323(5) 0.6006(4) 0.0086(3) 0.104(2) Uani 1 1 d . U . . .
H1BA H 0.621784 0.652495 -0.001372 0.156 Uiso 1 1 calc GR . . . .
H9CA H 0.607445 0.588983 -0.011587 0.156 Uiso 1 1 calc GR . . . .
H0DA H 0.683381 0.576046 0.005914 0.156 Uiso 1 1 calc GR . . . .
C06X C 0.2469(5) 1.2962(4) 0.1589(3) 0.115(2) Uani 1 1 d D U . . .
H1CA H 0.196510 1.304785 0.168181 0.138 Uiso 1 1 calc R . . . .
H1DA H 0.255984 1.340906 0.154510 0.138 Uiso 1 1 calc R . . . .
C06Y C 0.3203(4) 0.9569(4) 0.4327(3) 0.103(2) Uani 1 1 d . U . . .
H2BA H 0.284198 0.964464 0.411312 0.155 Uiso 1 1 calc GR . . . .
H2DA H 0.313637 1.002274 0.438093 0.155 Uiso 1 1 calc GR . . . .
H3DA H 0.316133 0.921550 0.462763 0.155 Uiso 1 1 calc GR . . . .
C06Z C 0.4503(4) 0.9186(4) 0.4444(3) 0.100(2) Uani 1 1 d . U . . .
H3BA H 0.444714 0.886187 0.475444 0.150 Uiso 1 1 calc GR . . . .
H4DA H 0.445826 0.964880 0.447479 0.150 Uiso 1 1 calc GR . . . .
H5DA H 0.496971 0.897683 0.431102 0.150 Uiso 1 1 calc GR . . . .
C070 C 0.6237(6) 0.7187(5) 0.4598(4) 0.156(3) Uani 1 1 d D U . . .
H07T H 0.618559 0.672666 0.477906 0.234 Uiso 1 1 calc GR . . . .
H07U H 0.627359 0.723263 0.426240 0.234 Uiso 1 1 calc GR . . . .
H07V H 0.582300 0.757874 0.465654 0.234 Uiso 1 1 calc GR . . . .
C071 C 0.4063(6) 0.7570(7) -0.0373(5) 0.173(3) Uani 1 1 d . U . . .
H07Z H 0.399328 0.765720 -0.070915 0.208 Uiso 1 1 calc R . . . .
H6DA H 0.362195 0.786804 -0.025020 0.208 Uiso 1 1 calc R . . . .
C072 C -0.0205(4) 1.2252(4) 0.1309(5) 0.138(4) Uani 1 1 d . U . . .
H07A H -0.016151 1.235668 0.096699 0.207 Uiso 1 1 calc GR . . . .
H07B H -0.049505 1.269099 0.138731 0.207 Uiso 1 1 calc GR . . . .
H07C H -0.042973 1.188912 0.144063 0.207 Uiso 1 1 calc GR . . . .
C073 C 0.2604(5) 1.2793(5) 0.1107(4) 0.129(3) Uani 1 1 d D U . . .
H07O H 0.310383 1.271742 0.100676 0.155 Uiso 1 1 calc R . . . .
H07P H 0.251413 1.234659 0.114656 0.155 Uiso 1 1 calc R . . . .
C074 C 0.6819(8) 0.7637(5) 0.5085(4) 0.175(4) Uani 1 1 d D U . . .
H07W H 0.654155 0.743043 0.535216 0.210 Uiso 1 1 calc R . . . .
H07X H 0.650316 0.812754 0.492458 0.210 Uiso 1 1 calc R . . . .
C075 C 0.9886(5) 0.6932(5) 0.4429(4) 0.074(2) Uani 0.6666 1 d . U P C 1
H07D H 0.946427 0.735928 0.441456 0.111 Uiso 0.6666 1 calc GR . P C 1
H07E H 1.003775 0.668987 0.475548 0.111 Uiso 0.6666 1 calc GR . P C 1
H07F H 0.977388 0.660523 0.430914 0.111 Uiso 0.6666 1 calc GR . P C 1
C076 C 0.8923(5) 0.5110(6) 0.5036(4) 0.125(3) Uani 1 1 d . U . . .
H07M H 0.939132 0.500273 0.487436 0.150 Uiso 1 1 calc R . . . .
H07N H 0.891436 0.465228 0.526604 0.150 Uiso 1 1 calc R . . . .
C077 C 0.3649(8) 0.5742(9) 0.0321(5) 0.185(4) Uani 1 1 d . U . . .
H07 H 0.379670 0.569798 0.063252 0.222 Uiso 1 1 calc R . . . .
H7DA H 0.403801 0.539818 0.019198 0.222 Uiso 1 1 calc R . . . .
C078 C 1.0482(5) 0.7154(5) 0.4128(3) 0.0704(14) Uani 0.6666 1 d . U P C 1
H078 H 1.058682 0.750013 0.424186 0.084 Uiso 0.6666 1 calc R . P C 1
C079 C 0.6947(6) 0.7227(5) 0.4759(4) 0.162(3) Uani 1 1 d D U . . .
H07Y H 0.726836 0.673309 0.490683 0.195 Uiso 1 1 calc R . . . .
H8DA H 0.719118 0.744354 0.447517 0.195 Uiso 1 1 calc R . . . .
C07A C 0.4186(7) 0.6733(8) -0.0094(5) 0.175(3) Uani 1 1 d . U . . .
H2CA H 0.463781 0.639472 0.001241 0.211 Uiso 1 1 calc R . . . .
C07B C 0.4687(6) 0.7828(8) -0.0333(5) 0.179(4) Uani 1 1 d . U . . .
H3CA H 0.477451 0.813918 -0.064067 0.268 Uiso 1 1 calc GR . . . .
H9DA H 0.511633 0.740981 -0.023105 0.268 Uiso 1 1 calc GR . . . .
H0EA H 0.455385 0.809440 -0.010358 0.268 Uiso 1 1 calc GR . . . .
C07C C 0.0934(5) 1.2431(4) 0.1314(6) 0.170(5) Uani 1 1 d D U . . .
H07G H 0.137857 1.226399 0.147818 0.256 Uiso 1 1 calc GR . . . .
H07H H 0.064480 1.291175 0.133232 0.256 Uiso 1 1 calc GR . . . .
H07I H 0.103613 1.244891 0.098375 0.256 Uiso 1 1 calc GR . . . .
C07E C 1.1185(5) 0.6477(5) 0.4135(4) 0.077(2) Uani 0.6666 1 d . U P C 1
H07J H 1.106157 0.609379 0.409225 0.116 Uiso 0.6666 1 calc GR . P C 1
H07K H 1.141766 0.630464 0.443754 0.116 Uiso 0.6666 1 calc GR . P C 1
H07L H 1.150626 0.661724 0.388023 0.116 Uiso 0.6666 1 calc GR . P C 1
C07F C 0.2120(6) 1.3410(6) 0.0728(4) 0.152(4) Uani 1 1 d D U . . .
H07Q H 0.219986 1.328808 0.043402 0.229 Uiso 1 1 calc GR . . . .
H07R H 0.222436 1.384678 0.067845 0.229 Uiso 1 1 calc GR . . . .
H07S H 0.162473 1.349093 0.083037 0.229 Uiso 1 1 calc GR . . . .
C7G C 0.8015(8) 0.8166(6) 0.5759(5) 0.190(4) Uani 1 1 d D U . . .
H7GA H 0.823893 0.838913 0.547184 0.284 Uiso 1 1 calc GR . . . .
H7GB H 0.832255 0.766818 0.589693 0.284 Uiso 1 1 calc GR . . . .
H7GC H 0.794169 0.843129 0.598521 0.284 Uiso 1 1 calc GR . . . .
C7H C 0.7451(9) 0.7728(6) 0.5316(4) 0.189(4) Uani 1 1 d D U . . .
H7HA H 0.775610 0.723824 0.548921 0.227 Uiso 1 1 calc R . . . .
H7HB H 0.774077 0.791598 0.505046 0.227 Uiso 1 1 calc R . . . .
C07I C 0.3550(8) 0.6536(10) -0.0018(6) 0.199(4) Uani 1 1 d . U . . .
H4CA H 0.311256 0.685643 -0.016031 0.238 Uiso 1 1 calc R . . . .
C9 C 0.9377(6) 0.5342(7) 0.5709(4) 0.157(4) Uani 1 1 d . U . . .
H9A H 0.986244 0.510846 0.560072 0.188 Uiso 1 1 calc R . . . .
H9B H 0.924434 0.496643 0.596064 0.188 Uiso 1 1 calc R . . . .
C12 C 0.7306(9) 0.8179(8) 0.5642(6) 0.203(5) Uani 1 1 d D U . . .
H12A H 0.706207 0.798112 0.593297 0.243 Uiso 1 1 calc R . . . .
H12B H 0.700054 0.867751 0.548694 0.243 Uiso 1 1 calc R . . . .
C26 C 0.2954(9) 0.5510(10) 0.0396(6) 0.218(5) Uani 1 1 d . U . . .
H26A H 0.252799 0.594062 0.032497 0.327 Uiso 1 1 calc GR . . . .
H26B H 0.292733 0.521853 0.072295 0.327 Uiso 1 1 calc GR . . . .
H26C H 0.298688 0.523050 0.018550 0.327 Uiso 1 1 calc GR . . . .
C1 C 0.9673(7) 0.7549(9) 0.3959(6) 0.0607(19) Uani 0.3333 1 d . U P C 2
H1 H 0.923022 0.788716 0.378623 0.073 Uiso 0.3333 1 calc R . P C 2
C2 C 0.9892(9) 0.7949(10) 0.4219(6) 0.070(3) Uani 0.3333 1 d . U P C 2
H2A H 1.028722 0.761323 0.442531 0.105 Uiso 0.3333 1 calc GR . P C 2
H2B H 0.949043 0.816065 0.440810 0.105 Uiso 0.3333 1 calc GR . P C 2
H2C H 1.003744 0.832931 0.399056 0.105 Uiso 0.3333 1 calc GR . P C 2
C8 C 0.9513(9) 0.6868(10) 0.4292(7) 0.068(3) Uani 0.3333 1 d . U P C 2
H8A H 0.930004 0.668740 0.410981 0.103 Uiso 0.3333 1 calc GR . P C 2
H8B H 0.918422 0.699807 0.454356 0.103 Uiso 0.3333 1 calc GR . P C 2
H8C H 0.995443 0.649556 0.442879 0.103 Uiso 0.3333 1 calc GR . P C 2

loop_
_atom_site_aniso_label
_atom_site_aniso_U_11
_atom_site_aniso_U_22
_atom_site_aniso_U_33
_atom_site_aniso_U_23
_atom_site_aniso_U_13
_atom_site_aniso_U_12
S001 0.0410(6) 0.0341(5) 0.0769(8) -0.0135(5) -0.0128(5) -0.0147(4)
S002 0.0431(6) 0.0506(6) 0.0568(7) -0.0128(5) -0.0121(5) -0.0020(5)
P3 0.0438(6) 0.0337(5) 0.0802(8) -0.0163(5) -0.0146(5) -0.0117(4)
Cl04 0.0470(7) 0.0691(8) 0.1109(12) -0.0272(8) -0.0105(7) -0.0105(6)
Cl05 0.0756(9) 0.0717(8) 0.1254(14) -0.0164(9) -0.0070(9) -0.0414(8)
Mg6 0.0498(7) 0.0445(7) 0.0750(10) -0.0170(6) -0.0126(7) -0.0148(6)
F007 0.0534(13) 0.0484(13) 0.0829(13) -0.0223(11) -0.0110(10) -0.0152(10)
F008 0.0461(10) 0.0447(12) 0.0869(15) -0.0099(10) -0.0179(10) -0.0156(9)
O009 0.0444(15) 0.0373(10) 0.0634(17) -0.0171(11) -0.0101(12) -0.0145(10)
O0A 0.0420(11) 0.0334(11) 0.0675(13) -0.0074(9) -0.0143(9) -0.0139(8)
O00B 0.0374(13) 0.0336(9) 0.0695(11) -0.0168(8) -0.0122(10) -0.0102(8)
F00C 0.0646(15) 0.0420(10) 0.0868(17) -0.0082(10) -0.0126(11) -0.0210(10)
O00D 0.0461(15) 0.0318(8) 0.0609(16) -0.0116(9) -0.0097(12) -0.0119(9)
F00E 0.0539(14) 0.0394(10) 0.120(2) -0.0203(10) -0.0117(12) -0.0202(10)
O00F 0.0430(15) 0.0405(14) 0.0655(16) -0.0146(12) -0.0210(12) -0.0133(12)
O00G 0.0427(15) 0.0354(12) 0.0618(14) -0.0093(10) -0.0189(11) -0.0119(11)
F0H 0.0541(11) 0.0582(14) 0.0949(16) -0.0270(12) -0.0267(11) -0.0074(10)
O00I 0.0380(13) 0.0407(11) 0.0663(17) -0.0023(11) -0.0198(11) -0.0098(9)
O00J 0.0464(16) 0.0422(13) 0.0589(16) -0.0173(13) -0.0097(13) -0.0174(12)
O00K 0.0445(13) 0.0364(13) 0.080(2) -0.0164(13) -0.0188(12) -0.0129(11)
O00L 0.0386(14) 0.0366(10) 0.0665(17) -0.0090(11) -0.0193(12) -0.0092(10)
F00M 0.0622(15) 0.0623(15) 0.0967(15) -0.0367(13) -0.0102(11) -0.0105(12)
O00N 0.0412(14) 0.0484(16) 0.0696(18) -0.0021(13) -0.0203(12) -0.0173(12)
O00O 0.0474(15) 0.0452(12) 0.0632(17) 0.0003(12) -0.0203(12) -0.0187(11)
Cl0P 0.0903(12) 0.1320(19) 0.197(3) -0.0411(19) -0.0249(15) -0.0183(12)
O00Q 0.0459(16) 0.0348(11) 0.087(2) -0.0217(13) -0.0232(16) -0.0033(10)
O00R 0.0621(18) 0.0373(11) 0.080(2) -0.0156(13) -0.0199(15) -0.0215(12)
O00S 0.0606(18) 0.0421(15) 0.0588(14) -0.0085(11) -0.0205(12) -0.0187(13)
O00T 0.0454(16) 0.0333(10) 0.091(2) -0.0150(12) -0.0246(16) -0.0036(9)
O00U 0.0432(14) 0.0417(11) 0.096(3) -0.0195(14) -0.0146(15) -0.0152(9)
N00V 0.0295(14) 0.0352(9) 0.0545(12) -0.0107(8) -0.0093(10) -0.0091(9)
N00W 0.0324(15) 0.0341(9) 0.0573(17) -0.0113(10) -0.0127(13) -0.0128(9)
N00X 0.0319(12) 0.0283(12) 0.0608(19) -0.0073(12) -0.0092(11) -0.0078(9)
O00Y 0.0537(19) 0.0527(14) 0.092(3) -0.0017(16) -0.0305(18) -0.0254(13)
O00Z 0.0521(17) 0.0346(10) 0.103(3) -0.0099(12) 0.0015(16) -0.0150(10)
N010 0.0316(15) 0.0337(12) 0.0527(12) -0.0106(10) -0.0074(10) -0.0128(11)
O011 0.0481(14) 0.0360(12) 0.103(3) -0.0119(14) -0.0329(16) -0.0056(10)
N012 0.0293(14) 0.0400(10) 0.0570(13) -0.0148(9) -0.0079(11) -0.0117(9)
N013 0.0336(15) 0.0388(9) 0.0524(16) -0.0074(9) -0.0083(12) -0.0158(9)
N014 0.0329(15) 0.0293(12) 0.0573(13) -0.0099(10) -0.0132(11) -0.0071(11)
N015 0.0317(14) 0.0340(10) 0.0528(12) -0.0099(9) -0.0078(10) -0.0116(10)
N016 0.0334(13) 0.0358(12) 0.0589(19) -0.0045(12) -0.0096(12) -0.0127(10)
N017 0.0344(12) 0.0323(10) 0.0540(17) -0.0097(11) -0.0094(11) -0.0137(9)
N018 0.0321(15) 0.0293(12) 0.0691(16) -0.0082(12) -0.0129(12) -0.0079(10)
N019 0.0349(15) 0.0327(8) 0.0591(19) -0.0073(10) -0.0132(13) -0.0088(9)
Cl1A 0.166(2) 0.1207(19) 0.198(3) 0.0308(18) -0.049(2) -0.0688(19)
N01B 0.0341(15) 0.0307(11) 0.0593(18) -0.0082(12) -0.0141(13) -0.0095(10)
N01C 0.0367(16) 0.0361(9) 0.0533(15) -0.0110(9) -0.0093(12) -0.0142(9)
N01D 0.0469(18) 0.0345(9) 0.0548(18) -0.0066(10) -0.0163(14) -0.0132(10)
N01E 0.0286(14) 0.0353(9) 0.0569(16) -0.0091(9) -0.0098(11) -0.0125(9)
N01F 0.0373(11) 0.0301(10) 0.075(2) -0.0130(11) -0.0119(12) -0.0090(7)
N01G 0.0458(16) 0.0401(11) 0.0559(14) -0.0050(10) -0.0152(12) -0.0159(10)
O1H 0.0468(14) 0.0372(11) 0.129(3) -0.0090(14) -0.0404(17) -0.0052(9)
N01I 0.0364(12) 0.0310(13) 0.075(2) -0.0162(14) -0.0146(13) -0.0054(10)
N01J 0.0320(14) 0.0323(9) 0.0655(17) -0.0094(9) -0.0073(12) -0.0128(9)
N01K 0.0370(11) 0.0332(12) 0.066(2) -0.0092(13) -0.0148(12) -0.0118(9)
O1L 0.0372(14) 0.083(2) 0.0673(18) 0.0031(14) -0.0131(12) -0.0147(13)
N01M 0.0382(15) 0.0398(9) 0.064(2) -0.0033(10) -0.0177(14) -0.0167(9)
O01N 0.091(2) 0.0663(16) 0.083(2) -0.0160(16) -0.0053(17) -0.0536(16)
N01O 0.0337(15) 0.0344(11) 0.078(2) -0.0107(14) -0.0151(15) -0.0095(10)
N01P 0.0365(11) 0.0329(12) 0.065(2) -0.0046(13) -0.0121(12) -0.0116(9)
N01Q 0.0375(12) 0.0311(10) 0.075(2) -0.0150(13) -0.0144(13) -0.0088(8)
N01R 0.0391(11) 0.0398(13) 0.070(2) -0.0044(14) -0.0172(12) -0.0161(8)
O01S 0.059(2) 0.0414(11) 0.096(2) -0.0030(14) -0.0255(17) -0.0085(12)
N01T 0.0337(15) 0.0446(11) 0.072(2) 0.0047(12) -0.0149(14) -0.0146(10)
N01U 0.0333(16) 0.0409(11) 0.0787(19) -0.0068(11) -0.0113(13) -0.0088(10)
N01V 0.0315(15) 0.0327(9) 0.063(2) -0.0076(11) -0.0112(13) -0.0088(9)
N01W 0.0400(15) 0.0361(10) 0.076(2) -0.0109(11) -0.0066(13) -0.0159(10)
N01X 0.0365(13) 0.0295(12) 0.075(2) -0.0113(13) -0.0178(13) -0.0077(10)
N01Y 0.0390(16) 0.0290(14) 0.084(2) -0.0015(13) -0.0097(13) -0.0067(12)
O01Z 0.113(3) 0.0456(12) 0.079(2) -0.0162(14) -0.049(2) -0.0060(14)
O020 0.082(3) 0.056(2) 0.099(2) -0.0221(16) -0.0381(18) 0.0003(18)
C021 0.0272(16) 0.0343(10) 0.0549(12) -0.0113(8) -0.0082(11) -0.0100(10)
C022 0.0322(16) 0.0333(9) 0.0530(13) -0.0097(9) -0.0078(11) -0.0134(10)
C023 0.0360(13) 0.0317(10) 0.056(2) -0.0096(10) -0.0087(13) -0.0133(8)
C024 0.0286(16) 0.0365(10) 0.0566(14) -0.0100(9) -0.0090(12) -0.0127(10)
C025 0.0362(19) 0.0338(11) 0.0558(16) -0.0110(11) -0.0085(13) -0.0112(12)
C026 0.0284(16) 0.0337(10) 0.0528(12) -0.0096(8) -0.0065(11) -0.0124(10)
C027 0.0266(15) 0.0392(11) 0.0612(12) -0.0165(8) -0.0071(11) -0.0128(10)
C028 0.0310(16) 0.0345(10) 0.0532(14) -0.0109(9) -0.0046(12) -0.0137(10)
C029 0.0252(15) 0.0347(9) 0.0542(16) -0.0108(9) -0.0065(12) -0.0098(9)
C02A 0.0290(17) 0.0366(11) 0.0573(18) -0.0106(11) -0.0103(14) -0.0108(11)
C02B 0.0312(16) 0.0341(9) 0.0543(14) -0.0107(9) -0.0086(12) -0.0128(9)
C02C 0.0356(11) 0.0297(11) 0.065(2) -0.0074(13) -0.0083(13) -0.0111(9)
C02D 0.0285(16) 0.0353(9) 0.0544(14) -0.0086(9) -0.0082(12) -0.0126(10)
C02E 0.0367(12) 0.0320(11) 0.063(2) -0.0088(13) -0.0095(13) -0.0135(9)
C02F 0.0263(15) 0.0348(9) 0.0619(12) -0.0159(7) -0.0072(11) -0.0106(9)
C02G 0.0337(17) 0.0329(9) 0.0533(14) -0.0098(9) -0.0065(12) -0.0129(10)
C02H 0.0308(17) 0.0454(10) 0.0570(13) -0.0145(9) -0.0082(11) -0.0112(10)
C02I 0.0380(13) 0.0318(10) 0.0654(16) -0.0058(9) -0.0105(12) -0.0154(9)
C02J 0.0319(18) 0.0419(15) 0.0637(15) -0.0189(12) -0.0099(13) -0.0110(13)
C02K 0.0317(16) 0.0348(10) 0.0529(13) -0.0114(8) -0.0058(11) -0.0138(10)
C02L 0.0276(16) 0.0375(10) 0.0550(14) -0.0109(9) -0.0080(12) -0.0119(10)
C02M 0.0355(17) 0.0354(9) 0.0523(13) -0.0095(9) -0.0079(12) -0.0134(10)
C02N 0.0344(17) 0.0323(9) 0.0563(14) -0.0112(8) -0.0066(12) -0.0121(9)
C02O 0.0342(17) 0.0334(11) 0.0551(15) -0.0118(10) -0.0059(12) -0.0120(11)
C02P 0.0321(12) 0.0326(11) 0.059(2) -0.0033(12) -0.0091(13) -0.0110(9)
C02Q 0.0301(15) 0.0341(9) 0.0589(18) -0.0103(10) -0.0113(13) -0.0094(9)
C02R 0.0364(16) 0.0348(9) 0.0517(18) -0.0065(10) -0.0095(14) -0.0120(10)
C02S 0.0363(11) 0.0295(10) 0.065(2) -0.0092(13) -0.0112(13) -0.0107(8)
C02T 0.0314(16) 0.0401(9) 0.0519(15) -0.0096(9) -0.0069(12) -0.0158(10)
C02U 0.0331(13) 0.0383(10) 0.057(2) 0.0008(12) -0.0089(13) -0.0163(10)
C02V 0.0315(17) 0.0375(10) 0.0543(14) -0.0071(9) -0.0085(12) -0.0124(10)
C02W 0.0356(14) 0.0340(13) 0.062(2) -0.0081(15) -0.0069(14) -0.0129(10)
C02X 0.0402(14) 0.0333(10) 0.058(2) -0.0112(11) -0.0064(13) -0.0160(9)
C02Y 0.0344(13) 0.0329(10) 0.054(2) -0.0093(11) -0.0078(13) -0.0124(9)
C02Z 0.0337(19) 0.0511(13) 0.0605(17) -0.0191(12) -0.0111(15) -0.0102(12)
C030 0.0346(13) 0.0324(11) 0.073(3) -0.0043(12) -0.0142(15) -0.0092(9)
C031 0.0314(16) 0.0361(9) 0.0519(13) -0.0133(8) -0.0046(11) -0.0132(10)
C032 0.0325(14) 0.0407(9) 0.0564(19) -0.0003(11) -0.0098(13) -0.0164(10)
C033 0.0308(15) 0.0327(10) 0.062(2) -0.0071(11) -0.0113(13) -0.0078(10)
C034 0.0338(17) 0.0352(9) 0.0551(15) -0.0140(9) -0.0055(12) -0.0129(10)
C035 0.0351(18) 0.0373(9) 0.0545(17) -0.0123(10) -0.0068(13) -0.0136(10)
C036 0.0335(17) 0.0374(12) 0.0556(15) -0.0101(11) -0.0106(13) -0.0142(11)
C037 0.0398(12) 0.0378(12) 0.062(2) -0.0059(13) -0.0145(13) -0.0168(9)
C038 0.0345(15) 0.0355(9) 0.0566(16) -0.0114(10) -0.0121(12) -0.0150(9)
C039 0.0359(14) 0.0346(9) 0.0552(19) -0.0115(11) -0.0101(13) -0.0146(9)
C03A 0.0349(13) 0.0304(11) 0.068(2) -0.0099(13) -0.0113(14) -0.0086(9)
C03B 0.0324(14) 0.0375(10) 0.058(2) -0.0024(11) -0.0129(13) -0.0101(9)
C03C 0.0394(19) 0.0354(14) 0.0568(15) -0.0075(11) -0.0117(13) -0.0136(13)
C03D 0.0286(14) 0.0328(9) 0.0548(18) -0.0062(10) -0.0075(13) -0.0089(9)
C03E 0.0308(15) 0.0375(10) 0.0567(19) -0.0033(10) -0.0098(13) -0.0111(9)
C03F 0.0322(18) 0.0312(10) 0.0678(15) -0.0119(10) -0.0070(13) -0.0094(10)
C03G 0.0349(17) 0.0331(11) 0.0639(15) -0.0109(9) -0.0129(11) -0.0102(11)
C03H 0.0355(16) 0.0408(10) 0.068(2) -0.0109(12) -0.0086(15) -0.0156(10)
C03I 0.0378(12) 0.0301(10) 0.068(2) -0.0122(13) -0.0121(13) -0.0102(8)
C03J 0.0378(12) 0.0326(12) 0.067(2) -0.0094(13) -0.0141(13) -0.0115(9)
C03K 0.0334(17) 0.0375(11) 0.0637(15) -0.0087(11) -0.0135(12) -0.0107(11)
C03L 0.0366(13) 0.0345(12) 0.061(2) -0.0076(13) -0.0098(14) -0.0132(10)
C03M 0.0309(15) 0.0328(10) 0.0653(16) -0.0075(9) -0.0071(12) -0.0156(9)
C03N 0.0365(17) 0.0347(10) 0.0558(15) -0.0118(9) -0.0071(13) -0.0139(10)
C03O 0.0396(12) 0.0335(12) 0.061(2) -0.0097(13) -0.0102(13) -0.0151(9)
C03P 0.0433(17) 0.0373(9) 0.064(2) -0.0133(12) -0.0132(16) -0.0183(10)
C03Q 0.0392(19) 0.0369(11) 0.0609(19) -0.0103(11) -0.0103(15) -0.0152(11)
C03R 0.0386(13) 0.0318(11) 0.070(2) -0.0145(14) -0.0128(13) -0.0081(9)
C03S 0.0372(19) 0.0357(14) 0.0687(16) -0.0117(11) -0.0072(13) -0.0157(13)
C03T 0.0412(19) 0.0364(9) 0.0521(14) -0.0091(9) -0.0098(13) -0.0139(11)
C03U 0.0363(18) 0.0330(11) 0.0626(15) -0.0134(9) -0.0088(12) -0.0111(11)
C03V 0.0356(12) 0.0402(11) 0.071(3) -0.0029(14) -0.0107(14) -0.0110(9)
C03W 0.0453(16) 0.0358(10) 0.064(2) -0.0145(12) -0.0101(15) -0.0178(10)
C03X 0.0396(16) 0.0327(11) 0.060(2) -0.0090(12) -0.0107(15) -0.0111(9)
C03Y 0.0300(16) 0.0328(9) 0.0669(14) -0.0104(9) -0.0061(12) -0.0123(9)
C03Z 0.0351(18) 0.0347(15) 0.0686(16) -0.0171(14) -0.0092(14) -0.0103(12)
C040 0.0339(17) 0.0410(12) 0.0566(16) -0.0098(11) -0.0082(13) -0.0106(11)
C041 0.0362(17) 0.0414(9) 0.0558(17) -0.0048(10) -0.0113(14) -0.0177(10)
C042 0.0368(17) 0.0403(11) 0.0600(14) -0.0086(11) -0.0099(12) -0.0114(11)
C043 0.0380(19) 0.0379(13) 0.0688(18) -0.0104(13) -0.0110(14) -0.0159(12)
C044 0.0384(19) 0.0392(16) 0.0607(17) -0.0077(12) -0.0171(14) -0.0125(13)
C045 0.0524(19) 0.0343(16) 0.068(2) -0.0112(16) -0.0166(17) -0.0166(15)
C046 0.049(2) 0.0335(12) 0.065(2) -0.0145(12) -0.0097(17) -0.0131(13)
C047 0.0318(18) 0.0504(13) 0.0632(15) -0.0211(13) -0.0097(14) -0.0109(12)
C048 0.0405(12) 0.0331(13) 0.063(2) -0.0126(15) -0.0106(13) -0.0128(9)
C049 0.0353(13) 0.0490(11) 0.061(2) 0.0075(12) -0.0109(14) -0.0212(9)
C04A 0.0400(12) 0.0393(11) 0.068(3) -0.0070(14) -0.0101(14) -0.0163(9)
C04B 0.0332(14) 0.0330(10) 0.068(2) -0.0107(12) -0.0130(14) -0.0065(9)
C04C 0.0371(13) 0.0335(10) 0.069(3) -0.0084(13) -0.0147(15) -0.0096(9)
C04D 0.0404(16) 0.0336(12) 0.060(2) -0.0101(14) -0.0050(14) -0.0135(12)
C04E 0.0358(11) 0.0367(11) 0.062(2) -0.0034(14) -0.0105(13) -0.0135(8)
C04F 0.0440(15) 0.0329(11) 0.063(2) -0.0111(13) -0.0074(15) -0.0150(10)
C04G 0.039(2) 0.0371(11) 0.0607(19) -0.0064(11) -0.0115(15) -0.0139(12)
C04H 0.0393(19) 0.0410(11) 0.060(2) -0.0028(12) -0.0151(15) -0.0151(11)
C04I 0.0337(17) 0.0450(10) 0.0594(18) -0.0128(10) -0.0087(13) -0.0102(10)
C04J 0.0430(18) 0.0409(11) 0.057(2) -0.0044(12) -0.0155(15) -0.0159(12)
C04K 0.0397(16) 0.0332(13) 0.082(3) -0.0082(16) -0.0172(17) -0.0088(11)
C04L 0.0377(11) 0.0319(12) 0.062(2) -0.0049(13) -0.0131(13) -0.0116(9)
C04M 0.0305(15) 0.0371(13) 0.062(2) -0.0049(13) -0.0112(14) -0.0092(11)
C04N 0.0406(12) 0.0491(12) 0.067(3) 0.0017(14) -0.0182(14) -0.0219(9)
C04O 0.0383(16) 0.0411(10) 0.072(2) -0.0130(12) -0.0046(14) -0.0177(10)
C04P 0.0383(19) 0.0380(12) 0.0579(18) -0.0086(11) -0.0140(15) -0.0130(11)
C04Q 0.045(2) 0.0378(13) 0.0644(19) -0.0081(11) -0.0136(16) -0.0151(13)
C04R 0.0369(19) 0.0474(15) 0.0557(17) -0.0136(12) -0.0090(14) -0.0177(13)
C04S 0.039(2) 0.0318(11) 0.0631(15) -0.0123(10) -0.0098(14) -0.0113(12)
C04T 0.0404(15) 0.0350(14) 0.079(3) -0.0118(17) -0.0136(16) -0.0126(11)
C04U 0.0345(18) 0.0492(16) 0.0584(14) -0.0092(11) -0.0087(12) -0.0084(13)
C04V 0.0388(15) 0.0304(12) 0.078(3) -0.0117(14) -0.0148(16) -0.0076(10)
C04W 0.0414(18) 0.0498(15) 0.075(3) -0.0099(15) -0.0158(17) -0.0173(13)
C04X 0.043(2) 0.0515(15) 0.0577(19) -0.0115(12) -0.0135(15) -0.0195(13)
C04Y 0.052(2) 0.0477(16) 0.064(2) -0.0218(15) -0.0097(17) -0.0201(15)
C04Z 0.041(2) 0.0500(14) 0.061(2) -0.0094(14) -0.0153(16) -0.0185(14)
C050 0.0332(15) 0.0459(11) 0.069(2) 0.0079(12) -0.0077(14) -0.0122(10)
C051 0.044(2) 0.0340(13) 0.072(2) -0.0150(14) -0.0122(16) -0.0091(14)
C052 0.0403(17) 0.0349(10) 0.085(2) -0.0065(11) 0.0006(14) -0.0152(10)
C053 0.0465(19) 0.052(2) 0.088(3) -0.0276(19) -0.0186(15) -0.0131(17)
C054 0.0432(18) 0.0410(12) 0.066(2) -0.0006(14) -0.0186(18) -0.0070(11)
C055 0.046(2) 0.0390(14) 0.0706(18) -0.0124(12) -0.0126(15) -0.0160(13)
C056 0.0428(13) 0.0382(12) 0.079(3) -0.0123(15) -0.0137(15) -0.0152(9)
C057 0.061(2) 0.0334(12) 0.068(2) -0.0125(13) -0.0121(17) -0.0141(14)
C058 0.0467(18) 0.0355(14) 0.079(3) -0.0151(17) -0.0181(18) -0.0119(12)
C059 0.0375(15) 0.0437(16) 0.077(3) -0.0016(18) -0.0139(17) -0.0136(12)
C05A 0.051(3) 0.045(2) 0.074(2) -0.0232(16) -0.0050(17) -0.0175(19)
C05B 0.0494(18) 0.0520(12) 0.074(2) -0.0137(13) -0.0042(16) -0.0296(12)
C05C 0.0448(17) 0.0359(10) 0.079(2) -0.0130(11) 0.0002(15) -0.0170(10)
C05D 0.0521(17) 0.0412(15) 0.081(3) -0.0165(17) -0.0195(18) -0.0163(12)
C05E 0.0484(16) 0.0423(14) 0.071(3) -0.0113(15) -0.0171(17) -0.0194(11)
C05F 0.059(2) 0.0511(17) 0.0712(19) -0.0282(15) -0.0038(16) -0.0246(16)
C05G 0.0337(15) 0.0652(14) 0.065(2) 0.0028(15) -0.0119(15) -0.0200(11)
C05H 0.0317(16) 0.0413(12) 0.079(2) 0.0051(12) -0.0051(14) -0.0102(11)
C05I 0.0431(14) 0.0448(15) 0.080(3) -0.0094(18) -0.0145(16) -0.0183(11)
C05J 0.0384(17) 0.0392(11) 0.075(3) -0.0010(13) -0.0175(16) -0.0134(10)
C05K 0.0378(14) 0.0356(10) 0.081(3) -0.0006(13) -0.0193(16) -0.0112(9)
C05L 0.050(2) 0.048(2) 0.074(2) -0.0174(19) -0.0166(18) -0.019(2)
C05M 0.062(2) 0.0520(12) 0.075(2) -0.0178(14) 0.0017(16) -0.0334(12)
C05N 0.043(2) 0.0394(14) 0.0811(19) -0.0116(15) -0.0149(16) -0.0162(15)
C05O 0.0441(16) 0.0426(14) 0.095(4) -0.0207(18) -0.0154(19) -0.0139(11)
C05P 0.0412(17) 0.0575(19) 0.065(2) 0.0008(16) -0.0185(16) -0.0079(14)
C05Q 0.0382(18) 0.0427(12) 0.083(3) 0.0081(14) -0.0021(17) -0.0055(12)
C05R 0.048(2) 0.0398(13) 0.076(2) -0.0077(14) -0.0082(18) -0.0160(14)
C05S 0.065(2) 0.048(2) 0.078(3) -0.0177(18) -0.0180(19) -0.0282(17)
C05T 0.0291(16) 0.0587(14) 0.067(2) 0.0100(13) -0.0066(14) -0.0122(11)
C05U 0.060(3) 0.051(2) 0.073(3) -0.021(2) -0.015(2) -0.023(2)
C05V 0.0515(19) 0.0426(16) 0.088(3) -0.0180(17) -0.0141(18) -0.0181(13)
C05W 0.050(2) 0.0358(16) 0.0814(19) -0.0144(15) -0.0144(17) -0.0128(16)
C05X 0.058(2) 0.0437(19) 0.070(2) -0.0104(15) -0.0275(16) -0.0160(15)
C05Y 0.0333(19) 0.0592(14) 0.077(3) 0.0130(15) -0.0032(17) -0.0079(12)
C05Z 0.045(2) 0.0608(14) 0.073(3) -0.0142(16) -0.0104(17) -0.0251(14)
C060 0.051(2) 0.0619(14) 0.074(3) -0.0176(15) -0.0062(17) -0.0291(14)
C061 0.063(2) 0.0440(15) 0.082(3) -0.0148(16) -0.0005(17) -0.0286(14)
C062 0.036(2) 0.0540(17) 0.087(3) 0.0116(17) -0.0050(17) -0.0054(15)
C063 0.0340(16) 0.0675(14) 0.064(2) 0.0073(13) -0.0095(15) -0.0159(11)
C064 0.0423(15) 0.0476(16) 0.084(3) -0.0054(17) -0.0143(18) -0.0171(12)
C065 0.059(2) 0.055(2) 0.069(3) -0.0080(19) -0.029(2) -0.0199(17)
C066 0.051(2) 0.053(2) 0.063(2) -0.0095(16) -0.0156(19) -0.0019(18)
C067 0.0437(16) 0.0468(18) 0.110(4) -0.001(2) -0.034(2) -0.0067(13)
C068 0.077(3) 0.0360(18) 0.081(3) -0.021(2) -0.011(3) -0.016(2)
C069 0.058(2) 0.046(2) 0.091(4) -0.022(2) -0.012(2) -0.0155(16)
C06A 0.040(2) 0.093(3) 0.077(2) -0.0045(18) -0.0145(16) -0.0175(19)
C06B 0.054(3) 0.0587(19) 0.074(4) 0.0062(19) -0.023(2) -0.0045(16)
C06C 0.060(3) 0.055(3) 0.105(4) -0.017(2) -0.007(2) -0.027(2)
C06D 0.077(2) 0.060(2) 0.101(4) -0.036(2) -0.012(2) -0.035(2)
C06E 0.052(2) 0.085(3) 0.081(4) 0.007(3) -0.024(2) -0.026(2)
C06F 0.100(4) 0.074(3) 0.080(3) -0.027(3) -0.018(3) -0.050(3)
C06G 0.096(4) 0.046(2) 0.074(2) -0.0145(17) 0.003(2) -0.028(3)
C06H 0.046(2) 0.064(3) 0.093(4) -0.028(2) -0.003(2) -0.020(2)
C06I 0.113(4) 0.0667(17) 0.077(3) -0.0172(19) 0.003(3) -0.059(2)
C06J 0.062(3) 0.086(4) 0.091(4) -0.001(3) -0.009(3) -0.032(3)
O06K 0.102(4) 0.096(4) 0.165(6) -0.029(4) -0.021(4) -0.042(3)
C06L 0.078(3) 0.076(3) 0.088(4) -0.038(3) -0.035(2) -0.002(2)
C06M 0.113(4) 0.064(2) 0.084(3) -0.020(2) -0.008(2) -0.048(2)
C06N 0.056(3) 0.131(5) 0.091(4) -0.022(3) -0.003(3) -0.029(3)
C06O 0.075(4) 0.079(3) 0.155(4) -0.053(3) 0.009(3) -0.029(3)
C06P 0.078(4) 0.087(4) 0.102(4) -0.005(3) -0.023(3) -0.025(3)
C06Q 0.076(4) 0.071(3) 0.161(4) -0.055(3) 0.002(3) -0.026(3)
C06R 0.079(3) 0.138(6) 0.134(4) -0.090(4) 0.021(3) -0.067(4)
C06S 0.061(2) 0.049(2) 0.240(8) -0.025(3) -0.062(4) 0.0071(14)
C06T 0.125(5) 0.064(2) 0.101(4) -0.031(2) 0.004(4) -0.049(3)
C06U 0.093(5) 0.085(4) 0.156(4) -0.052(3) 0.005(3) -0.025(3)
C06V 0.067(4) 0.155(6) 0.095(5) -0.035(4) -0.012(4) -0.017(4)
C06W 0.149(7) 0.086(4) 0.078(2) -0.022(2) -0.005(3) -0.044(4)
C06X 0.100(5) 0.082(4) 0.168(4) -0.060(3) -0.012(3) -0.015(3)
C06Y 0.093(3) 0.097(4) 0.152(6) -0.076(5) 0.012(3) -0.041(3)
C06Z 0.115(4) 0.082(4) 0.136(5) -0.042(4) -0.041(4) -0.050(3)
C070 0.153(7) 0.067(4) 0.172(7) 0.008(4) 0.067(6) -0.017(5)
C071 0.126(6) 0.199(6) 0.169(8) -0.106(6) -0.092(5) 0.046(5)
C072 0.071(3) 0.053(3) 0.263(11) -0.018(5) -0.078(5) 0.007(2)
C073 0.099(5) 0.118(6) 0.173(4) -0.074(4) -0.020(4) -0.010(4)
C074 0.232(10) 0.079(5) 0.150(6) 0.018(4) 0.068(6) -0.057(6)
C075 0.066(4) 0.067(4) 0.077(4) -0.013(3) -0.007(3) -0.016(3)
C076 0.089(4) 0.151(6) 0.124(5) -0.045(4) -0.033(4) -0.015(4)
C077 0.166(8) 0.223(7) 0.170(9) -0.123(6) -0.073(7) 0.009(6)
C078 0.056(3) 0.061(3) 0.078(2) -0.005(2) -0.0169(19) -0.011(2)
C079 0.161(7) 0.083(5) 0.173(7) 0.001(4) 0.063(6) -0.022(5)
C07A 0.122(6) 0.207(6) 0.159(8) -0.093(6) -0.076(6) 0.045(5)
C07B 0.120(6) 0.212(7) 0.194(10) -0.139(7) -0.072(6) 0.045(5)
C07C 0.078(4) 0.053(3) 0.361(14) -0.036(5) -0.053(6) -0.006(3)
C07E 0.060(3) 0.069(4) 0.084(5) -0.012(3) -0.018(3) -0.007(3)
C07F 0.126(7) 0.140(7) 0.178(5) -0.069(5) -0.031(5) -0.004(5)
C7G 0.222(11) 0.098(7) 0.187(10) 0.005(6) 0.041(8) -0.046(7)
C7H 0.271(11) 0.092(6) 0.151(7) 0.027(4) 0.051(7) -0.080(7)
C07I 0.144(6) 0.237(7) 0.191(10) -0.097(7) -0.084(7) 0.018(6)
C9 0.133(7) 0.175(7) 0.148(6) -0.061(5) -0.065(6) -0.005(5)
C12 0.223(11) 0.131(8) 0.206(9) -0.023(7) 0.047(8) -0.051(7)
C26 0.183(9) 0.279(11) 0.217(13) -0.159(9) -0.027(9) -0.026(8)
C1 0.026(3) 0.071(4) 0.061(3) 0.008(3) -0.029(3) -0.006(3)
C2 0.045(6) 0.075(6) 0.069(5) 0.005(4) -0.039(5) -0.008(5)
C8 0.037(6) 0.069(5) 0.073(7) 0.004(5) -0.019(5) -0.006(5)

loop_
_atom_type_symbol
_atom_type_description
_atom_type_scat_dispersion_real
_atom_type_scat_dispersion_imag
_atom_type_scat_source
C C 0.0192 0.0096 'International Tables Vol C Tables 4.2.6.8 and 6.1.1.4'
H H 0.0000 0.0000 'International Tables Vol C Tables 4.2.6.8 and 6.1.1.4'
Cl Cl 0.3656 0.7106 'International Tables Vol C Tables 4.2.6.8 and 6.1.1.4'
F F 0.0755 0.0553 'International Tables Vol C Tables 4.2.6.8 and 6.1.1.4'
Mg Mg 0.1758 0.1816 'International Tables Vol C Tables 4.2.6.8 and 6.1.1.4'
N N 0.0330 0.0189 'International Tables Vol C Tables 4.2.6.8 and 6.1.1.4'
O O 0.0517 0.0336 'International Tables Vol C Tables 4.2.6.8 and 6.1.1.4'
P P 0.2993 0.4411 'International Tables Vol C Tables 4.2.6.8 and 6.1.1.4'
S S 0.3360 0.5651 'International Tables Vol C Tables 4.2.6.8 and 6.1.1.4'

loop_
_geom_angle_atom_site_label_1
_geom_angle_atom_site_label_2
_geom_angle_atom_site_label_3
_geom_angle
_geom_angle_site_symmetry_1
_geom_angle_site_symmetry_3
_geom_angle_publ_flag
C03Z S001 C03F 92.3(2) . . ?
C04I S002 C04U 92.9(2) . . ?
F007 P3 F008 89.58(16) . . ?
F00C P3 F007 89.26(16) . . ?
F00C P3 F008 89.61(15) . . ?
F00C P3 F0H 90.39(17) . . ?
F00C P3 F00M 90.65(18) . . ?
F00E P3 F007 89.98(17) . . ?
F00E P3 F008 89.65(16) . . ?
F00E P3 F00C 178.9(2) . . ?
F00E P3 F0H 90.34(17) . . ?
F00E P3 F00M 90.10(18) . . ?
F0H P3 F007 90.31(16) . . ?
F0H P3 F008 179.9(2) . . ?
F00M P3 F007 179.42(17) . . ?
F00M P3 F008 89.85(17) . . ?
F00M P3 F0H 90.26(18) . . ?
O0A Mg6 O00B 96.20(12) . . ?
O0A Mg6 Cl0P 148.36(14) . . ?
O0A Mg6 N00V 77.51(11) . . ?
O0A Mg6 N01F 65.70(11) . . ?
O00B Mg6 N00V 67.77(11) . . ?
O00B Mg6 N01F 73.98(11) . . ?
Cl0P Mg6 O00B 111.87(13) . . ?
Cl0P Mg6 N00V 99.25(11) . . ?
Cl0P Mg6 N01F 134.78(12) . . ?
N00V Mg6 N01F 122.58(11) . . ?
Cl1A Mg6 O0A 87.12(14) . . ?
Cl1A Mg6 O00B 153.46(14) . . ?
Cl1A Mg6 Cl0P 74.39(13) . . ?
Cl1A Mg6 N00V 138.20(15) . . ?
Cl1A Mg6 N01F 83.62(13) . . ?
C034 O009 C04Y 118.6(3) . . ?
C02I O0A Mg6 116.5(3) . . ?
C02F O00B Mg6 137.7(3) . . ?
C02N O00D C046 117.1(3) . . ?
C02L O00G C044 118.0(3) . . ?
C03B O00I C054 118.5(3) . . ?
C03O O00K C045 116.6(3) . . ?
C03W O00R C05S 117.6(4) . . ?
C056 O00U C05O 117.5(3) . . ?
C021 N00V Mg6 130.9(3) . . ?
C021 N00V C026 116.8(3) . . ?
C026 N00V Mg6 111.7(2) . . ?
C02B N00W H00W 116.3 . . ?
C038 N00W H00W 116.3 . . ?
C038 N00W C02B 127.3(4) . . ?
C03A N00X C02P 116.7(3) . . ?
C02K N010 C022 117.2(3) . . ?
C02H N012 C027 117.8(4) . . ?
C02T N013 C041 118.0(4) . . ?
C021 N014 H014 114.9 . . ?
C02F N014 H014 114.9 . . ?
C02F N014 C021 130.3(3) . . ?
C02M N015 C026 116.0(3) . . ?
C02U N016 C02P 117.3(4) . . ?
C039 N017 C023 116.7(3) . . ?
C02C N018 H018 116.4 . . ?
C02I N018 H018 116.4 . . ?
C02I N018 C02C 127.2(4) . . ?
C02R N019 C03D 118.4(4) . . ?
C02Q N01B H01B 116.1 . . ?
C02Q N01B C02Y 127.8(4) . . ?
C02Y N01B H01B 116.1 . . ?
C02T N01C H01C 115.3 . . ?
C031 N01C H01C 115.3 . . ?
C031 N01C C02T 129.5(3) . . ?
C02R N01D H01D 115.8 . . ?
C03T N01D H01D 115.8 . . ?
C03T N01D C02R 128.5(4) . . ?
C029 N01E C02D 116.8(3) . . ?
C02C N01F Mg6 123.0(3) . . ?
C02C N01F C02S 116.8(4) . . ?
C02S N01F Mg6 119.9(3) . . ?
O00O N01G C02V 117.1(3) . . ?
O01Z N01G O00O 122.6(4) . . ?
O01Z N01G C02V 120.3(4) . . ?
C05K O1H C067 118.4(4) . . ?
C03A N01I H01I 115.5 . . ?
C03R N01I H01I 115.5 . . ?
C03R N01I C03A 128.9(3) . . ?
C03Y N01J C03M 117.8(4) . . ?
C037 N01K C03J 118.4(4) . . ?
C063 O1L C06A 119.7(4) . . ?
C032 N01M H01M 114.5 . . ?
C032 N01M C041 131.0(4) . . ?
C041 N01M H01M 114.5 . . ?
C05M O01N C06I 116.1(5) . . ?
C03H N01O H01O 115.8 . . ?
C04C N01O H01O 115.8 . . ?
C04C N01O C03H 128.4(4) . . ?
C04L N01P C04E 116.4(4) . . ?
C03I N01Q C02S 116.2(4) . . ?
C037 N01R H01R 115.6 . . ?
C04N N01R H01R 115.6 . . ?
C04N N01R C037 128.8(4) . . ?
C049 N01T C050 117.0(4) . . ?
O01S N01U C03V 116.2(4) . . ?
O020 N01U O01S 124.9(4) . . ?
O020 N01U C03V 118.9(4) . . ?
C033 N01V C03D 116.9(4) . . ?
C05C N01W C04O 116.9(4) . . ?
C03J N01X H01X 115.1 . . ?
C04B N01X H01X 115.1 . . ?
C04B N01X C03J 129.7(3) . . ?
C052 N01Y H01Y 115.9 . . ?
C052 N01Y C05H 128.1(4) . . ?
C05H N01Y H01Y 115.9 . . ?
N00V C021 N014 119.6(3) . . ?
N00V C021 C025 123.9(4) . . ?
N014 C021 C025 116.5(4) . . ?
N010 C022 C02B 118.6(3) . . ?
N010 C022 C02G 122.9(4) . . ?
C02G C022 C02B 118.5(4) . . ?
N017 C023 C02X 122.1(4) . . ?
N017 C023 C02Y 118.9(3) . . ?
C02Y C023 C02X 118.9(4) . . ?
C02D C024 C02L 117.3(3) . . ?
C03Q C024 C02D 120.9(4) . . ?
C03Q C024 C02L 121.9(4) . . ?
C021 C025 H025 120.2 . . ?
C02O C025 C021 119.5(4) . . ?
C02O C025 H025 120.2 . . ?
N00V C026 N015 114.8(3) . . ?
N00V C026 C028 122.6(4) . . ?
N015 C026 C028 122.6(4) . . ?
N012 C027 C02F 116.8(4) . . ?
N012 C027 C02J 123.7(4) . . ?
C02J C027 C02F 119.4(4) . . ?
C026 C028 C02O 118.1(4) . . ?
C026 C028 C034 118.3(4) . . ?
C02O C028 C034 123.6(4) . . ?
N01E C029 C02A 126.2(4) . . ?
N01E C029 C02Q 115.8(3) . . ?
C02A C029 C02Q 118.0(4) . . ?
C029 C02A H02A 121.3 . . ?
C02L C02A C029 117.4(4) . . ?
C02L C02A H02A 121.3 . . ?
N00W C02B C022 116.3(4) . . ?
C036 C02B N00W 124.1(4) . . ?
C036 C02B C022 119.5(4) . . ?
N018 C02C C02W 118.6(4) . . ?
N01F C02C N018 117.5(4) . . ?
N01F C02C C02W 123.9(4) . . ?
N01E C02D C024 122.2(4) . . ?
N01E C02D C02V 121.3(4) . . ?
C024 C02D C02V 116.4(4) . . ?
C02S C02E C03L 117.6(4) . . ?
C02S C02E C03O 118.1(4) . . ?
C03L C02E C03O 124.3(4) . . ?
O00B C02F N014 125.3(4) . . ?
O00B C02F C027 122.8(4) . . ?
N014 C02F C027 111.9(3) . . ?
C022 C02G C02N 117.0(4) . . ?
C03C C02G C022 120.4(4) . . ?
C03C C02G C02N 122.6(4) . . ?
N012 C02H C02Z 121.6(4) . . ?
N012 C02H C04I 117.0(4) . . ?
C02Z C02H C04I 121.4(4) . . ?
O0A C02I N018 125.4(4) . . ?
O0A C02I C03M 121.4(4) . . ?
N018 C02I C03M 113.2(4) . . ?
C027 C02J H02J 121.2 . . ?
C047 C02J C027 117.7(4) . . ?
C047 C02J H02J 121.2 . . ?
N010 C02K C031 117.6(3) . . ?
N010 C02K C03N 125.0(4) . . ?
C03N C02K C031 117.4(4) . . ?
O00G C02L C024 114.4(3) . . ?
O00G C02L C02A 125.8(4) . . ?
C02A C02L C024 119.8(4) . . ?
N015 C02M C035 126.1(4) . . ?
N015 C02M C03T 116.2(3) . . ?
C035 C02M C03T 117.7(4) . . ?
O00D C02N C02G 115.4(4) . . ?
O00D C02N C03N 125.2(4) . . ?
C03N C02N C02G 119.4(4) . . ?
C025 C02O C028 119.0(4) . . ?
C025 C02O H02O 120.5 . . ?
C028 C02O H02O 120.5 . . ?
N00X C02P C030 122.6(4) . . ?
N016 C02P N00X 114.4(3) . . ?
N016 C02P C030 123.0(4) . . ?
O00L C02Q N01B 124.9(4) . . ?
O00L C02Q C029 121.9(4) . . ?
N01B C02Q C029 113.2(3) . . ?
N019 C02R N01D 113.3(4) . . ?
N019 C02R C04J 123.2(4) . . ?
N01D C02R C04J 123.5(4) . . ?
N01F C02S C02E 123.3(4) . . ?
N01Q C02S N01F 113.7(4) . . ?
N01Q C02S C02E 122.9(4) . . ?
N013 C02T N01C 111.3(3) . . ?
N013 C02T C04R 123.8(4) . . ?
C04R C02T N01C 124.9(4) . . ?
N016 C02U C032 115.1(4) . . ?
N016 C02U C05J 124.8(4) . . ?
C05J C02U C032 120.1(4) . . ?
C02D C02V N01G 121.6(3) . . ?
C04G C02V N01G 117.2(4) . . ?
C04G C02V C02D 121.2(4) . . ?
C02C C02W H02W 120.4 . . ?
C03L C02W C02C 119.1(4) . . ?
C03L C02W H02W 120.4 . . ?
C03W C02X C023 117.9(4) . . ?
C03W C02X C04F 123.3(4) . . ?
C04F C02X C023 118.8(4) . . ?
N01B C02Y C023 116.5(3) . . ?
C03X C02Y N01B 123.7(4) . . ?
C03X C02Y C023 119.8(4) . . ?
C02H C02Z H02Z 120.2 . . ?
C047 C02Z C02H 119.7(4) . . ?
C047 C02Z H02Z 120.2 . . ?
C02P C030 C04K 118.1(4) . . ?
C02P C030 C05K 117.9(4) . . ?
C04K C030 C05K 124.0(4) . . ?
O00J C031 N01C 124.6(4) . . ?
O00J C031 C02K 121.8(4) . . ?
N01C C031 C02K 113.6(3) . . ?
O00N C032 N01M 126.1(4) . . ?
O00N C032 C02U 123.2(4) . . ?
N01M C032 C02U 110.7(4) . . ?
N01V C033 C04B 115.4(4) . . ?
N01V C033 C04M 125.2(4) . . ?
C04M C033 C04B 119.4(4) . . ?
O009 C034 C028 115.2(4) . . ?
O009 C034 C035 126.0(4) . . ?
C035 C034 C028 118.8(4) . . ?
C02M C035 H035 121.0 . . ?
C034 C035 C02M 118.1(4) . . ?
C034 C035 H035 121.0 . . ?
C02B C036 H036 119.6 . . ?
C02B C036 C04P 120.8(4) . . ?
C04P C036 H036 119.6 . . ?
N01K C037 N01R 113.3(4) . . ?
N01K C037 C05E 122.6(4) . . ?
N01R C037 C05E 124.0(4) . . ?
O00F C038 N00W 124.3(4) . . ?
O00F C038 C039 119.8(3) . . ?
N00W C038 C039 115.8(4) . . ?
N017 C039 C038 119.5(3) . . ?
N017 C039 C03P 125.4(4) . . ?
C03P C039 C038 115.1(4) . . ?
N00X C03A N01I 112.3(3) . . ?
N00X C03A C04V 125.2(4) . . ?
N01I C03A C04V 122.4(4) . . ?
O00I C03B C03E 115.3(4) . . ?
O00I C03B C04M 125.3(4) . . ?
C04M C03B C03E 119.4(4) . . ?
C02G C03C H03C 120.2 . . ?
C04P C03C C02G 119.6(4) . . ?
C04P C03C H03C 120.2 . . ?
N019 C03D C03E 122.3(4) . . ?
N01V C03D N019 114.8(4) . . ?
N01V C03D C03E 122.9(4) . . ?
C03B C03E C04H 124.9(4) . . ?
C03D C03E C03B 117.7(4) . . ?
C03D C03E C04H 117.5(4) . . ?
C03Y C03F S001 121.3(3) . . ?
C04S C03F S001 110.7(4) . . ?
C04S C03F C03Y 127.6(4) . . ?
C03K C03G H03G 91.7 . . ?
C03K C03G C03U 121.0(4) . . ?
C03K C03G C051 123.5(4) . . ?
C03U C03G H03G 91.7 . . ?
C03U C03G C051 115.3(4) . . ?
C051 C03G H03G 91.7 . . ?
N01O C03H C04O 115.5(4) . . ?
C04W C03H N01O 124.8(4) . . ?
C04W C03H C04O 119.7(4) . . ?
N01Q C03I C03R 115.8(4) . . ?
N01Q C03I C048 125.6(4) . . ?
C048 C03I C03R 118.6(4) . . ?
N01K C03J N01X 112.4(3) . . ?
N01K C03J C058 123.4(4) . . ?
C058 C03J N01X 124.2(4) . . ?
C03G C03K H03K 90.7 . . ?
C03G C03K C042 122.7(4) . . ?
C03G C03K C05R 120.9(4) . . ?
C042 C03K H03K 90.7 . . ?
C042 C03K C05R 116.3(4) . . ?
C05R C03K H03K 90.7 . . ?
C02E C03L H03L 120.5 . . ?
C02W C03L C02E 119.1(4) . . ?
C02W C03L H03L 120.5 . . ?
N01J C03M C02I 116.5(4) . . ?
N01J C03M C043 123.7(4) . . ?
C043 C03M C02I 119.6(4) . . ?
C02K C03N H03N 120.7 . . ?
C02N C03N C02K 118.5(4) . . ?
C02N C03N H03N 120.7 . . ?
O00K C03O C02E 116.0(4) . . ?
O00K C03O C048 125.4(4) . . ?
C048 C03O C02E 118.7(4) . . ?
C039 C03P H03P 120.9 . . ?
C03W C03P C039 118.1(4) . . ?
C03W C03P H03P 120.9 . . ?
C024 C03Q H03Q 119.6 . . ?
C04Q C03Q C024 120.7(4) . . ?
C04Q C03Q H03Q 119.6 . . ?
O00Q C03R N01I 125.6(4) . . ?
O00Q C03R C03I 122.6(4) . . ?
N01I C03R C03I 111.8(3) . . ?
C03Y C03S H03S 120.1 . . ?
C055 C03S H03S 120.1 . . ?
C055 C03S C03Y 119.8(4) . . ?
O00S C03T N01D 124.9(4) . . ?
O00S C03T C02M 120.9(4) . . ?
N01D C03T C02M 114.2(4) . . ?
C03Z C03U C03G 127.5(4) . . ?
C03Z C03U C04S 111.8(4) . . ?
C04S C03U C03G 120.3(4) . . ?
C04E C03V N01U 119.8(4) . . ?
C059 C03V N01U 117.5(4) . . ?
C059 C03V C04E 122.8(4) . . ?
O00R C03W C02X 115.1(4) . . ?
O00R C03W C03P 125.1(4) . . ?
C03P C03W C02X 119.8(4) . . ?
C02Y C03X H03X 119.6 . . ?
C02Y C03X C04D 120.8(4) . . ?
C04D C03X H03X 119.6 . . ?
N01J C03Y C03F 116.8(4) . . ?
N01J C03Y C03S 121.4(4) . . ?
C03S C03Y C03F 121.7(4) . . ?
C03U C03Z S001 111.3(3) . . ?
C03U C03Z C05L 128.1(4) . . ?
C05L C03Z S001 120.4(3) . . ?
C042 C040 H040 123.2 . . ?
C04I C040 H040 123.2 . . ?
C04I C040 C042 113.6(4) . . ?
N013 C041 N01M 111.7(4) . . ?
N013 C041 C04Z 123.4(4) . . ?
N01M C041 C04Z 124.9(4) . . ?
C040 C042 C03K 124.3(4) . . ?
C04U C042 C03K 124.1(4) . . ?
C04U C042 C040 111.5(4) . . ?
C03M C043 H043 121.0 . . ?
C03M C043 C055 118.0(4) . . ?
C055 C043 H043 121.0 . . ?
O00G C044 H04A 110.0 . . ?
O00G C044 H04B 110.0 . . ?
O00G C044 C05X 108.5(3) . . ?
H04A C044 H04B 108.4 . . ?
C05X C044 H04A 110.0 . . ?
C05X C044 H04B 110.0 . . ?
O00K C045 H04C 110.0 . . ?
O00K C045 H04D 110.0 . . ?
O00K C045 C053 108.5(4) . . ?
H04C C045 H04D 108.4 . . ?
C053 C045 H04C 110.0 . . ?
C053 C045 H04D 110.0 . . ?
O00D C046 H04E 109.9 . . ?
O00D C046 H04F 109.9 . . ?
O00D C046 C057 109.0(4) . . ?
H04E C046 H04F 108.3 . . ?
C057 C046 H04E 109.9 . . ?
C057 C046 H04F 109.9 . . ?
C02J C047 H047 120.2 . . ?
C02Z C047 C02J 119.5(4) . . ?
C02Z C047 H047 120.2 . . ?
C03I C048 H048 120.8 . . ?
C03O C048 C03I 118.4(4) . . ?
C03O C048 H048 120.8 . . ?
N01T C049 C04N 118.6(4) . . ?
N01T C049 C05G 123.5(4) . . ?
C05G C049 C04N 117.8(5) . . ?
C04E C04A C056 117.0(4) . . ?
C04E C04A C05I 121.4(4) . . ?
C05I C04A C056 121.6(4) . . ?
O00T C04B N01X 126.1(4) . . ?
O00T C04B C033 122.0(4) . . ?
N01X C04B C033 111.9(3) . . ?
O011 C04C N01O 125.4(4) . . ?
O011 C04C C04L 121.5(4) . . ?
N01O C04C C04L 113.1(4) . . ?
C03X C04D H04G 119.5 . . ?
C04F C04D C03X 120.9(4) . . ?
C04F C04D H04G 119.5 . . ?
N01P C04E C03V 120.3(4) . . ?
N01P C04E C04A 123.9(4) . . ?
C04A C04E C03V 115.8(4) . . ?
C02X C04F H04H 119.6 . . ?
C04D C04F C02X 120.8(4) . . ?
C04D C04F H04H 119.6 . . ?
C02V C04G H04I 119.2 . . ?
C02V C04G C04Q 121.7(4) . . ?
C04Q C04G H04I 119.2 . . ?
C03E C04H H04J 120.1 . . ?
C04J C04H C03E 119.8(4) . . ?
C04J C04H H04J 120.1 . . ?
C02H C04I S002 121.1(3) . . ?
C040 C04I S002 110.1(3) . . ?
C040 C04I C02H 128.7(4) . . ?
C02R C04J H04K 120.7 . . ?
C04H C04J C02R 118.6(4) . . ?
C04H C04J H04K 120.7 . . ?
C030 C04K H04L 119.9 . . ?
C04V C04K C030 120.2(4) . . ?
C04V C04K H04L 119.9 . . ?
N01P C04L C04C 116.5(4) . . ?
N01P C04L C04T 125.6(4) . . ?
C04T C04L C04C 117.9(4) . . ?
C033 C04M H04M 121.1 . . ?
C03B C04M C033 117.9(4) . . ?
C03B C04M H04M 121.1 . . ?
O00Y C04N N01R 124.8(4) . . ?
O00Y C04N C049 121.2(4) . . ?
N01R C04N C049 114.0(4) . . ?
N01W C04O C03H 117.8(4) . . ?
N01W C04O C05B 123.1(4) . . ?
C05B C04O C03H 119.1(4) . . ?
C036 C04P H04P 119.4 . . ?
C03C C04P C036 121.1(4) . . ?
C03C C04P H04P 119.4 . . ?
C03Q C04Q C04G 119.1(4) . . ?
C03Q C04Q H04Q 120.5 . . ?
C04G C04Q H04Q 120.5 . . ?
C02T C04R H04R 121.7 . . ?
C04X C04R C02T 116.5(4) . . ?
C04X C04R H04R 121.7 . . ?
C03F C04S C03U 113.7(4) . . ?
C03F C04S H04S 123.2 . . ?
C03U C04S H04S 123.2 . . ?
C04L C04T H04T 120.7 . . ?
C056 C04T C04L 118.5(4) . . ?
C056 C04T H04T 120.7 . . ?
C042 C04U S002 111.8(3) . . ?
C042 C04U C066 129.5(4) . . ?
C066 C04U S002 118.4(4) . . ?
C03A C04V H04V 121.4 . . ?
C04K C04V C03A 117.1(4) . . ?
C04K C04V H04V 121.4 . . ?
C03H C04W H04W 120.0 . . ?
C03H C04W C05Z 120.1(5) . . ?
C05Z C04W H04W 120.0 . . ?
C04R C04X H04X 119.2 . . ?
C04Z C04X C04R 121.6(4) . . ?
C04Z C04X H04X 119.2 . . ?
O009 C04Y H04N 110.0 . . ?
O009 C04Y H04O 110.0 . . ?
O009 C04Y C05F 108.5(4) . . ?
H04N C04Y H04O 108.4 . . ?
C05F C04Y H04N 110.0 . . ?
C05F C04Y H04O 110.0 . . ?
C041 C04Z H04Z 121.7 . . ?
C04X C04Z C041 116.6(4) . . ?
C04X C04Z H04Z 121.7 . . ?
N01T C050 C05H 117.9(4) . . ?
N01T C050 C05T 122.5(5) . . ?
C05T C050 C05H 119.6(4) . . ?
C03G C051 H05A 108.9 . . ?
C03G C051 H05B 108.9 . . ?
C03G C051 C05W 113.5(4) . . ?
H05A C051 H05B 107.7 . . ?
C05W C051 H05A 108.9 . . ?
C05W C051 H05B 108.9 . . ?
O00Z C052 N01Y 124.0(5) . . ?
O00Z C052 C05C 120.4(5) . . ?
N01Y C052 C05C 115.6(4) . . ?
C045 C053 H053 108.5 . . ?
C045 C053 C05U 110.5(4) . . ?
C045 C053 C06R 109.7(5) . . ?
C05U C053 H053 108.5 . . ?
C06R C053 H053 108.5 . . ?
C06R C053 C05U 110.9(4) . . ?
O00I C054 H05C 110.0 . . ?
O00I C054 H05D 110.0 . . ?
O00I C054 C05P 108.6(4) . . ?
H05C C054 H05D 108.4 . . ?
C05P C054 H05C 110.0 . . ?
C05P C054 H05D 110.0 . . ?
C03S C055 C043 119.1(5) . . ?
C03S C055 H055 120.4 . . ?
C043 C055 H055 120.4 . . ?
O00U C056 C04A 115.4(4) . . ?
O00U C056 C04T 126.1(4) . . ?
C04T C056 C04A 118.6(4) . . ?
C046 C057 H057 108.4 . . ?
C046 C057 C068 108.5(4) . . ?
C046 C057 C06G 111.7(4) . . ?
C068 C057 H057 108.4 . . ?
C06G C057 H057 108.4 . . ?
C06G C057 C068 111.2(4) . . ?
C03J C058 H058 121.4 . . ?
C05D C058 C03J 117.2(4) . . ?
C05D C058 H058 121.4 . . ?
C03V C059 H059 120.4 . . ?
C03V C059 C064 119.3(4) . . ?
C064 C059 H059 120.4 . . ?
H05E C05A H05F 109.5 . . ?
H05E C05A H05G 109.5 . . ?
H05F C05A H05G 109.5 . . ?
C05F C05A H05E 109.5 . . ?
C05F C05A H05F 109.5 . . ?
C05F C05A H05G 109.5 . . ?
C04O C05B C05M 116.6(5) . . ?
C04O C05B C060 119.6(4) . . ?
C060 C05B C05M 123.8(4) . . ?
N01W C05C C052 119.2(4) . . ?
N01W C05C C061 124.8(5) . . ?
C061 C05C C052 116.0(4) . . ?
C058 C05D H05H 119.3 . . ?
C058 C05D C05E 121.3(4) . . ?
C05E C05D H05H 119.3 . . ?
C037 C05E H05I 121.5 . . ?
C05D C05E C037 117.0(4) . . ?
C05D C05E H05I 121.5 . . ?
C04Y C05F H05J 108.4 . . ?
C04Y C05F C06F 108.2(4) . . ?
C05A C05F C04Y 111.7(4) . . ?
C05A C05F H05J 108.4 . . ?
C05A C05F C06F 111.6(4) . . ?
C06F C05F H05J 108.4 . . ?
C049 C05G H05K 120.5 . . ?
C063 C05G C049 118.9(5) . . ?
C063 C05G H05K 120.5 . . ?
N01Y C05H C050 116.5(4) . . ?
C05Q C05H N01Y 124.1(5) . . ?
C05Q C05H C050 119.4(5) . . ?
C04A C05I H05L 120.3 . . ?
C064 C05I C04A 119.4(4) . . ?
C064 C05I H05L 120.3 . . ?
C02U C05J H05M 120.9 . . ?
C05K C05J C02U 118.2(4) . . ?
C05K C05J H05M 120.9 . . ?
O1H C05K C030 115.4(4) . . ?
O1H C05K C05J 125.9(4) . . ?
C05J C05K C030 118.7(4) . . ?
C03Z C05L H05N 109.5 . . ?
C03Z C05L H05O 109.5 . . ?
C03Z C05L H05P 109.5 . . ?
H05N C05L H05O 109.5 . . ?
H05N C05L H05P 109.5 . . ?
H05O C05L H05P 109.5 . . ?
O01N C05M C05B 114.5(5) . . ?
C061 C05M O01N 125.4(5) . . ?
C061 C05M C05B 120.1(4) . . ?
H05Q C05N H05R 108.0 . . ?
C05R C05N H05Q 109.4 . . ?
C05R C05N H05R 109.4 . . ?
C05W C05N H05Q 109.4 . . ?
C05W C05N H05R 109.4 . . ?
C05W C05N C05R 111.3(4) . . ?
O00U C05O H05S 110.0 . . ?
O00U C05O H05T 110.0 . . ?
O00U C05O C05V 108.4(4) . . ?
H05S C05O H05T 108.4 . . ?
C05V C05O H05S 110.0 . . ?
C05V C05O H05T 110.0 . . ?
C054 C05P H05U 108.6 . . ?
C054 C05P C06B 108.6(5) . . ?
C054 C05P C06E 111.2(5) . . ?
C06B C05P H05U 108.6 . . ?
C06E C05P H05U 108.6 . . ?
C06E C05P C06B 111.2(5) . . ?
C05H C05Q H05V 120.2 . . ?
C05H C05Q C062 119.6(6) . . ?
C062 C05Q H05V 120.2 . . ?
C03K C05R C05N 113.1(4) . . ?
C03K C05R H05W 109.0 . . ?
C03K C05R H05X 109.0 . . ?
C05N C05R H05W 109.0 . . ?
C05N C05R H05X 109.0 . . ?
H05W C05R H05X 107.8 . . ?
O00R C05S H05Y 110.1 . . ?
O00R C05S H 110.1 . . ?
O00R C05S C06D 107.8(4) . . ?
H05Y C05S H 108.5 . . ?
C06D C05S H05Y 110.1 . . ?
C06D C05S H 110.1 . . ?
C050 C05T C05Y 118.9(5) . . ?
C063 C05T C050 117.9(5) . . ?
C063 C05T C05Y 123.1(5) . . ?
C053 C05U H05Z 109.5 . . ?
C053 C05U HA 109.5 . . ?
C053 C05U HB 109.5 . . ?
H05Z C05U HA 109.5 . . ?
H05Z C05U HB 109.5 . . ?
HA C05U HB 109.5 . . ?
C05O C05V H05 109.0 . . ?
C05O C05V C069 108.6(4) . . ?
C05O C05V C06C 110.5(5) . . ?
C069 C05V H05 109.0 . . ?
C06C C05V H05 109.0 . . ?
C06C C05V C069 110.6(4) . . ?
C051 C05W H0AA 109.7 . . ?
C051 C05W HC 109.7 . . ?
C05N C05W C051 109.6(4) . . ?
C05N C05W H0AA 109.7 . . ?
C05N C05W HC 109.7 . . ?
H0AA C05W HC 108.2 . . ?
C044 C05X H1AA 107.7 . . ?
C044 C05X C065 109.1(4) . . ?
C044 C05X C06L 112.0(4) . . ?
C065 C05X H1AA 107.7 . . ?
C06L C05X H1AA 107.7 . . ?
C06L C05X C065 112.3(5) . . ?
C05T C05Y H2AA 120.0 . . ?
C062 C05Y C05T 120.0(5) . . ?
C062 C05Y H2AA 120.0 . . ?
C04W C05Z H3AA 119.3 . . ?
C060 C05Z C04W 121.3(5) . . ?
C060 C05Z H3AA 119.3 . . ?
C05B C060 H060 120.0 . . ?
C05Z C060 C05B 120.0(5) . . ?
C05Z C060 H060 120.0 . . ?
C05C C061 H061 120.8 . . ?
C05M C061 C05C 118.4(4) . . ?
C05M C061 H061 120.8 . . ?
C05Q C062 H062 118.8 . . ?
C05Y C062 C05Q 122.4(5) . . ?
C05Y C062 H062 118.8 . . ?
O1L C063 C05T 115.2(5) . . ?
C05G C063 O1L 125.1(6) . . ?
C05G C063 C05T 119.6(5) . . ?
C059 C064 H064 119.4 . . ?
C05I C064 C059 121.2(5) . . ?
C05I C064 H064 119.4 . . ?
C05X C065 H06A 109.5 . . ?
C05X C065 H06B 109.5 . . ?
C05X C065 H06C 109.5 . . ?
H06A C065 H06B 109.5 . . ?
H06A C065 H06C 109.5 . . ?
H06B C065 H06C 109.5 . . ?
C04U C066 H06D 109.5 . . ?
C04U C066 H06E 109.5 . . ?
C04U C066 H06F 109.5 . . ?
H06D C066 H06E 109.5 . . ?
H06D C066 H06F 109.5 . . ?
H06E C066 H06F 109.5 . . ?
O1H C067 H06G 110.1 . . ?
O1H C067 H06H 110.1 . . ?
O1H C067 C06S 107.9(5) . . ?
H06G C067 H06H 108.4 . . ?
C06S C067 H06G 110.1 . . ?
C06S C067 H06H 110.1 . . ?
C057 C068 H06I 109.5 . . ?
C057 C068 H06J 109.5 . . ?
C057 C068 H06K 109.5 . . ?
H06I C068 H06J 109.5 . . ?
H06I C068 H06K 109.5 . . ?
H06J C068 H06K 109.5 . . ?
C05V C069 H06L 109.5 . . ?
C05V C069 H06M 109.5 . . ?
C05V C069 H06N 109.5 . . ?
H06L C069 H06M 109.5 . . ?
H06L C069 H06N 109.5 . . ?
H06M C069 H06N 109.5 . . ?
O1L C06A H06O 108.2 . . ?
O1L C06A H06P 108.2 . . ?
O1L C06A H06Q 111.7 . . ?
O1L C06A H06R 111.7 . . ?
O1L C06A C078 116.5(6) . . ?
H06O C06A H06P 107.3 . . ?
H06Q C06A H06R 109.5 . . ?
C078 C06A H06O 108.2 . . ?
C078 C06A H06P 108.2 . . ?
C1 C06A O1L 100.2(8) . . ?
C1 C06A H06Q 111.7 . . ?
C1 C06A H06R 111.7 . . ?
C05P C06B H06S 109.5 . . ?
C05P C06B H06T 109.5 . . ?
C05P C06B H06U 109.5 . . ?
H06S C06B H06T 109.5 . . ?
H06S C06B H06U 109.5 . . ?
H06T C06B H06U 109.5 . . ?
C05V C06C H06V 109.5 . . ?
C05V C06C H06W 109.5 . . ?
C05V C06C H06X 109.5 . . ?
H06V C06C H06W 109.5 . . ?
H06V C06C H06X 109.5 . . ?
H06W C06C H06X 109.5 . . ?
C05S C06D H06Y 109.0 . . ?
C05S C06D C06Z 107.9(5) . . ?
C06Y C06D C05S 111.3(5) . . ?
C06Y C06D H06Y 109.0 . . ?
C06Y C06D C06Z 110.4(6) . . ?
C06Z C06D H06Y 109.0 . . ?
C05P C06E H06Z 109.5 . . ?
C05P C06E HD 109.5 . . ?
C05P C06E HE 109.5 . . ?
H06Z C06E HD 109.5 . . ?
H06Z C06E HE 109.5 . . ?
HD C06E HE 109.5 . . ?
C05F C06F H06 109.5 . . ?
C05F C06F HF 109.5 . . ?
C05F C06F HG 109.5 . . ?
H06 C06F HF 109.5 . . ?
H06 C06F HG 109.5 . . ?
HF C06F HG 109.5 . . ?
C057 C06G H4AA 109.5 . . ?
C057 C06G HH 109.5 . . ?
C057 C06G HI 109.5 . . ?
H4AA C06G HH 109.5 . . ?
H4AA C06G HI 109.5 . . ?
HH C06G HI 109.5 . . ?
Cl04 C06H H5CA 109.5 . . ?
Cl04 C06H HJ 109.5 . . ?
Cl05 C06H Cl04 110.9(3) . . ?
Cl05 C06H H5CA 109.5 . . ?
Cl05 C06H HJ 109.5 . . ?
H5CA C06H HJ 108.1 . . ?
O01N C06I H5AA 109.2 . . ?
O01N C06I HK 109.2 . . ?
H5AA C06I HK 107.9 . . ?
C06M C06I O01N 112.0(6) . . ?
C06M C06I H5AA 109.2 . . ?
C06M C06I HK 109.2 . . ?
H4BA C06J HL 109.5 . . ?
H4BA C06J HM 109.5 . . ?
HL C06J HM 109.5 . . ?
C06P C06J H4BA 109.5 . . ?
C06P C06J HL 109.5 . . ?
C06P C06J HM 109.5 . . ?
H6CA O06K HN 104.5 . . ?
C05X C06L H6AA 109.5 . . ?
C05X C06L HO 109.5 . . ?
C05X C06L HP 109.5 . . ?
H6AA C06L HO 109.5 . . ?
H6AA C06L HP 109.5 . . ?
HO C06L HP 109.5 . . ?
C06I C06M H7AA 108.9 . . ?
C06I C06M C06T 110.7(6) . . ?
C06I C06M C06W 109.5(6) . . ?
C06T C06M H7AA 108.9 . . ?
C06T C06M C06W 109.9(6) . . ?
C06W C06M H7AA 108.9 . . ?
H5BA C06N HQ 106.7 . . ?
C076 C06N H5BA 107.0 . . ?
C076 C06N HQ 107.0 . . ?
C9 C06N H5BA 107.0 . . ?
C9 C06N HQ 107.0 . . ?
C9 C06N C076 121.4(8) . . ?
H8BA C06O HR 107.6 . . ?
C06Q C06O H8BA 108.7 . . ?
C06Q C06O HR 108.7 . . ?
C06Q C06O C06U 114.3(6) . . ?
C06U C06O H8BA 108.7 . . ?
C06U C06O HR 108.7 . . ?
C06J C06P H6BA 107.7 . . ?
C06J C06P HS 107.7 . . ?
H6BA C06P HS 107.1 . . ?
C076 C06P C06J 118.3(7) . . ?
C076 C06P H6BA 107.7 . . ?
C076 C06P HS 107.7 . . ?
C06O C06Q H9BA 108.1 . . ?
C06O C06Q HT 108.1 . . ?
C06O C06Q C06X 116.8(6) . . ?
H9BA C06Q HT 107.3 . . ?
C06X C06Q H9BA 108.1 . . ?
C06X C06Q HT 108.1 . . ?
C053 C06R H8AA 109.5 . . ?
C053 C06R HU 109.5 . . ?
C053 C06R HV 109.5 . . ?
H8AA C06R HU 109.5 . . ?
H8AA C06R HV 109.5 . . ?
HU C06R HV 109.5 . . ?
C067 C06S H9AA 106.6 . . ?
C067 C06S C072 106.8(6) . . ?
C072 C06S H9AA 106.6 . . ?
C07C C06S C067 118.1(8) . . ?
C07C C06S H9AA 106.6 . . ?
C07C C06S C072 111.5(8) . . ?
C06M C06T H0BA 109.5 . . ?
C06M C06T HW 109.5 . . ?
C06M C06T HX 109.5 . . ?
H0BA C06T HW 109.5 . . ?
H0BA C06T HX 109.5 . . ?
HW C06T HX 109.5 . . ?
C06O C06U H0CA 109.5 . . ?
C06O C06U HY 109.5 . . ?
C06O C06U HZ 109.5 . . ?
H0CA C06U HY 109.5 . . ?
H0CA C06U HZ 109.5 . . ?
HY C06U HZ 109.5 . . ?
H7BA C06V H7CA 109.5 . . ?
H7BA C06V H8CA 109.5 . . ?
H7CA C06V H8CA 109.5 . . ?
C9 C06V H7BA 109.5 . . ?
C9 C06V H7CA 109.5 . . ?
C9 C06V H8CA 109.5 . . ?
C06M C06W H1BA 109.5 . . ?
C06M C06W H9CA 109.5 . . ?
C06M C06W H0DA 109.5 . . ?
H1BA C06W H9CA 109.5 . . ?
H1BA C06W H0DA 109.5 . . ?
H9CA C06W H0DA 109.5 . . ?
C06Q C06X H1CA 108.7 . . ?
C06Q C06X H1DA 108.7 . . ?
H1CA C06X H1DA 107.6 . . ?
C073 C06X C06Q 114.1(6) . . ?
C073 C06X H1CA 108.7 . . ?
C073 C06X H1DA 108.7 . . ?
C06D C06Y H2BA 109.5 . . ?
C06D C06Y H2DA 109.5 . . ?
C06D C06Y H3DA 109.5 . . ?
H2BA C06Y H2DA 109.5 . . ?
H2BA C06Y H3DA 109.5 . . ?
H2DA C06Y H3DA 109.5 . . ?
C06D C06Z H3BA 109.5 . . ?
C06D C06Z H4DA 109.5 . . ?
C06D C06Z H5DA 109.5 . . ?
H3BA C06Z H4DA 109.5 . . ?
H3BA C06Z H5DA 109.5 . . ?
H4DA C06Z H5DA 109.5 . . ?
H07T C070 H07U 109.5 . . ?
H07T C070 H07V 109.5 . . ?
H07U C070 H07V 109.5 . . ?
C079 C070 H07T 109.5 . . ?
C079 C070 H07U 109.5 . . ?
C079 C070 H07V 109.5 . . ?
H07Z C071 H6DA 107.5 . . ?
C07A C071 H07Z 108.5 . . ?
C07A C071 H6DA 108.5 . . ?
C07B C071 H07Z 108.5 . . ?
C07B C071 H6DA 108.5 . . ?
C07B C071 C07A 115.0(9) . . ?
C06S C072 H07A 109.5 . . ?
C06S C072 H07B 109.5 . . ?
C06S C072 H07C 109.5 . . ?
H07A C072 H07B 109.5 . . ?
H07A C072 H07C 109.5 . . ?
H07B C072 H07C 109.5 . . ?
C06X C073 H07O 109.5 . . ?
C06X C073 H07P 109.5 . . ?
H07O C073 H07P 108.1 . . ?
C07F C073 C06X 110.7(8) . . ?
C07F C073 H07O 109.5 . . ?
C07F C073 H07P 109.5 . . ?
H07W C074 H07X 106.5 . . ?
C079 C074 H07W 106.4 . . ?
C079 C074 H07X 106.4 . . ?
C079 C074 C7H 123.7(12) . . ?
C7H C074 H07W 106.4 . . ?
C7H C074 H07X 106.4 . . ?
H07D C075 H07E 109.5 . . ?
H07D C075 H07F 109.5 . . ?
H07E C075 H07F 109.5 . . ?
C078 C075 H07D 109.5 . . ?
C078 C075 H07E 109.5 . . ?
C078 C075 H07F 109.5 . . ?
C06N C076 H07M 106.7 . . ?
C06N C076 H07N 106.7 . . ?
C06P C076 C06N 122.6(8) . . ?
C06P C076 H07M 106.7 . . ?
C06P C076 H07N 106.7 . . ?
H07M C076 H07N 106.6 . . ?
H07 C077 H7DA 107.4 . . ?
C07I C077 H07 108.4 . . ?
C07I C077 H7DA 108.4 . . ?
C07I C077 C26 115.6(12) . . ?
C26 C077 H07 108.4 . . ?
C26 C077 H7DA 108.4 . . ?
C06A C078 H078 109.8 . . ?
C06A C078 C07E 105.3(7) . . ?
C075 C078 C06A 110.3(7) . . ?
C075 C078 H078 109.8 . . ?
C075 C078 C07E 111.8(8) . . ?
C07E C078 H078 109.8 . . ?
C070 C079 H07Y 108.7 . . ?
C070 C079 H8DA 108.7 . . ?
C074 C079 C070 114.4(11) . . ?
C074 C079 H07Y 108.7 . . ?
C074 C079 H8DA 108.7 . . ?
H07Y C079 H8DA 107.6 . . ?
C071 C07A H2CA 122.3 . . ?
C07I C07A C071 115.3(10) . . ?
C07I C07A H2CA 122.3 . . ?
C071 C07B H3CA 109.5 . . ?
C071 C07B H9DA 109.5 . . ?
C071 C07B H0EA 109.5 . . ?
H3CA C07B H9DA 109.5 . . ?
H3CA C07B H0EA 109.5 . . ?
H9DA C07B H0EA 109.5 . . ?
C06S C07C H07G 109.5 . . ?
C06S C07C H07H 109.5 . . ?
C06S C07C H07I 109.5 . . ?
H07G C07C H07H 109.5 . . ?
H07G C07C H07I 109.5 . . ?
H07H C07C H07I 109.5 . . ?
C078 C07E H07J 109.5 . . ?
C078 C07E H07K 109.5 . . ?
C078 C07E H07L 109.5 . . ?
H07J C07E H07K 109.5 . . ?
H07J C07E H07L 109.5 . . ?
H07K C07E H07L 109.5 . . ?
C073 C07F H07Q 109.5 . . ?
C073 C07F H07R 109.5 . . ?
C073 C07F H07S 109.5 . . ?
H07Q C07F H07R 109.5 . . ?
H07Q C07F H07S 109.5 . . ?
H07R C07F H07S 109.5 . . ?
H7GA C7G H7GB 109.5 . . ?
H7GA C7G H7GC 109.5 . . ?
H7GB C7G H7GC 109.5 . . ?
C12 C7G H7GA 109.5 . . ?
C12 C7G H7GB 109.5 . . ?
C12 C7G H7GC 109.5 . . ?
C074 C7H H7HA 106.6 . . ?
C074 C7H H7HB 106.6 . . ?
H7HA C7H H7HB 106.6 . . ?
C12 C7H C074 122.9(14) . . ?
C12 C7H H7HA 106.6 . . ?
C12 C7H H7HB 106.6 . . ?
C077 C07I H4CA 122.4 . . ?
C07A C07I C077 115.2(11) . . ?
C07A C07I H4CA 122.4 . . ?
C06N C9 C06V 118.4(10) . . ?
C06N C9 H9A 107.7 . . ?
C06N C9 H9B 107.7 . . ?
C06V C9 H9A 107.7 . . ?
C06V C9 H9B 107.7 . . ?
H9A C9 H9B 107.1 . . ?
C7G C12 H12A 110.2 . . ?
C7G C12 H12B 110.2 . . ?
C7H C12 C7G 107.5(14) . . ?
C7H C12 H12A 110.2 . . ?
C7H C12 H12B 110.2 . . ?
H12A C12 H12B 108.5 . . ?
C077 C26 H26A 109.5 . . ?
C077 C26 H26B 109.5 . . ?
C077 C26 H26C 109.5 . . ?
H26A C26 H26B 109.5 . . ?
H26A C26 H26C 109.5 . . ?
H26B C26 H26C 109.5 . . ?
C06A C1 H1 107.6 . . ?
C06A C1 C2 96.8(11) . . ?
C06A C1 C8 122.4(14) . . ?
C2 C1 H1 107.6 . . ?
C2 C1 C8 113.9(14) . . ?
C8 C1 H1 107.6 . . ?
C1 C2 H2A 109.5 . . ?
C1 C2 H2B 109.5 . . ?
C1 C2 H2C 109.5 . . ?
H2A C2 H2B 109.5 . . ?
H2A C2 H2C 109.5 . . ?
H2B C2 H2C 109.5 . . ?
C1 C8 H8A 109.5 . . ?
C1 C8 H8B 109.5 . . ?
C1 C8 H8C 109.5 . . ?
H8A C8 H8B 109.5 . . ?
H8A C8 H8C 109.5 . . ?
H8B C8 H8C 109.5 . . ?

loop_
_geom_bond_atom_site_label_1
_geom_bond_atom_site_label_2
_geom_bond_distance
_geom_bond_site_symmetry_2
_geom_bond_publ_flag
S001 C03F 1.730(5) . ?
S001 C03Z 1.712(5) . ?
S002 C04I 1.717(5) . ?
S002 C04U 1.718(5) . ?
P3 F007 1.600(3) . ?
P3 F008 1.607(3) . ?
P3 F00C 1.590(3) . ?
P3 F00E 1.588(3) . ?
P3 F0H 1.599(3) . ?
P3 F00M 1.592(3) . ?
Cl04 C06H 1.774(6) . ?
Cl05 C06H 1.750(6) . ?
Mg6 O0A 2.393(4) . ?
Mg6 O00B 2.412(4) . ?
Mg6 Cl0P 2.400(3) . ?
Mg6 N00V 2.686(3) . ?
Mg6 Cl1A 2.361(3) . ?
Mg6 N01F 2.743(4) . ?
O009 C034 1.341(5) . ?
O009 C04Y 1.438(5) . ?
O0A C02I 1.213(5) . ?
O00B C02F 1.215(5) . ?
O00D C02N 1.348(5) . ?
O00D C046 1.433(5) . ?
O00F C038 1.226(5) . ?
O00G C02L 1.351(5) . ?
O00G C044 1.441(5) . ?
O00I C03B 1.356(5) . ?
O00I C054 1.434(5) . ?
O00J C031 1.227(5) . ?
O00K C03O 1.349(5) . ?
O00K C045 1.441(5) . ?
O00L C02Q 1.232(5) . ?
O00N C032 1.222(5) . ?
O00O N01G 1.233(5) . ?
O00Q C03R 1.217(5) . ?
O00R C03W 1.354(5) . ?
O00R C05S 1.437(6) . ?
O00S C03T 1.222(5) . ?
O00T C04B 1.217(5) . ?
O00U C056 1.339(5) . ?
O00U C05O 1.447(6) . ?
N00V C021 1.327(5) . ?
N00V C026 1.367(5) . ?
N00W H00W 0.8600 . ?
N00W C02B 1.402(5) . ?
N00W C038 1.362(5) . ?
N00X C02P 1.371(5) . ?
N00X C03A 1.310(5) . ?
O00Y C04N 1.223(6) . ?
O00Z C052 1.229(5) . ?
N010 C022 1.361(5) . ?
N010 C02K 1.321(5) . ?
O011 C04C 1.222(5) . ?
N012 C027 1.352(5) . ?
N012 C02H 1.341(6) . ?
N013 C02T 1.333(5) . ?
N013 C041 1.333(6) . ?
N014 H014 0.8600 . ?
N014 C021 1.380(5) . ?
N014 C02F 1.377(5) . ?
N015 C026 1.368(5) . ?
N015 C02M 1.327(5) . ?
N016 C02P 1.354(6) . ?
N016 C02U 1.326(6) . ?
N017 C023 1.381(5) . ?
N017 C039 1.318(5) . ?
N018 H018 0.8600 . ?
N018 C02C 1.399(5) . ?
N018 C02I 1.371(6) . ?
N019 C02R 1.329(5) . ?
N019 C03D 1.361(5) . ?
N01B H01B 0.8600 . ?
N01B C02Q 1.365(5) . ?
N01B C02Y 1.394(5) . ?
N01C H01C 0.8600 . ?
N01C C02T 1.408(5) . ?
N01C C031 1.344(5) . ?
N01D H01D 0.8600 . ?
N01D C02R 1.390(5) . ?
N01D C03T 1.358(5) . ?
N01E C029 1.318(5) . ?
N01E C02D 1.366(5) . ?
N01F C02C 1.322(5) . ?
N01F C02S 1.367(5) . ?
N01G O01Z 1.206(5) . ?
N01G C02V 1.463(6) . ?
O1H C05K 1.339(6) . ?
O1H C067 1.427(6) . ?
N01I H01I 0.8600 . ?
N01I C03A 1.403(6) . ?
N01I C03R 1.372(6) . ?
N01J C03M 1.348(6) . ?
N01J C03Y 1.347(5) . ?
N01K C037 1.335(6) . ?
N01K C03J 1.341(5) . ?
O1L C063 1.362(6) . ?
O1L C06A 1.460(8) . ?
N01M H01M 0.8600 . ?
N01M C032 1.360(6) . ?
N01M C041 1.382(6) . ?
O01N C05M 1.358(6) . ?
O01N C06I 1.460(7) . ?
N01O H01O 0.8600 . ?
N01O C03H 1.395(6) . ?
N01O C04C 1.358(5) . ?
N01P C04E 1.367(6) . ?
N01P C04L 1.315(5) . ?
N01Q C02S 1.365(5) . ?
N01Q C03I 1.326(5) . ?
N01R H01R 0.8600 . ?
N01R C037 1.397(6) . ?
N01R C04N 1.354(6) . ?
O01S N01U 1.236(5) . ?
N01T C049 1.339(6) . ?
N01T C050 1.362(6) . ?
N01U O020 1.201(6) . ?
N01U C03V 1.466(6) . ?
N01V C033 1.325(5) . ?
N01V C03D 1.357(5) . ?
N01W C04O 1.375(6) . ?
N01W C05C 1.312(6) . ?
N01X H01X 0.8600 . ?
N01X C03J 1.401(6) . ?
N01X C04B 1.353(5) . ?
N01Y H01Y 0.8600 . ?
N01Y C052 1.347(7) . ?
N01Y C05H 1.409(7) . ?
C021 C025 1.419(6) . ?
C022 C02B 1.428(6) . ?
C022 C02G 1.421(6) . ?
C023 C02X 1.425(5) . ?
C023 C02Y 1.422(6) . ?
C024 C02D 1.414(6) . ?
C024 C02L 1.432(6) . ?
C024 C03Q 1.406(6) . ?
C025 H025 0.9300 . ?
C025 C02O 1.338(6) . ?
C026 C028 1.414(5) . ?
C027 C02F 1.493(6) . ?
C027 C02J 1.387(6) . ?
C028 C02O 1.417(6) . ?
C028 C034 1.418(6) . ?
C029 C02A 1.392(6) . ?
C029 C02Q 1.506(5) . ?
C02A H02A 0.9300 . ?
C02A C02L 1.363(6) . ?
C02B C036 1.377(6) . ?
C02C C02W 1.418(6) . ?
C02D C02V 1.431(6) . ?
C02E C02S 1.404(6) . ?
C02E C03L 1.419(6) . ?
C02E C03O 1.428(6) . ?
C02G C02N 1.431(6) . ?
C02G C03C 1.411(6) . ?
C02H C02Z 1.400(6) . ?
C02H C04I 1.477(6) . ?
C02I C03M 1.497(6) . ?
C02J H02J 0.9300 . ?
C02J C047 1.382(7) . ?
C02K C031 1.507(6) . ?
C02K C03N 1.400(6) . ?
C02M C035 1.395(6) . ?
C02M C03T 1.514(6) . ?
C02N C03N 1.365(6) . ?
C02O H02O 0.9300 . ?
C02P C030 1.399(6) . ?
C02R C04J 1.418(6) . ?
C02T C04R 1.387(6) . ?
C02U C032 1.505(6) . ?
C02U C05J 1.407(6) . ?
C02V C04G 1.362(6) . ?
C02W H02W 0.9300 . ?
C02W C03L 1.354(6) . ?
C02X C03W 1.410(6) . ?
C02X C04F 1.425(6) . ?
C02Y C03X 1.378(6) . ?
C02Z H02Z 0.9300 . ?
C02Z C047 1.374(6) . ?
C030 C04K 1.408(7) . ?
C030 C05K 1.438(6) . ?
C033 C04B 1.516(6) . ?
C033 C04M 1.404(6) . ?
C034 C035 1.373(6) . ?
C035 H035 0.9300 . ?
C036 H036 0.9300 . ?
C036 C04P 1.409(6) . ?
C037 C05E 1.398(6) . ?
C038 C039 1.513(6) . ?
C039 C03P 1.408(5) . ?
C03A C04V 1.424(6) . ?
C03B C03E 1.423(6) . ?
C03B C04M 1.367(6) . ?
C03C H03C 0.9300 . ?
C03C C04P 1.361(6) . ?
C03D C03E 1.410(6) . ?
C03E C04H 1.425(6) . ?
C03F C03Y 1.454(6) . ?
C03F C04S 1.360(6) . ?
C03G H03G 0.9800 . ?
C03G C03K 1.326(7) . ?
C03G C03U 1.481(6) . ?
C03G C051 1.512(6) . ?
C03H C04O 1.433(6) . ?
C03H C04W 1.370(7) . ?
C03I C03R 1.506(6) . ?
C03I C048 1.396(6) . ?
C03J C058 1.381(6) . ?
C03K H03K 0.9800 . ?
C03K C042 1.497(6) . ?
C03K C05R 1.525(6) . ?
C03L H03L 0.9300 . ?
C03M C043 1.381(7) . ?
C03N H03N 0.9300 . ?
C03O C048 1.366(6) . ?
C03P H03P 0.9300 . ?
C03P C03W 1.368(6) . ?
C03Q H03Q 0.9300 . ?
C03Q C04Q 1.373(6) . ?
C03S H03S 0.9300 . ?
C03S C03Y 1.395(7) . ?
C03S C055 1.374(7) . ?
C03U C03Z 1.384(6) . ?
C03U C04S 1.421(6) . ?
C03V C04E 1.434(6) . ?
C03V C059 1.372(7) . ?
C03X H03X 0.9300 . ?
C03X C04D 1.399(6) . ?
C03Z C05L 1.498(7) . ?
C040 H040 0.9300 . ?
C040 C042 1.436(6) . ?
C040 C04I 1.382(6) . ?
C041 C04Z 1.397(6) . ?
C042 C04U 1.368(7) . ?
C043 H043 0.9300 . ?
C043 C055 1.386(6) . ?
C044 H04A 0.9700 . ?
C044 H04B 0.9700 . ?
C044 C05X 1.495(6) . ?
C045 H04C 0.9700 . ?
C045 H04D 0.9700 . ?
C045 C053 1.493(7) . ?
C046 H04E 0.9700 . ?
C046 H04F 0.9700 . ?
C046 C057 1.507(6) . ?
C047 H047 0.9300 . ?
C048 H048 0.9300 . ?
C049 C04N 1.499(7) . ?
C049 C05G 1.411(7) . ?
C04A C04E 1.410(6) . ?
C04A C056 1.434(6) . ?
C04A C05I 1.416(7) . ?
C04C C04L 1.510(6) . ?
C04D H04G 0.9300 . ?
C04D C04F 1.350(6) . ?
C04F H04H 0.9300 . ?
C04G H04I 0.9300 . ?
C04G C04Q 1.391(7) . ?
C04H H04J 0.9300 . ?
C04H C04J 1.361(6) . ?
C04J H04K 0.9300 . ?
C04K H04L 0.9300 . ?
C04K C04V 1.357(6) . ?
C04L C04T 1.397(6) . ?
C04M H04M 0.9300 . ?
C04O C05B 1.414(7) . ?
C04P H04P 0.9300 . ?
C04Q H04Q 0.9300 . ?
C04R H04R 0.9300 . ?
C04R C04X 1.386(6) . ?
C04S H04S 0.9300 . ?
C04T H04T 0.9300 . ?
C04T C056 1.385(6) . ?
C04U C066 1.511(7) . ?
C04V H04V 0.9300 . ?
C04W H04W 0.9300 . ?
C04W C05Z 1.421(7) . ?
C04X H04X 0.9300 . ?
C04X C04Z 1.378(7) . ?
C04Y H04N 0.9700 . ?
C04Y H04O 0.9700 . ?
C04Y C05F 1.520(6) . ?
C04Z H04Z 0.9300 . ?
C050 C05H 1.425(8) . ?
C050 C05T 1.415(7) . ?
C051 H05A 0.9700 . ?
C051 H05B 0.9700 . ?
C051 C05W 1.513(6) . ?
C052 C05C 1.500(7) . ?
C053 H053 0.9800 . ?
C053 C05U 1.518(7) . ?
C053 C06R 1.496(9) . ?
C054 H05C 0.9700 . ?
C054 H05D 0.9700 . ?
C054 C05P 1.516(7) . ?
C055 H055 0.9300 . ?
C057 H057 0.9800 . ?
C057 C068 1.520(7) . ?
C057 C06G 1.512(8) . ?
C058 H058 0.9300 . ?
C058 C05D 1.375(7) . ?
C059 H059 0.9300 . ?
C059 C064 1.390(7) . ?
C05A H05E 0.9600 . ?
C05A H05F 0.9600 . ?
C05A H05G 0.9600 . ?
C05A C05F 1.512(8) . ?
C05B C05M 1.429(7) . ?
C05B C060 1.417(7) . ?
C05C C061 1.411(7) . ?
C05D H05H 0.9300 . ?
C05D C05E 1.386(7) . ?
C05E H05I 0.9300 . ?
C05F H05J 0.9800 . ?
C05F C06F 1.521(7) . ?
C05G H05K 0.9300 . ?
C05G C063 1.354(7) . ?
C05H C05Q 1.389(7) . ?
C05I H05L 0.9300 . ?
C05I C064 1.379(7) . ?
C05J H05M 0.9300 . ?
C05J C05K 1.367(7) . ?
C05L H05N 0.9600 . ?
C05L H05O 0.9600 . ?
C05L H05P 0.9600 . ?
C05M C061 1.354(8) . ?
C05N H05Q 0.9700 . ?
C05N H05R 0.9700 . ?
C05N C05R 1.532(7) . ?
C05N C05W 1.495(8) . ?
C05O H05S 0.9700 . ?
C05O H05T 0.9700 . ?
C05O C05V 1.510(6) . ?
C05P H05U 0.9800 . ?
C05P C06B 1.532(8) . ?
C05P C06E 1.526(8) . ?
C05Q H05V 0.9300 . ?
C05Q C062 1.408(8) . ?
C05R H05W 0.9700 . ?
C05R H05X 0.9700 . ?
C05S H05Y 0.9700 . ?
C05S H 0.9700 . ?
C05S C06D 1.516(7) . ?
C05T C05Y 1.429(7) . ?
C05T C063 1.403(8) . ?
C05U H05Z 0.9600 . ?
C05U HA 0.9600 . ?
C05U HB 0.9600 . ?
C05V H05 0.9800 . ?
C05V C069 1.517(7) . ?
C05V C06C 1.515(8) . ?
C05W H0AA 0.9700 . ?
C05W HC 0.9700 . ?
C05X H1AA 0.9800 . ?
C05X C065 1.536(7) . ?
C05X C06L 1.505(8) . ?
C05Y H2AA 0.9300 . ?
C05Y C062 1.338(9) . ?
C05Z H3AA 0.9300 . ?
C05Z C060 1.354(7) . ?
C060 H060 0.9300 . ?
C061 H061 0.9300 . ?
C062 H062 0.9300 . ?
C064 H064 0.9300 . ?
C065 H06A 0.9600 . ?
C065 H06B 0.9600 . ?
C065 H06C 0.9600 . ?
C066 H06D 0.9600 . ?
C066 H06E 0.9600 . ?
C066 H06F 0.9600 . ?
C067 H06G 0.9700 . ?
C067 H06H 0.9700 . ?
C067 C06S 1.525(9) . ?
C068 H06I 0.9600 . ?
C068 H06J 0.9600 . ?
C068 H06K 0.9600 . ?
C069 H06L 0.9600 . ?
C069 H06M 0.9600 . ?
C069 H06N 0.9600 . ?
C06A H06O 0.9700 . ?
C06A H06P 0.9700 . ?
C06A H06Q 0.9700 . ?
C06A H06R 0.9700 . ?
C06A C078 1.505(11) . ?
C06A C1 1.459(17) . ?
C06B H06S 0.9600 . ?
C06B H06T 0.9600 . ?
C06B H06U 0.9600 . ?
C06C H06V 0.9600 . ?
C06C H06W 0.9600 . ?
C06C H06X 0.9600 . ?
C06D H06Y 0.9800 . ?
C06D C06Y 1.465(10) . ?
C06D C06Z 1.518(9) . ?
C06E H06Z 0.9600 . ?
C06E HD 0.9600 . ?
C06E HE 0.9600 . ?
C06F H06 0.9600 . ?
C06F HF 0.9600 . ?
C06F HG 0.9600 . ?
C06G H4AA 0.9600 . ?
C06G HH 0.9600 . ?
C06G HI 0.9600 . ?
C06H H5CA 0.9700 . ?
C06H HJ 0.9700 . ?
C06I H5AA 0.9700 . ?
C06I HK 0.9700 . ?
C06I C06M 1.455(9) . ?
C06J H4BA 0.9600 . ?
C06J HL 0.9600 . ?
C06J HM 0.9600 . ?
C06J C06P 1.490(11) . ?
O06K H6CA 0.8502 . ?
O06K HN 0.8502 . ?
C06L H6AA 0.9600 . ?
C06L HO 0.9600 . ?
C06L HP 0.9600 . ?
C06M H7AA 0.9800 . ?
C06M C06T 1.515(9) . ?
C06M C06W 1.558(10) . ?
C06N H5BA 0.9700 . ?
C06N HQ 0.9700 . ?
C06N C076 1.484(12) . ?
C06N C9 1.429(12) . ?
C06O H8BA 0.9700 . ?
C06O HR 0.9700 . ?
C06O C06Q 1.460(10) . ?
C06O C06U 1.546(10) . ?
C06P H6BA 0.9700 . ?
C06P HS 0.9700 . ?
C06P C076 1.426(11) . ?
C06Q H9BA 0.9700 . ?
C06Q HT 0.9700 . ?
C06Q C06X 1.544(10) . ?
C06R H8AA 0.9600 . ?
C06R HU 0.9600 . ?
C06R HV 0.9600 . ?
C06S H9AA 0.9800 . ?
C06S C072 1.566(9) . ?
C06S C07C 1.379(11) . ?
C06T H0BA 0.9600 . ?
C06T HW 0.9600 . ?
C06T HX 0.9600 . ?
C06U H0CA 0.9600 . ?
C06U HY 0.9600 . ?
C06U HZ 0.9600 . ?
C06V H7BA 0.9600 . ?
C06V H7CA 0.9600 . ?
C06V H8CA 0.9600 . ?
C06V C9 1.470(14) . ?
C06W H1BA 0.9600 . ?
C06W H9CA 0.9600 . ?
C06W H0DA 0.9600 . ?
C06X H1CA 0.9700 . ?
C06X H1DA 0.9700 . ?
C06X C073 1.541(11) . ?
C06Y H2BA 0.9600 . ?
C06Y H2DA 0.9600 . ?
C06Y H3DA 0.9600 . ?
C06Z H3BA 0.9600 . ?
C06Z H4DA 0.9600 . ?
C06Z H5DA 0.9600 . ?
C070 H07T 0.9600 . ?
C070 H07U 0.9600 . ?
C070 H07V 0.9600 . ?
C070 C079 1.592(13) . ?
C071 H07Z 0.9700 . ?
C071 H6DA 0.9700 . ?
C071 C07A 1.59(2) . ?
C071 C07B 1.555(19) . ?
C072 H07A 0.9600 . ?
C072 H07B 0.9600 . ?
C072 H07C 0.9600 . ?
C073 H07O 0.9700 . ?
C073 H07P 0.9700 . ?
C073 C07F 1.500(11) . ?
C074 H07W 0.9700 . ?
C074 H07X 0.9700 . ?
C074 C079 1.421(13) . ?
C074 C7H 1.608(14) . ?
C075 H07D 0.9600 . ?
C075 H07E 0.9600 . ?
C075 H07F 0.9600 . ?
C075 C078 1.502(14) . ?
C076 H07M 0.9700 . ?
C076 H07N 0.9700 . ?
C077 H07 0.9700 . ?
C077 H7DA 0.9700 . ?
C077 C07I 1.57(2) . ?
C077 C26 1.59(2) . ?
C078 H078 0.9800 . ?
C078 C07E 1.567(12) . ?
C079 H07Y 0.9700 . ?
C079 H8DA 0.9700 . ?
C07A H2CA 0.9300 . ?
C07A C07I 1.44(2) . ?
C07B H3CA 0.9600 . ?
C07B H9DA 0.9600 . ?
C07B H0EA 0.9600 . ?
C07C H07G 0.9600 . ?
C07C H07H 0.9600 . ?
C07C H07I 0.9600 . ?
C07E H07J 0.9600 . ?
C07E H07K 0.9600 . ?
C07E H07L 0.9600 . ?
C07F H07Q 0.9600 . ?
C07F H07R 0.9600 . ?
C07F H07S 0.9600 . ?
C7G H7GA 0.9600 . ?
C7G H7GB 0.9600 . ?
C7G H7GC 0.9600 . ?
C7G C12 1.491(15) . ?
C7H H7HA 0.9700 . ?
C7H H7HB 0.9700 . ?
C7H C12 1.482(14) . ?
C07I H4CA 0.9300 . ?
C9 H9A 0.9700 . ?
C9 H9B 0.9700 . ?
C12 H12A 0.9700 . ?
C12 H12B 0.9700 . ?
C26 H26A 0.9600 . ?
C26 H26B 0.9600 . ?
C26 H26C 0.9600 . ?
C1 H1 0.9800 . ?
C1 C2 1.50(2) . ?
C1 C8 1.54(2) . ?
C2 H2A 0.9600 . ?
C2 H2B 0.9600 . ?
C2 H2C 0.9600 . ?
C8 H8A 0.9600 . ?
C8 H8B 0.9600 . ?
C8 H8C 0.9600 . ?

loop_
_geom_torsion_atom_site_label_1
_geom_torsion_atom_site_label_2
_geom_torsion_atom_site_label_3
_geom_torsion_atom_site_label_4
_geom_torsion
_geom_torsion_site_symmetry_1
_geom_torsion_site_symmetry_2
_geom_torsion_site_symmetry_3
_geom_torsion_site_symmetry_4
_geom_torsion_publ_flag
S001 C03F C03Y N01J -21.7(5) . . . . ?
S001 C03F C03Y C03S 161.6(3) . . . . ?
S001 C03F C04S C03U 1.8(5) . . . . ?
Mg6 O0A C02I N018 -64.3(5) . . . . ?
Mg6 O0A C02I C03M 115.5(4) . . . . ?
Mg6 O00B C02F N014 -24.7(6) . . . . ?
Mg6 O00B C02F C027 155.9(3) . . . . ?
Mg6 N00V C021 N014 11.7(6) . . . . ?
Mg6 N00V C021 C025 -169.4(3) . . . . ?
Mg6 N00V C026 N015 -8.0(4) . . . . ?
Mg6 N00V C026 C028 173.1(3) . . . . ?
Mg6 N01F C02C N018 10.7(6) . . . . ?
Mg6 N01F C02C C02W -169.4(3) . . . . ?
Mg6 N01F C02S N01Q -7.1(5) . . . . ?
Mg6 N01F C02S C02E 172.5(3) . . . . ?
O009 C034 C035 C02M -179.2(4) . . . . ?
O009 C04Y C05F C05A 52.1(5) . . . . ?
O009 C04Y C05F C06F 175.3(4) . . . . ?
O0A C02I C03M N01J -172.7(4) . . . . ?
O0A C02I C03M C043 3.2(6) . . . . ?
O00D C02N C03N C02K 177.4(4) . . . . ?
O00D C046 C057 C068 -174.2(4) . . . . ?
O00D C046 C057 C06G 62.8(5) . . . . ?
O00F C038 C039 N017 -162.5(4) . . . . ?
O00F C038 C039 C03P 15.7(6) . . . . ?
O00G C044 C05X C065 175.9(4) . . . . ?
O00G C044 C05X C06L -59.0(6) . . . . ?
O00I C03B C03E C03D -177.2(4) . . . . ?
O00I C03B C03E C04H 2.4(7) . . . . ?
O00I C03B C04M C033 179.8(4) . . . . ?
O00I C054 C05P C06B -174.4(4) . . . . ?
O00I C054 C05P C06E 62.9(6) . . . . ?
O00K C03O C048 C03I -179.0(4) . . . . ?
O00K C045 C053 C05U -168.3(4) . . . . ?
O00K C045 C053 C06R 69.1(6) . . . . ?
O00O N01G C02V C02D -165.6(4) . . . . ?
O00O N01G C02V C04G 16.9(6) . . . . ?
O00R C05S C06D C06Y 60.9(7) . . . . ?
O00R C05S C06D C06Z -177.7(5) . . . . ?
O00U C05O C05V C069 -168.2(5) . . . . ?
O00U C05O C05V C06C 70.3(6) . . . . ?
N00V C021 C025 C02O -1.0(6) . . . . ?
N00V C026 C028 C02O -2.6(6) . . . . ?
N00V C026 C028 C034 175.6(4) . . . . ?
N00W C02B C036 C04P 177.2(4) . . . . ?
N00W C038 C039 N017 16.6(6) . . . . ?
N00W C038 C039 C03P -165.2(4) . . . . ?
N00X C02P C030 C04K -1.2(7) . . . . ?
N00X C02P C030 C05K -179.7(4) . . . . ?
N00X C03A C04V C04K -2.0(8) . . . . ?
O00Z C052 C05C N01W -165.2(5) . . . . ?
O00Z C052 C05C C061 15.2(7) . . . . ?
N010 C022 C02B N00W 2.9(5) . . . . ?
N010 C022 C02B C036 -179.9(4) . . . . ?
N010 C022 C02G C02N -2.8(6) . . . . ?
N010 C022 C02G C03C 178.6(4) . . . . ?
N010 C02K C031 O00J -171.5(4) . . . . ?
N010 C02K C031 N01C 9.4(5) . . . . ?
N010 C02K C03N C02N -0.7(6) . . . . ?
O011 C04C C04L N01P -165.4(5) . . . . ?
O011 C04C C04L C04T 14.3(7) . . . . ?
N012 C027 C02F O00B -175.4(4) . . . . ?
N012 C027 C02F N014 5.1(5) . . . . ?
N012 C027 C02J C047 -0.9(6) . . . . ?
N012 C02H C02Z C047 -0.6(7) . . . . ?
N012 C02H C04I S002 -177.6(3) . . . . ?
N012 C02H C04I C040 5.8(7) . . . . ?
N013 C02T C04R C04X -2.1(6) . . . . ?
N013 C041 C04Z C04X -1.4(7) . . . . ?
N014 C021 C025 C02O 178.0(4) . . . . ?
N015 C026 C028 C02O 178.5(4) . . . . ?
N015 C026 C028 C034 -3.2(6) . . . . ?
N015 C02M C035 C034 -1.3(7) . . . . ?
N015 C02M C03T O00S -176.7(4) . . . . ?
N015 C02M C03T N01D 3.9(6) . . . . ?
N016 C02P C030 C04K 179.6(4) . . . . ?
N016 C02P C030 C05K 1.0(7) . . . . ?
N016 C02U C032 O00N -173.1(4) . . . . ?
N016 C02U C032 N01M 7.3(6) . . . . ?
N016 C02U C05J C05K 0.4(8) . . . . ?
N017 C023 C02X C03W -0.1(7) . . . . ?
N017 C023 C02X C04F -178.7(4) . . . . ?
N017 C023 C02Y N01B -0.5(6) . . . . ?
N017 C023 C02Y C03X 178.9(4) . . . . ?
N017 C039 C03P C03W 0.8(7) . . . . ?
N018 C02C C02W C03L 176.6(4) . . . . ?
N018 C02I C03M N01J 7.2(5) . . . . ?
N018 C02I C03M C043 -176.9(4) . . . . ?
N019 C02R C04J C04H -3.9(7) . . . . ?
N019 C03D C03E C03B 174.5(4) . . . . ?
N019 C03D C03E C04H -5.1(6) . . . . ?
N01B C02Y C03X C04D 178.5(4) . . . . ?
N01C C02T C04R C04X 177.3(4) . . . . ?
N01D C02R C04J C04H 173.9(4) . . . . ?
N01E C029 C02A C02L -4.1(6) . . . . ?
N01E C029 C02Q O00L -169.2(4) . . . . ?
N01E C029 C02Q N01B 9.2(5) . . . . ?
N01E C02D C02V N01G 7.8(6) . . . . ?
N01E C02D C02V C04G -174.7(4) . . . . ?
N01F C02C C02W C03L -3.3(7) . . . . ?
N01G C02V C04G C04Q 176.6(4) . . . . ?
O1H C067 C06S C072 175.8(8) . . . . ?
O1H C067 C06S C07C 49.3(12) . . . . ?
N01I C03A C04V C04K 177.0(5) . . . . ?
N01J C03M C043 C055 -0.7(7) . . . . ?
N01K C037 C05E C05D -1.4(8) . . . . ?
N01K C03J C058 C05D -2.3(8) . . . . ?
O1L C06A C078 C075 -63.2(8) . . . . ?
O1L C06A C078 C07E 57.6(8) . . . . ?
O1L C06A C1 C2 173.4(8) . . . . ?
O1L C06A C1 C8 49.5(14) . . . . ?
N01M C041 C04Z C04X 176.4(4) . . . . ?
O01N C05M C061 C05C -178.5(5) . . . . ?
O01N C06I C06M C06T -178.0(6) . . . . ?
O01N C06I C06M C06W 60.8(8) . . . . ?
N01O C03H C04O N01W 3.8(7) . . . . ?
N01O C03H C04O C05B -174.7(4) . . . . ?
N01O C03H C04W C05Z 175.5(5) . . . . ?
N01O C04C C04L N01P 15.1(6) . . . . ?
N01O C04C C04L C04T -165.3(5) . . . . ?
N01P C04L C04T C056 0.2(8) . . . . ?
N01Q C03I C03R O00Q 176.6(5) . . . . ?
N01Q C03I C03R N01I -3.2(6) . . . . ?
N01Q C03I C048 C03O 0.9(8) . . . . ?
N01R C037 C05E C05D 179.7(5) . . . . ?
O01S N01U C03V C04E -140.0(5) . . . . ?
O01S N01U C03V C059 40.0(6) . . . . ?
N01T C049 C04N O00Y -167.6(5) . . . . ?
N01T C049 C04N N01R 14.7(7) . . . . ?
N01T C049 C05G C063 -6.8(8) . . . . ?
N01T C050 C05H N01Y 5.9(7) . . . . ?
N01T C050 C05H C05Q -173.1(5) . . . . ?
N01T C050 C05T C05Y 173.0(5) . . . . ?
N01T C050 C05T C063 -6.9(7) . . . . ?
N01U C03V C04E N01P 5.5(7) . . . . ?
N01U C03V C04E C04A -176.9(4) . . . . ?
N01U C03V C059 C064 177.4(5) . . . . ?
N01V C033 C04B O00T -171.5(5) . . . . ?
N01V C033 C04B N01X 9.9(6) . . . . ?
N01V C033 C04M C03B -2.8(7) . . . . ?
N01V C03D C03E C03B -3.2(7) . . . . ?
N01V C03D C03E C04H 177.2(4) . . . . ?
N01W C04O C05B C05M -1.8(7) . . . . ?
N01W C04O C05B C060 178.9(5) . . . . ?
N01W C05C C061 C05M -1.9(8) . . . . ?
N01X C03J C058 C05D 177.6(5) . . . . ?
N01Y C052 C05C N01W 15.0(7) . . . . ?
N01Y C052 C05C C061 -164.6(5) . . . . ?
N01Y C05H C05Q C062 179.8(5) . . . . ?
O01Z N01G C02V C02D 15.8(6) . . . . ?
O01Z N01G C02V C04G -161.8(5) . . . . ?
O020 N01U C03V C04E 41.6(7) . . . . ?
O020 N01U C03V C059 -138.5(5) . . . . ?
C021 N00V C026 N015 179.9(3) . . . . ?
C021 N00V C026 C028 1.0(6) . . . . ?
C021 N014 C02F O00B -8.8(7) . . . . ?
C021 N014 C02F C027 170.7(4) . . . . ?
C021 C025 C02O C028 -0.7(6) . . . . ?
C022 N010 C02K C031 179.6(3) . . . . ?
C022 N010 C02K C03N 1.1(6) . . . . ?
C022 C02B C036 C04P 0.2(6) . . . . ?
C022 C02G C02N O00D -176.0(4) . . . . ?
C022 C02G C02N C03N 3.1(6) . . . . ?
C022 C02G C03C C04P 2.6(6) . . . . ?
C023 N017 C039 C038 175.9(4) . . . . ?
C023 N017 C039 C03P -2.1(7) . . . . ?
C023 C02X C03W O00R -179.4(4) . . . . ?
C023 C02X C03W C03P -1.2(7) . . . . ?
C023 C02X C04F C04D 0.6(7) . . . . ?
C023 C02Y C03X C04D -0.9(7) . . . . ?
C024 C02D C02V N01G -174.7(4) . . . . ?
C024 C02D C02V C04G 2.7(6) . . . . ?
C024 C03Q C04Q C04G 2.2(7) . . . . ?
C026 N00V C021 N014 -178.2(3) . . . . ?
C026 N00V C021 C025 0.8(6) . . . . ?
C026 N015 C02M C035 -0.3(6) . . . . ?
C026 N015 C02M C03T -180.0(4) . . . . ?
C026 C028 C02O C025 2.4(6) . . . . ?
C026 C028 C034 O009 -178.7(4) . . . . ?
C026 C028 C034 C035 1.5(6) . . . . ?
C027 N012 C02H C02Z 0.3(6) . . . . ?
C027 N012 C02H C04I -177.7(4) . . . . ?
C027 C02J C047 C02Z 0.6(6) . . . . ?
C028 C034 C035 C02M 0.6(6) . . . . ?
C029 N01E C02D C024 4.7(6) . . . . ?
C029 N01E C02D C02V -178.0(4) . . . . ?
C029 C02A C02L O00G -175.9(4) . . . . ?
C029 C02A C02L C024 4.3(6) . . . . ?
C02A C029 C02Q O00L 11.8(6) . . . . ?
C02A C029 C02Q N01B -169.8(4) . . . . ?
C02B N00W C038 O00F 1.4(7) . . . . ?
C02B N00W C038 C039 -177.7(4) . . . . ?
C02B C022 C02G C02N 174.8(4) . . . . ?
C02B C022 C02G C03C -3.8(6) . . . . ?
C02B C036 C04P C03C -1.5(7) . . . . ?
C02C N018 C02I O0A -1.6(7) . . . . ?
C02C N018 C02I C03M 178.6(4) . . . . ?
C02C N01F C02S N01Q 179.6(4) . . . . ?
C02C N01F C02S C02E -0.7(7) . . . . ?
C02C C02W C03L C02E -0.1(7) . . . . ?
C02D N01E C029 C02A -0.4(6) . . . . ?
C02D N01E C029 C02Q -179.3(4) . . . . ?
C02D C024 C02L O00G 179.7(4) . . . . ?
C02D C024 C02L C02A -0.4(6) . . . . ?
C02D C024 C03Q C04Q -0.3(7) . . . . ?
C02D C02V C04G C04Q -0.9(7) . . . . ?
C02E C03O C048 C03I 1.0(7) . . . . ?
C02F N014 C021 N00V 12.2(6) . . . . ?
C02F N014 C021 C025 -166.9(4) . . . . ?
C02F C027 C02J C047 177.6(4) . . . . ?
C02G C022 C02B N00W -174.8(4) . . . . ?
C02G C022 C02B C036 2.4(6) . . . . ?
C02G C02N C03N C02K -1.5(6) . . . . ?
C02G C03C C04P C036 0.1(7) . . . . ?
C02H N012 C027 C02F -178.0(3) . . . . ?
C02H N012 C027 C02J 0.5(6) . . . . ?
C02H C02Z C047 C02J 0.1(7) . . . . ?
C02I N018 C02C N01F 27.2(7) . . . . ?
C02I N018 C02C C02W -152.8(4) . . . . ?
C02I C03M C043 C055 -176.3(4) . . . . ?
C02J C027 C02F O00B 6.0(6) . . . . ?
C02J C027 C02F N014 -173.5(4) . . . . ?
C02K N010 C022 C02B -176.9(4) . . . . ?
C02K N010 C022 C02G 0.7(6) . . . . ?
C02L O00G C044 C05X -177.4(4) . . . . ?
C02L C024 C02D N01E -4.3(6) . . . . ?
C02L C024 C02D C02V 178.3(4) . . . . ?
C02L C024 C03Q C04Q 179.3(4) . . . . ?
C02M N015 C026 N00V -176.3(3) . . . . ?
C02M N015 C026 C028 2.6(6) . . . . ?
C02N O00D C046 C057 -176.5(4) . . . . ?
C02N C02G C03C C04P -176.0(4) . . . . ?
C02O C028 C034 O009 -0.5(6) . . . . ?
C02O C028 C034 C035 179.6(4) . . . . ?
C02P N00X C03A N01I -176.6(4) . . . . ?
C02P N00X C03A C04V 2.5(7) . . . . ?
C02P N016 C02U C032 179.5(4) . . . . ?
C02P N016 C02U C05J -1.7(7) . . . . ?
C02P C030 C04K C04V 1.7(8) . . . . ?
C02P C030 C05K O1H 177.0(5) . . . . ?
C02P C030 C05K C05J -2.2(7) . . . . ?
C02Q N01B C02Y C023 -167.5(4) . . . . ?
C02Q N01B C02Y C03X 13.0(7) . . . . ?
C02Q C029 C02A C02L 174.8(4) . . . . ?
C02R N019 C03D N01V 179.3(4) . . . . ?
C02R N019 C03D C03E 1.4(6) . . . . ?
C02R N01D C03T O00S -0.1(7) . . . . ?
C02R N01D C03T C02M 179.4(4) . . . . ?
C02S N01F C02C N018 -176.3(4) . . . . ?
C02S N01F C02C C02W 3.6(7) . . . . ?
C02S N01Q C03I C03R 176.3(4) . . . . ?
C02S N01Q C03I C048 -2.9(7) . . . . ?
C02S C02E C03L C02W 2.7(7) . . . . ?
C02S C02E C03O O00K 179.3(4) . . . . ?
C02S C02E C03O C048 -0.7(7) . . . . ?
C02T N013 C041 N01M -178.5(4) . . . . ?
C02T N013 C041 C04Z -0.5(6) . . . . ?
C02T N01C C031 O00J 5.3(7) . . . . ?
C02T N01C C031 C02K -175.6(4) . . . . ?
C02T C04R C04X C04Z 0.1(7) . . . . ?
C02U N016 C02P N00X -178.4(4) . . . . ?
C02U N016 C02P C030 0.9(7) . . . . ?
C02U C05J C05K O1H -177.6(5) . . . . ?
C02U C05J C05K C030 1.6(8) . . . . ?
C02V C04G C04Q C03Q -1.6(7) . . . . ?
C02X C023 C02Y N01B -177.9(4) . . . . ?
C02X C023 C02Y C03X 1.6(7) . . . . ?
C02Y N01B C02Q O00L -1.2(7) . . . . ?
C02Y N01B C02Q C029 -179.5(4) . . . . ?
C02Y C023 C02X C03W 177.1(4) . . . . ?
C02Y C023 C02X C04F -1.4(6) . . . . ?
C02Y C03X C04D C04F 0.1(7) . . . . ?
C02Z C02H C04I S002 4.4(6) . . . . ?
C02Z C02H C04I C040 -172.3(4) . . . . ?
C030 C04K C04V C03A -0.2(8) . . . . ?
C031 N01C C02T N013 175.8(4) . . . . ?
C031 N01C C02T C04R -3.6(7) . . . . ?
C031 C02K C03N C02N -179.2(4) . . . . ?
C032 N01M C041 N013 -163.4(5) . . . . ?
C032 N01M C041 C04Z 18.6(8) . . . . ?
C032 C02U C05J C05K 179.2(4) . . . . ?
C033 N01V C03D N019 -175.9(4) . . . . ?
C033 N01V C03D C03E 1.9(6) . . . . ?
C034 O009 C04Y C05F -171.5(4) . . . . ?
C034 C028 C02O C025 -175.7(4) . . . . ?
C035 C02M C03T O00S 3.6(6) . . . . ?
C035 C02M C03T N01D -175.8(4) . . . . ?
C037 N01K C03J N01X -179.5(4) . . . . ?
C037 N01K C03J C058 0.4(7) . . . . ?
C037 N01R C04N O00Y -0.5(9) . . . . ?
C037 N01R C04N C049 177.1(5) . . . . ?
C038 N00W C02B C022 -172.2(4) . . . . ?
C038 N00W C02B C036 10.7(7) . . . . ?
C038 C039 C03P C03W -177.3(4) . . . . ?
C039 N017 C023 C02X 1.7(6) . . . . ?
C039 N017 C023 C02Y -175.5(4) . . . . ?
C039 C03P C03W O00R 178.9(4) . . . . ?
C039 C03P C03W C02X 0.9(7) . . . . ?
C03A N00X C02P N016 178.5(4) . . . . ?
C03A N00X C02P C030 -0.8(7) . . . . ?
C03A N01I C03R O00Q 2.3(8) . . . . ?
C03A N01I C03R C03I -177.9(4) . . . . ?
C03B O00I C054 C05P 178.8(4) . . . . ?
C03B C03E C04H C04J -175.3(5) . . . . ?
C03C C02G C02N O00D 2.7(6) . . . . ?
C03C C02G C02N C03N -178.3(4) . . . . ?
C03D N019 C02R N01D -174.8(4) . . . . ?
C03D N019 C02R C04J 3.2(6) . . . . ?
C03D N01V C033 C04B 178.9(4) . . . . ?
C03D N01V C033 C04M 1.2(7) . . . . ?
C03D C03E C04H C04J 4.3(7) . . . . ?
C03E C03B C04M C033 1.3(7) . . . . ?
C03E C04H C04J C02R -0.1(7) . . . . ?
C03F S001 C03Z C03U -1.9(4) . . . . ?
C03F S001 C03Z C05L -178.4(4) . . . . ?
C03G C03K C042 C040 49.1(6) . . . . ?
C03G C03K C042 C04U -126.9(5) . . . . ?
C03G C03K C05R C05N 15.1(6) . . . . ?
C03G C03U C03Z S001 -169.3(4) . . . . ?
C03G C03U C03Z C05L 6.8(8) . . . . ?
C03G C03U C04S C03F 169.9(4) . . . . ?
C03G C051 C05W C05N -46.2(5) . . . . ?
C03H N01O C04C O011 6.5(9) . . . . ?
C03H N01O C04C C04L -174.0(5) . . . . ?
C03H C04O C05B C05M 176.6(5) . . . . ?
C03H C04O C05B C060 -2.7(7) . . . . ?
C03H C04W C05Z C060 0.8(8) . . . . ?
C03I N01Q C02S N01F -177.2(4) . . . . ?
C03I N01Q C02S C02E 3.1(7) . . . . ?
C03J N01K C037 N01R -179.5(4) . . . . ?
C03J N01K C037 C05E 1.5(7) . . . . ?
C03J N01X C04B O00T -1.5(9) . . . . ?
C03J N01X C04B C033 177.0(4) . . . . ?
C03J C058 C05D C05E 2.3(8) . . . . ?
C03K C03G C03U C03Z 61.0(6) . . . . ?
C03K C03G C03U C04S -111.0(5) . . . . ?
C03K C03G C051 C05W 16.9(6) . . . . ?
C03K C042 C04U S002 174.9(3) . . . . ?
C03K C042 C04U C066 0.4(8) . . . . ?
C03L C02E C02S N01F -2.4(7) . . . . ?
C03L C02E C02S N01Q 177.3(4) . . . . ?
C03L C02E C03O O00K 0.7(7) . . . . ?
C03L C02E C03O C048 -179.3(5) . . . . ?
C03M N01J C03Y C03F -172.6(4) . . . . ?
C03M N01J C03Y C03S 4.1(6) . . . . ?
C03M C043 C055 C03S 1.9(7) . . . . ?
C03N C02K C031 O00J 7.2(6) . . . . ?
C03N C02K C031 N01C -172.0(4) . . . . ?
C03O O00K C045 C053 172.7(4) . . . . ?
C03O C02E C02S N01F 178.9(4) . . . . ?
C03O C02E C02S N01Q -1.4(7) . . . . ?
C03O C02E C03L C02W -178.7(5) . . . . ?
C03Q C024 C02D N01E 175.3(4) . . . . ?
C03Q C024 C02D C02V -2.1(6) . . . . ?
C03Q C024 C02L O00G 0.1(6) . . . . ?
C03Q C024 C02L C02A -180.0(4) . . . . ?
C03R N01I C03A N00X -172.8(5) . . . . ?
C03R N01I C03A C04V 8.1(8) . . . . ?
C03R C03I C048 C03O -178.3(4) . . . . ?
C03T N01D C02R N019 -168.1(4) . . . . ?
C03T N01D C02R C04J 13.9(7) . . . . ?
C03T C02M C035 C034 178.4(4) . . . . ?
C03U C03G C03K C042 -4.7(7) . . . . ?
C03U C03G C03K C05R 172.7(4) . . . . ?
C03U C03G C051 C05W -157.1(4) . . . . ?
C03V C059 C064 C05I -0.5(8) . . . . ?
C03W O00R C05S C06D -168.0(4) . . . . ?
C03W C02X C04F C04D -177.9(5) . . . . ?
C03X C04D C04F C02X 0.1(7) . . . . ?
C03Y N01J C03M C02I 173.4(4) . . . . ?
C03Y N01J C03M C043 -2.3(6) . . . . ?
C03Y C03F C04S C03U -171.7(4) . . . . ?
C03Y C03S C055 C043 -0.2(7) . . . . ?
C03Z S001 C03F C03Y 174.0(4) . . . . ?
C03Z S001 C03F C04S 0.0(4) . . . . ?
C03Z C03U C04S C03F -3.3(6) . . . . ?
C040 C042 C04U S002 -1.5(5) . . . . ?
C040 C042 C04U C066 -176.0(5) . . . . ?
C041 N013 C02T N01C -177.1(4) . . . . ?
C041 N013 C02T C04R 2.3(6) . . . . ?
C041 N01M C032 O00N -3.0(8) . . . . ?
C041 N01M C032 C02U 176.6(4) . . . . ?
C042 C03K C05R C05N -167.3(4) . . . . ?
C042 C040 C04I S002 -2.4(5) . . . . ?
C042 C040 C04I C02H 174.5(4) . . . . ?
C044 O00G C02L C024 175.5(4) . . . . ?
C044 O00G C02L C02A -4.3(6) . . . . ?
C045 O00K C03O C02E -169.0(4) . . . . ?
C045 O00K C03O C048 11.1(7) . . . . ?
C046 O00D C02N C02G -177.8(4) . . . . ?
C046 O00D C02N C03N 3.2(6) . . . . ?
C048 C03I C03R O00Q -4.1(7) . . . . ?
C048 C03I C03R N01I 176.1(4) . . . . ?
C049 N01T C050 C05H -178.3(4) . . . . ?
C049 N01T C050 C05T 4.3(7) . . . . ?
C049 C05G C063 O1L -174.5(5) . . . . ?
C049 C05G C063 C05T 3.8(8) . . . . ?
C04A C05I C064 C059 2.8(8) . . . . ?
C04B N01X C03J N01K -167.5(5) . . . . ?
C04B N01X C03J C058 12.6(8) . . . . ?
C04B C033 C04M C03B 179.6(4) . . . . ?
C04C N01O C03H C04O -173.6(5) . . . . ?
C04C N01O C03H C04W 7.6(8) . . . . ?
C04C C04L C04T C056 -179.4(5) . . . . ?
C04E N01P C04L C04C 178.0(4) . . . . ?
C04E N01P C04L C04T -1.6(7) . . . . ?
C04E C03V C059 C064 -2.7(8) . . . . ?
C04E C04A C056 O00U 179.8(4) . . . . ?
C04E C04A C056 C04T 0.7(7) . . . . ?
C04E C04A C05I C064 -2.2(8) . . . . ?
C04F C02X C03W O00R -0.9(7) . . . . ?
C04F C02X C03W C03P 177.2(5) . . . . ?
C04I S002 C04U C042 0.1(4) . . . . ?
C04I S002 C04U C066 175.3(4) . . . . ?
C04I C02H C02Z C047 177.4(4) . . . . ?
C04I C040 C042 C03K -173.8(4) . . . . ?
C04I C040 C042 C04U 2.6(6) . . . . ?
C04K C030 C05K O1H -1.4(8) . . . . ?
C04K C030 C05K C05J 179.3(5) . . . . ?
C04L N01P C04E C03V -179.9(5) . . . . ?
C04L N01P C04E C04A 2.7(7) . . . . ?
C04L C04T C056 O00U -178.7(5) . . . . ?
C04L C04T C056 C04A 0.3(8) . . . . ?
C04M C033 C04B O00T 6.4(7) . . . . ?
C04M C033 C04B N01X -172.2(4) . . . . ?
C04M C03B C03E C03D 1.4(7) . . . . ?
C04M C03B C03E C04H -179.0(4) . . . . ?
C04N N01R C037 N01K 169.6(5) . . . . ?
C04N N01R C037 C05E -11.4(8) . . . . ?
C04N C049 C05G C063 168.5(5) . . . . ?
C04O N01W C05C C052 -179.4(4) . . . . ?
C04O N01W C05C C061 0.1(7) . . . . ?
C04O C03H C04W C05Z -3.2(8) . . . . ?
C04O C05B C05M O01N -179.8(5) . . . . ?
C04O C05B C05M C061 -0.1(8) . . . . ?
C04O C05B C060 C05Z 0.4(8) . . . . ?
C04R C04X C04Z C041 1.6(7) . . . . ?
C04S C03F C03Y N01J 151.2(4) . . . . ?
C04S C03F C03Y C03S -25.5(7) . . . . ?
C04S C03U C03Z S001 3.2(5) . . . . ?
C04S C03U C03Z C05L 179.3(4) . . . . ?
C04U S002 C04I C02H -175.9(4) . . . . ?
C04U S002 C04I C040 1.3(4) . . . . ?
C04W C03H C04O N01W -177.4(5) . . . . ?
C04W C03H C04O C05B 4.1(7) . . . . ?
C04W C05Z C060 C05B 0.6(8) . . . . ?
C04Y O009 C034 C028 168.7(4) . . . . ?
C04Y O009 C034 C035 -11.5(6) . . . . ?
C050 N01T C049 C04N -172.6(4) . . . . ?
C050 N01T C049 C05G 2.6(7) . . . . ?
C050 C05H C05Q C062 -1.2(7) . . . . ?
C050 C05T C05Y C062 1.3(8) . . . . ?
C050 C05T C063 O1L -179.0(4) . . . . ?
C050 C05T C063 C05G 2.6(7) . . . . ?
C051 C03G C03K C042 -178.4(4) . . . . ?
C051 C03G C03K C05R -1.0(7) . . . . ?
C051 C03G C03U C03Z -124.8(5) . . . . ?
C051 C03G C03U C04S 63.2(5) . . . . ?
C052 N01Y C05H C050 176.8(5) . . . . ?
C052 N01Y C05H C05Q -4.2(8) . . . . ?
C052 C05C C061 C05M 177.7(5) . . . . ?
C054 O00I C03B C03E 177.6(4) . . . . ?
C054 O00I C03B C04M -1.0(7) . . . . ?
C055 C03S C03Y N01J -2.9(6) . . . . ?
C055 C03S C03Y C03F 173.6(4) . . . . ?
C056 O00U C05O C05V 178.6(5) . . . . ?
C056 C04A C04E N01P -2.3(7) . . . . ?
C056 C04A C04E C03V -179.8(5) . . . . ?
C056 C04A C05I C064 176.9(5) . . . . ?
C058 C05D C05E C037 -0.6(8) . . . . ?
C059 C03V C04E N01P -174.4(5) . . . . ?
C059 C03V C04E C04A 3.2(7) . . . . ?
C05B C05M C061 C05C 1.8(8) . . . . ?
C05C N01W C04O C03H -176.7(4) . . . . ?
C05C N01W C04O C05B 1.8(7) . . . . ?
C05G C049 C04N O00Y 16.9(7) . . . . ?
C05G C049 C04N N01R -160.8(4) . . . . ?
C05H N01Y C052 O00Z -0.5(8) . . . . ?
C05H N01Y C052 C05C 179.2(4) . . . . ?
C05H C050 C05T C05Y -4.3(7) . . . . ?
C05H C050 C05T C063 175.7(5) . . . . ?
C05H C05Q C062 C05Y -1.9(8) . . . . ?
C05I C04A C04E N01P 176.8(5) . . . . ?
C05I C04A C04E C03V -0.7(7) . . . . ?
C05I C04A C056 O00U 0.7(8) . . . . ?
C05I C04A C056 C04T -178.4(5) . . . . ?
C05J C02U C032 O00N 8.0(7) . . . . ?
C05J C02U C032 N01M -171.6(4) . . . . ?
C05K O1H C067 C06S 174.4(7) . . . . ?
C05K C030 C04K C04V -179.9(5) . . . . ?
C05M O01N C06I C06M -166.3(5) . . . . ?
C05M C05B C060 C05Z -178.9(5) . . . . ?
C05O O00U C056 C04A -171.4(5) . . . . ?
C05O O00U C056 C04T 7.6(8) . . . . ?
C05R C03K C042 C040 -128.4(5) . . . . ?
C05R C03K C042 C04U 55.6(6) . . . . ?
C05R C05N C05W C051 61.1(5) . . . . ?
C05S O00R C03W C02X 172.0(4) . . . . ?
C05S O00R C03W C03P -6.0(7) . . . . ?
C05T C050 C05H N01Y -176.7(4) . . . . ?
C05T C050 C05H C05Q 4.3(7) . . . . ?
C05T C05Y C062 C05Q 1.9(8) . . . . ?
C05W C05N C05R C03K -45.4(6) . . . . ?
C05Y C05T C063 O1L 1.1(7) . . . . ?
C05Y C05T C063 C05G -177.4(5) . . . . ?
C060 C05B C05M O01N -0.5(8) . . . . ?
C060 C05B C05M C061 179.2(5) . . . . ?
C063 O1L C06A C078 141.9(6) . . . . ?
C063 O1L C06A C1 75.6(7) . . . . ?
C063 C05T C05Y C062 -178.8(5) . . . . ?
C067 O1H C05K C030 -167.7(5) . . . . ?
C067 O1H C05K C05J 11.4(9) . . . . ?
C06A O1L C063 C05G 7.3(8) . . . . ?
C06A O1L C063 C05T -171.1(4) . . . . ?
C06I O01N C05M C05B 179.6(5) . . . . ?
C06I O01N C05M C061 -0.2(8) . . . . ?
C06J C06P C076 C06N 179.4(8) . . . . ?
C06O C06Q C06X C073 174.0(8) . . . . ?
C06Q C06X C073 C07F 179.3(9) . . . . ?
C06U C06O C06Q C06X 177.8(7) . . . . ?
C071 C07A C07I C077 -171.3(10) . . . . ?
C074 C7H C12 C7G -176.8(9) . . . . ?
C076 C06N C9 C06V 171.0(10) . . . . ?
C079 C074 C7H C12 177.7(11) . . . . ?
C07B C071 C07A C07I 164.0(11) . . . . ?
C7H C074 C079 C070 177.3(8) . . . . ?
C9 C06N C076 C06P 171.8(11) . . . . ?
C26 C077 C07I C07A -178.4(11) . . . . ?

loop_
_smtbx_masks_void_nr
_smtbx_masks_void_average_x
_smtbx_masks_void_average_y
_smtbx_masks_void_average_z
_smtbx_masks_void_volume
_smtbx_masks_void_count_electrons
_smtbx_masks_void_content
1 0.000 -0.263 0.000 1380.6 269.2 ?
2 0.324 0.854 0.550 34.7 0.6 ?
3 0.356 0.235 0.031 12.7 0.0 ?
4 0.676 0.146 0.450 34.7 0.0 ?
5 0.644 0.765 0.969 12.7 0.0 ?
